data_4304867
loop_
_publ_author_name
'Qiuwen Wang'
'Li Xiang'
'Haibin Song'
'Guofu Zi'

_publ_section_title
;
Synthesis of Amidolanthanides with New Chiral Biaryl-Based NNO Ligands and
Their Use as Catalysts for Enantioselective Hydroamination/Cyclization
;
_journal_name_full 'Inorganic Chemistry'
_journal_page_first 4319
_journal_page_last 4328
_journal_paper_doi 10.1021/ic702461f
_journal_volume 47
_journal_year 2008
_chemical_absolute_configuration rmad
_chemical_formula_moiety 'C116.50 H126 N9 O4 Si2 Y3'
_chemical_formula_sum 'C116.5 H126 N9 O4 Si2 Y3'
_chemical_formula_weight 2039.17
_chemical_name_systematic
; 
 ? 
;
_space_group_IT_number 4
_symmetry_cell_setting monoclinic
_symmetry_space_group_name_Hall 'P 2yb'
_symmetry_space_group_name_H-M 'P 1 21 1'
_atom_sites_solution_hydrogens geom
_atom_sites_solution_primary direct
_atom_sites_solution_secondary difmap
_audit_creation_method SHELXL-97
_cell_angle_alpha 90.00
_cell_angle_beta 100.767(7)
_cell_angle_gamma 90.00
_cell_formula_units_Z 4
_cell_length_a 14.9688(12)
_cell_length_b 22.379(2)
_cell_length_c 31.488(3)
_cell_measurement_reflns_used 15512
_cell_measurement_temperature 113(2)
_cell_measurement_theta_max 25.0
_cell_measurement_theta_min 2.5
_cell_volume 10362.4(16)
_computing_cell_refinement CrystalClear
_computing_data_collection CrystalClear
_computing_data_reduction CrystalClear
_computing_publication_material 'CrystalStructure 3.7.0'
_computing_structure_refinement 'SHELXL-97 (Sheldrick, 1997)'
_computing_structure_solution 'SHELXS-97 (Sheldrick, 1990)'
_diffrn_ambient_temperature 113(2)
_diffrn_detector_area_resol_mean 7.31
_diffrn_measured_fraction_theta_full 0.998
_diffrn_measured_fraction_theta_max 0.998
_diffrn_measurement_device_type 'Rigaku Saturn'
_diffrn_measurement_method \w
_diffrn_radiation_monochromator confocal
_diffrn_radiation_source 'rotating anode'
_diffrn_radiation_type MoK\a
_diffrn_radiation_wavelength 0.71070
_diffrn_reflns_av_R_equivalents 0.1197
_diffrn_reflns_av_sigmaI/netI 0.1862
_diffrn_reflns_limit_h_max 17
_diffrn_reflns_limit_h_min -17
_diffrn_reflns_limit_k_max 26
_diffrn_reflns_limit_k_min -26
_diffrn_reflns_limit_l_max 37
_diffrn_reflns_limit_l_min -36
_diffrn_reflns_number 78828
_diffrn_reflns_theta_full 25.00
_diffrn_reflns_theta_max 25.00
_diffrn_reflns_theta_min 1.64
_exptl_absorpt_coefficient_mu 1.746
_exptl_absorpt_correction_T_max 0.7921
_exptl_absorpt_correction_T_min 0.7215
_exptl_absorpt_correction_type multi-scan
_exptl_absorpt_process_details crystalclear
_exptl_crystal_colour yellow
_exptl_crystal_density_diffrn 1.307
_exptl_crystal_density_method 'not measured'
_exptl_crystal_description block
_exptl_crystal_F_000 4260
_exptl_crystal_size_max 0.20
_exptl_crystal_size_mid 0.18
_exptl_crystal_size_min 0.14
_refine_diff_density_max 1.815
_refine_diff_density_min -0.902
_refine_diff_density_rms 0.103
_refine_ls_abs_structure_details 'Flack H D (1983), Acta Cryst. A39, 876-881'
_refine_ls_abs_structure_Flack -0.032(7)
_refine_ls_extinction_method none
_refine_ls_goodness_of_fit_ref 1.038
_refine_ls_hydrogen_treatment constr
_refine_ls_matrix_type full
_refine_ls_number_parameters 2401
_refine_ls_number_reflns 35801
_refine_ls_number_restraints 68
_refine_ls_restrained_S_all 1.038
_refine_ls_R_factor_all 0.1690
_refine_ls_R_factor_gt 0.1136
_refine_ls_shift/su_max 0.005
_refine_ls_shift/su_mean 0.001
_refine_ls_structure_factor_coef Fsqd
_refine_ls_weighting_details 'calc w=1/[\s^2^(Fo^2^)+(0.1350P)^2^+0.0000P] where P=(Fo^2^+2Fc^2^)/3'
_refine_ls_weighting_scheme calc
_refine_ls_wR_factor_gt 0.2666
_refine_ls_wR_factor_ref 0.3146
_reflns_number_gt 21058
_reflns_number_total 35801
_reflns_threshold_expression >2sigma(I)
_cod_data_source_file ic702461f-file003_5.cif
_cod_data_source_block compound9
_cod_original_cell_volume 10362.7(15)
_cod_original_formula_sum 'C116.50 H126 N9 O4 Si2 Y3'
_cod_database_code 4304867

loop_
_symmetry_equiv_pos_as_xyz
'x, y, z'
'-x, y+1/2, -z'

loop_
_atom_site_label
_atom_site_type_symbol
_atom_site_fract_x
_atom_site_fract_y
_atom_site_fract_z
_atom_site_U_iso_or_equiv
_atom_site_adp_type
_atom_site_occupancy
_atom_site_symmetry_multiplicity
_atom_site_calc_flag
_atom_site_refinement_flags
_atom_site_disorder_assembly
_atom_site_disorder_group
Y1 Y -0.06458(8) 0.72941(6) 0.18186(4) 0.0510(3) Uani 1 1 d . . .
Y2 Y 0.21163(9) 0.69805(6) 0.05649(4) 0.0547(3) Uani 1 1 d . . .
Y3 Y 0.07464(9) 0.62562(6) 0.12805(4) 0.0541(3) Uani 1 1 d . . .
Y4 Y 0.74836(8) 0.63110(5) 0.67799(4) 0.0504(3) Uani 1 1 d . . .
Y5 Y 0.34774(8) 0.64541(6) 0.57379(4) 0.0545(3) Uani 1 1 d . . .
Y6 Y 0.54929(8) 0.72575(6) 0.63234(4) 0.0494(3) Uani 1 1 d . . .
Si1 Si 0.1641(3) 0.49981(19) 0.17986(14) 0.0666(11) Uani 1 1 d . . .
Si2 Si 0.0016(3) 0.48498(18) 0.10530(14) 0.0628(10) Uani 1 1 d . . .
Si3 Si 0.5135(3) 0.85625(17) 0.68266(14) 0.0585(10) Uani 1 1 d . . .
Si4 Si 0.5901(3) 0.86359(17) 0.59805(15) 0.0622(11) Uani 1 1 d . . .
N1 N 0.0587(8) 0.7700(5) 0.2371(3) 0.053(3) Uani 1 1 d . . .
N2 N -0.0529(8) 0.8324(5) 0.1696(4) 0.058(3) Uani 1 1 d . . .
N3 N -0.2233(7) 0.6989(5) 0.1591(4) 0.060(3) Uani 1 1 d . . .
N4 N -0.1511(8) 0.7586(5) 0.2350(4) 0.064(3) Uani 1 1 d . . .
N5 N 0.3712(7) 0.6776(5) 0.0875(4) 0.056(3) Uani 1 1 d . . .
N6 N 0.3000(7) 0.7033(6) 0.0008(4) 0.062(3) Uani 1 1 d . . .
N7 N 0.0859(7) 0.7172(6) -0.0043(4) 0.066(3) Uani 1 1 d . . .
N8 N 0.1961(8) 0.8022(6) 0.0474(4) 0.068(3) Uani 1 1 d . . .
N9 N 0.0813(7) 0.5272(5) 0.1395(4) 0.054(3) Uani 1 1 d . . .
N10 N 0.6993(7) 0.5921(5) 0.7425(4) 0.055(3) Uani 1 1 d . . .
N11 N 0.7308(6) 0.5272(5) 0.6686(4) 0.050(3) Uani 1 1 d . . .
N12 N 0.8730(7) 0.6638(5) 0.6445(4) 0.056(3) Uani 1 1 d . . .
N13 N 0.8909(7) 0.6099(5) 0.7239(4) 0.056(3) Uani 1 1 d . . .
N14 N 0.4026(7) 0.6245(5) 0.5064(3) 0.052(3) Uani 1 1 d . . .
N15 N 0.3617(8) 0.5420(6) 0.5679(4) 0.066(3) Uani 1 1 d . . .
N16 N 0.2258(8) 0.6702(5) 0.6135(3) 0.057(3) Uani 1 1 d . . .
N17 N 0.2047(8) 0.6388(6) 0.5266(4) 0.067(3) Uani 1 1 d . . .
N18 N 0.5495(6) 0.8241(5) 0.6390(3) 0.048(3) Uani 1 1 d . . .
O1 O 0.0388(5) 0.6489(4) 0.1905(3) 0.050(2) Uani 1 1 d . . .
O2 O -0.0453(5) 0.6891(4) 0.1155(3) 0.054(2) Uani 1 1 d . . .
O3 O 0.1930(6) 0.6876(4) 0.1281(3) 0.055(2) Uani 1 1 d . . .
O4 O 0.1097(6) 0.6199(4) 0.0619(3) 0.054(2) Uani 1 1 d . . .
O5 O 0.6495(5) 0.7061(4) 0.6931(2) 0.048(2) Uani 1 1 d . . .
O6 O 0.6588(5) 0.6664(4) 0.6145(3) 0.053(2) Uani 1 1 d . . .
O7 O 0.4470(5) 0.7243(4) 0.5700(2) 0.048(2) Uani 1 1 d . . .
O8 O 0.4407(5) 0.6590(4) 0.6414(3) 0.052(2) Uani 1 1 d . . .
C1 C 0.0127(8) 0.6516(5) 0.2669(4) 0.051(3) Uani 1 1 d . . .
C2 C -0.0083(8) 0.6294(6) 0.2219(4) 0.052(3) Uani 1 1 d . . .
C3 C -0.0874(9) 0.5947(5) 0.2110(4) 0.050(3) Uani 1 1 d . . .
H3 H -0.1035 0.5789 0.1826 0.060 Uiso 1 1 calc R . .
C4 C -0.1430(10) 0.5829(6) 0.2411(5) 0.061(4) Uani 1 1 d . . .
H4 H -0.1949 0.5581 0.2326 0.073 Uiso 1 1 calc R . .
C5 C -0.1261(9) 0.6054(6) 0.2821(4) 0.055(3) Uani 1 1 d . . .
C6 C -0.0458(9) 0.6414(6) 0.2951(5) 0.058(3) Uani 1 1 d . . .
C7 C -0.0265(9) 0.6696(7) 0.3399(4) 0.062(4) Uani 1 1 d . . .
H7A H 0.0262 0.6490 0.3575 0.074 Uiso 1 1 calc R . .
H7B H -0.0091 0.7119 0.3370 0.074 Uiso 1 1 calc R . .
C8 C -0.1054(12) 0.6675(7) 0.3639(5) 0.077(4) Uani 1 1 d . . .
H8A H -0.1516 0.6975 0.3515 0.092 Uiso 1 1 calc R . .
H8B H -0.0834 0.6778 0.3947 0.092 Uiso 1 1 calc R . .
C9 C -0.1487(13) 0.6060(9) 0.3609(5) 0.088(5) Uani 1 1 d . . .
H9A H -0.1961 0.6041 0.3790 0.106 Uiso 1 1 calc R . .
H9B H -0.1023 0.5751 0.3712 0.106 Uiso 1 1 calc R . .
C10 C -0.1917(10) 0.5952(7) 0.3124(5) 0.071(4) Uani 1 1 d . . .
H10A H -0.2146 0.5537 0.3089 0.085 Uiso 1 1 calc R . .
H10B H -0.2444 0.6223 0.3041 0.085 Uiso 1 1 calc R . .
C11 C 0.1009(8) 0.6801(6) 0.2816(4) 0.051(3) Uani 1 1 d . . .
C12 C 0.1232(8) 0.7391(5) 0.2684(4) 0.048(3) Uani 1 1 d . . .
C13 C 0.2094(9) 0.7654(6) 0.2862(4) 0.055(3) Uani 1 1 d . . .
H13 H 0.2263 0.8036 0.2771 0.066 Uiso 1 1 calc R . .
C14 C 0.2666(9) 0.7327(7) 0.3171(4) 0.065(4) Uani 1 1 d . . .
H14 H 0.3213 0.7512 0.3313 0.078 Uiso 1 1 calc R . .
C15 C 0.2494(9) 0.6745(6) 0.3289(5) 0.062(4) Uani 1 1 d . . .
C16 C 0.1673(10) 0.6481(6) 0.3103(5) 0.068(4) Uani 1 1 d . . .
C17 C 0.1540(10) 0.5826(6) 0.3195(4) 0.058(3) Uani 1 1 d . . .
H17A H 0.1033 0.5793 0.3356 0.069 Uiso 1 1 calc R . .
H17B H 0.1347 0.5619 0.2915 0.069 Uiso 1 1 calc R . .
C18 C 0.2295(19) 0.5514(12) 0.3431(14) 0.26(3) Uani 1 1 d . . .
H18A H 0.2046 0.5198 0.3595 0.311 Uiso 1 1 calc R . .
H18B H 0.2590 0.5308 0.3216 0.311 Uiso 1 1 calc R . .
C19 C 0.2960(16) 0.5781(9) 0.3709(7) 0.119(8) Uani 1 1 d . . .
H19A H 0.3512 0.5532 0.3728 0.143 Uiso 1 1 calc R . .
H19B H 0.2786 0.5771 0.3997 0.143 Uiso 1 1 calc R . .
C20 C 0.3219(11) 0.6406(7) 0.3630(5) 0.078(5) Uani 1 1 d . . .
H20A H 0.3806 0.6402 0.3528 0.094 Uiso 1 1 calc R . .
H20B H 0.3312 0.6628 0.3906 0.094 Uiso 1 1 calc R . .
C21 C 0.0575(9) 0.8294(7) 0.2364(5) 0.062(4) Uani 1 1 d . . .
H21 H 0.0956 0.8505 0.2590 0.075 Uiso 1 1 calc R . .
C22 C 0.0018(9) 0.8627(6) 0.2033(4) 0.053(3) Uani 1 1 d . . .
C23 C -0.0160(12) 0.9248(7) 0.2005(5) 0.076(4) Uani 1 1 d . . .
H23 H 0.0124 0.9552 0.2195 0.091 Uiso 1 1 calc R . .
C24 C -0.0852(11) 0.9322(8) 0.1635(5) 0.076(4) Uani 1 1 d . . .
H24 H -0.1135 0.9687 0.1529 0.091 Uiso 1 1 calc R . .
C25 C -0.1037(12) 0.8752(7) 0.1456(5) 0.076(5) Uani 1 1 d . . .
H25 H -0.1464 0.8673 0.1199 0.091 Uiso 1 1 calc R . .
C26 C -0.1876(9) 0.7270(6) 0.0731(4) 0.054(3) Uani 1 1 d . . .
C27 C -0.0939(8) 0.7266(6) 0.0843(4) 0.053(3) Uani 1 1 d . . .
C28 C -0.0423(10) 0.7733(6) 0.0667(5) 0.063(4) Uani 1 1 d . . .
H28 H 0.0223 0.7727 0.0719 0.075 Uiso 1 1 calc R . .
C29 C -0.0910(13) 0.8189(7) 0.0418(5) 0.081(5) Uani 1 1 d . . .
H29 H -0.0587 0.8496 0.0303 0.097 Uiso 1 1 calc R . .
C30 C -0.1841(15) 0.8199(7) 0.0338(6) 0.092(6) Uani 1 1 d . . .
C31 C -0.2356(10) 0.7748(6) 0.0508(5) 0.070(4) Uani 1 1 d . . .
C32 C -0.3421(11) 0.7762(9) 0.0453(9) 0.119(9) Uani 1 1 d . . .
H32A H -0.3692 0.7505 0.0207 0.143 Uiso 1 1 calc R . .
H32B H -0.3603 0.7603 0.0717 0.143 Uiso 1 1 calc R . .
C33 C -0.3782(16) 0.8412(11) 0.0371(9) 0.125(8) Uani 1 1 d . . .
H33A H -0.3573 0.8666 0.0628 0.150 Uiso 1 1 calc R . .
H33B H -0.4456 0.8416 0.0305 0.150 Uiso 1 1 calc R . .
C34 C -0.3376(17) 0.8647(11) -0.0033(9) 0.148(12) Uani 1 1 d . . .
H34A H -0.3517 0.8353 -0.0272 0.178 Uiso 1 1 calc R . .
H34B H -0.3675 0.9028 -0.0136 0.178 Uiso 1 1 calc R . .
C35 C -0.2319(14) 0.8746(8) 0.0078(7) 0.112(8) Uani 1 1 d . . .
H35A H -0.2183 0.9114 0.0252 0.135 Uiso 1 1 calc R . .
H35B H -0.2079 0.8796 -0.0192 0.135 Uiso 1 1 calc R . .
C36 C -0.2416(9) 0.6704(6) 0.0837(5) 0.065(4) Uani 1 1 d . . .
C37 C -0.2585(9) 0.6584(6) 0.1251(5) 0.060(4) Uani 1 1 d . . .
C38 C -0.3019(10) 0.6074(6) 0.1339(5) 0.062(4) Uani 1 1 d . . .
H38 H -0.3089 0.5986 0.1626 0.075 Uiso 1 1 calc R . .
C39 C -0.3366(9) 0.5673(7) 0.0994(7) 0.078(5) Uani 1 1 d . . .
H39 H -0.3682 0.5324 0.1053 0.093 Uiso 1 1 calc R . .
C40 C -0.3246(10) 0.5789(6) 0.0570(6) 0.065(4) Uani 1 1 d . . .
C41 C -0.2750(9) 0.6312(7) 0.0502(5) 0.064(4) Uani 1 1 d . . .
C42 C -0.2586(11) 0.6423(7) 0.0042(6) 0.090(6) Uani 1 1 d . . .
H42A H -0.2814 0.6827 -0.0050 0.108 Uiso 1 1 calc R . .
H42B H -0.1922 0.6421 0.0048 0.108 Uiso 1 1 calc R . .
C43 C -0.303(3) 0.5978(15) -0.0292(8) 0.198(18) Uani 1 1 d . . .
H43A H -0.3326 0.6213 -0.0545 0.237 Uiso 1 1 calc R . .
H43B H -0.2527 0.5753 -0.0384 0.237 Uiso 1 1 calc R . .
C44 C -0.367(2) 0.5550(11) -0.0209(7) 0.149(11) Uani 1 1 d . . .
H44A H -0.3590 0.5190 -0.0382 0.179 Uiso 1 1 calc R . .
H44B H -0.4280 0.5712 -0.0327 0.179 Uiso 1 1 calc R . .
C45 C -0.3675(13) 0.5352(8) 0.0228(6) 0.087(5) Uani 1 1 d . . .
H45A H -0.3348 0.4967 0.0276 0.104 Uiso 1 1 calc R . .
H45B H -0.4312 0.5282 0.0259 0.104 Uiso 1 1 calc R . .
C46 C -0.2741(9) 0.7118(6) 0.1871(5) 0.064(4) Uani 1 1 d . . .
H46 H -0.3361 0.7000 0.1804 0.076 Uiso 1 1 calc R . .
C47 C -0.2451(9) 0.7413(7) 0.2260(5) 0.058(4) Uani 1 1 d . . .
C48 C -0.2897(11) 0.7621(7) 0.2595(6) 0.074(4) Uani 1 1 d . . .
H48 H -0.3517 0.7564 0.2615 0.089 Uiso 1 1 calc R . .
C49 C -0.2221(11) 0.7930(8) 0.2895(6) 0.086(5) Uani 1 1 d . . .
H49 H -0.2302 0.8136 0.3149 0.103 Uiso 1 1 calc R . .
C50 C -0.1389(11) 0.7864(8) 0.2729(5) 0.077(5) Uani 1 1 d . . .
H50 H -0.0815 0.8004 0.2876 0.092 Uiso 1 1 calc R . .
C51 C 0.3333(10) 0.7394(6) 0.1648(4) 0.062(4) Uani 1 1 d . . .
C52 C 0.2370(10) 0.7390(8) 0.1489(5) 0.072(4) Uani 1 1 d . . .
C53 C 0.1866(11) 0.7895(7) 0.1552(4) 0.065(4) Uani 1 1 d . . .
H53 H 0.1220 0.7876 0.1494 0.079 Uiso 1 1 calc R . .
C54 C 0.2287(13) 0.8414(9) 0.1696(6) 0.095(6) Uani 1 1 d . . .
H54 H 0.1931 0.8751 0.1742 0.114 Uiso 1 1 calc R . .
C55 C 0.3275(13) 0.8462(7) 0.1783(6) 0.097(6) Uani 1 1 d D . .
C56 C 0.3790(9) 0.7936(8) 0.1756(7) 0.094(6) Uani 1 1 d D . .
C57 C 0.4827(10) 0.8032(9) 0.1861(7) 0.106(6) Uani 1 1 d DU . .
H57A H 0.5135 0.7665 0.1787 0.127 Uiso 1 1 calc R . .
H57B H 0.5019 0.8103 0.2175 0.127 Uiso 1 1 calc R . .
C58 C 0.512(2) 0.8570(10) 0.1607(10) 0.173(12) Uani 1 1 d DU . .
H58A H 0.5769 0.8660 0.1729 0.208 Uiso 1 1 calc R . .
H58B H 0.5095 0.8444 0.1304 0.208 Uiso 1 1 calc R . .
C59 C 0.4578(17) 0.9155(11) 0.1604(8) 0.138(9) Uani 1 1 d DU . .
H59A H 0.4296 0.9264 0.1304 0.165 Uiso 1 1 calc R . .
H59B H 0.4984 0.9485 0.1729 0.165 Uiso 1 1 calc R . .
C60 C 0.3828(13) 0.9048(7) 0.1879(8) 0.136(10) Uani 1 1 d D . .
H60A H 0.4121 0.9048 0.2189 0.164 Uiso 1 1 calc R . .
H60B H 0.3399 0.9388 0.1833 0.164 Uiso 1 1 calc R . .
C61 C 0.3896(9) 0.6798(7) 0.1654(5) 0.062(4) Uani 1 1 d . . .
C62 C 0.4047(9) 0.6526(6) 0.1287(4) 0.060(4) Uani 1 1 d . . .
C63 C 0.4559(9) 0.5998(6) 0.1320(5) 0.060(4) Uani 1 1 d . . .
H63 H 0.4644 0.5798 0.1064 0.072 Uiso 1 1 calc R . .
C64 C 0.4942(9) 0.5762(7) 0.1718(5) 0.062(4) Uani 1 1 d . . .
H64 H 0.5281 0.5401 0.1732 0.074 Uiso 1 1 calc R . .
C65 C 0.4840(11) 0.6042(8) 0.2093(6) 0.083(6) Uani 1 1 d . . .
C66 C 0.4293(10) 0.6576(7) 0.2068(5) 0.072(4) Uani 1 1 d . . .
C67 C 0.4109(13) 0.6863(9) 0.2481(5) 0.099(6) Uani 1 1 d . . .
H67A H 0.3512 0.6726 0.2535 0.119 Uiso 1 1 calc R . .
H67B H 0.4079 0.7303 0.2443 0.119 Uiso 1 1 calc R . .
C68 C 0.4858(14) 0.6706(9) 0.2877(6) 0.100(6) Uani 1 1 d . . .
H68A H 0.5440 0.6898 0.2848 0.120 Uiso 1 1 calc R . .
H68B H 0.4681 0.6853 0.3146 0.120 Uiso 1 1 calc R . .
C69 C 0.4968(13) 0.6033(9) 0.2894(6) 0.093(6) Uani 1 1 d . . .
H69A H 0.5401 0.5926 0.3161 0.111 Uiso 1 1 calc R . .
H69B H 0.4374 0.5850 0.2913 0.111 Uiso 1 1 calc R . .
C70 C 0.5296(11) 0.5773(8) 0.2520(5) 0.073(4) Uani 1 1 d . . .
H70A H 0.5184 0.5337 0.2513 0.087 Uiso 1 1 calc R . .
H70B H 0.5961 0.5836 0.2557 0.087 Uiso 1 1 calc R . .
C71 C 0.4244(10) 0.6799(6) 0.0588(6) 0.069(4) Uani 1 1 d . . .
H71 H 0.4871 0.6711 0.0682 0.083 Uiso 1 1 calc R . .
C72 C 0.3944(9) 0.6946(6) 0.0147(4) 0.052(3) Uani 1 1 d . . .
C73 C 0.4391(11) 0.7042(8) -0.0191(5) 0.080(5) Uani 1 1 d . . .
H73 H 0.5027 0.7008 -0.0181 0.096 Uiso 1 1 calc R . .
C74 C 0.3726(10) 0.7204(8) -0.0561(5) 0.072(4) Uani 1 1 d . . .
H74 H 0.3810 0.7289 -0.0846 0.086 Uiso 1 1 calc R . .
C75 C 0.2922(9) 0.7204(8) -0.0397(5) 0.072(4) Uani 1 1 d . . .
H75 H 0.2355 0.7319 -0.0566 0.086 Uiso 1 1 calc R . .
C76 C 0.1329(10) 0.5923(6) -0.0098(4) 0.058(3) Uani 1 1 d . . .
C77 C 0.1569(10) 0.5883(7) 0.0339(6) 0.069(4) Uani 1 1 d . . .
C78 C 0.2389(9) 0.5630(6) 0.0531(4) 0.052(3) Uani 1 1 d . . .
H78 H 0.2562 0.5607 0.0837 0.063 Uiso 1 1 calc R . .
C79 C 0.2959(11) 0.5408(6) 0.0261(6) 0.070(4) Uani 1 1 d . . .
H79 H 0.3499 0.5204 0.0390 0.085 Uiso 1 1 calc R . .
C80 C 0.2774(9) 0.5471(6) -0.0187(5) 0.058(3) Uani 1 1 d . . .
C81 C 0.1937(10) 0.5727(6) -0.0380(6) 0.067(4) Uani 1 1 d . . .
C82 C 0.1710(11) 0.5825(9) -0.0858(5) 0.083(5) Uani 1 1 d . . .
H82A H 0.1521 0.6247 -0.0911 0.099 Uiso 1 1 calc R . .
H82B H 0.1178 0.5572 -0.0977 0.099 Uiso 1 1 calc R . .
C83 C 0.2458(12) 0.5694(9) -0.1111(6) 0.089(5) Uani 1 1 d . . .
H83A H 0.2176 0.5571 -0.1408 0.107 Uiso 1 1 calc R . .
H83B H 0.2805 0.6066 -0.1133 0.107 Uiso 1 1 calc R . .
C84 C 0.3086(18) 0.5231(14) -0.0921(8) 0.150(11) Uani 1 1 d . . .
H84A H 0.3598 0.5220 -0.1079 0.180 Uiso 1 1 calc R . .
H84B H 0.2770 0.4842 -0.0967 0.180 Uiso 1 1 calc R . .
C85 C 0.3474(9) 0.5294(8) -0.0446(6) 0.079(5) Uani 1 1 d . . .
H85A H 0.3750 0.4909 -0.0335 0.095 Uiso 1 1 calc R . .
H85B H 0.3963 0.5599 -0.0407 0.095 Uiso 1 1 calc R . .
C86 C 0.0397(8) 0.6164(7) -0.0302(4) 0.062(4) Uani 1 1 d . . .
C87 C 0.0188(8) 0.6798(6) -0.0280(4) 0.058(4) Uani 1 1 d . . .
C88 C -0.0677(10) 0.6986(7) -0.0469(4) 0.062(4) Uani 1 1 d . . .
H88 H -0.0863 0.7383 -0.0425 0.074 Uiso 1 1 calc R . .
C89 C -0.1269(9) 0.6599(8) -0.0723(5) 0.066(4) Uani 1 1 d . . .
H89 H -0.1836 0.6748 -0.0871 0.079 Uiso 1 1 calc R . .
C90 C -0.1066(10) 0.6007(8) -0.0767(4) 0.064(4) Uani 1 1 d . . .
C91 C -0.0267(10) 0.5779(7) -0.0544(5) 0.072(4) Uani 1 1 d . . .
C92 C -0.0104(12) 0.5087(8) -0.0537(6) 0.084(5) Uani 1 1 d . . .
H92A H 0.0530 0.5014 -0.0574 0.101 Uiso 1 1 calc R . .
H92B H -0.0161 0.4935 -0.0248 0.101 Uiso 1 1 calc R . .
C93 C -0.0717(15) 0.4734(9) -0.0867(8) 0.121(8) Uani 1 1 d . . .
H93A H -0.0334 0.4515 -0.1040 0.145 Uiso 1 1 calc R . .
H93B H -0.1020 0.4431 -0.0714 0.145 Uiso 1 1 calc R . .
C94 C -0.137(2) 0.5024(10) -0.1146(10) 0.187(16) Uani 1 1 d . . .
H94A H -0.1900 0.4752 -0.1197 0.225 Uiso 1 1 calc R . .
H94B H -0.1146 0.5046 -0.1422 0.225 Uiso 1 1 calc R . .
C95 C -0.1721(10) 0.5595(7) -0.1085(5) 0.072(4) Uani 1 1 d . . .
H95A H -0.2294 0.5547 -0.0974 0.086 Uiso 1 1 calc R . .
H95B H -0.1872 0.5797 -0.1369 0.086 Uiso 1 1 calc R . .
C96 C 0.0875(9) 0.7746(6) -0.0189(5) 0.058(3) Uani 1 1 d . . .
H96 H 0.0488 0.7864 -0.0450 0.070 Uiso 1 1 calc R . .
C97 C 0.1490(9) 0.8169(7) 0.0058(5) 0.064(4) Uani 1 1 d . . .
C98 C 0.1767(12) 0.8728(8) -0.0072(6) 0.090(6) Uani 1 1 d . . .
H98 H 0.1531 0.8936 -0.0331 0.108 Uiso 1 1 calc R . .
C99 C 0.2487(14) 0.8922(8) 0.0271(6) 0.095(6) Uani 1 1 d . . .
H99 H 0.2850 0.9271 0.0274 0.114 Uiso 1 1 calc R . .
C100 C 0.2547(13) 0.8485(8) 0.0607(7) 0.090(5) Uani 1 1 d . . .
H100 H 0.2937 0.8511 0.0881 0.108 Uiso 1 1 calc R . .
C101 C 0.2452(16) 0.4446(10) 0.1597(6) 0.115(8) Uani 1 1 d . . .
H10C H 0.2128 0.4072 0.1508 0.173 Uiso 1 1 calc R . .
H10D H 0.2970 0.4364 0.1830 0.173 Uiso 1 1 calc R . .
H10E H 0.2671 0.4619 0.1349 0.173 Uiso 1 1 calc R . .
C102 C 0.1219(13) 0.4599(8) 0.2240(5) 0.091(6) Uani 1 1 d . . .
H10F H 0.0813 0.4863 0.2365 0.136 Uiso 1 1 calc R . .
H10G H 0.1735 0.4484 0.2464 0.136 Uiso 1 1 calc R . .
H10H H 0.0885 0.4241 0.2123 0.136 Uiso 1 1 calc R . .
C103 C 0.2345(11) 0.5665(8) 0.2050(5) 0.076(4) Uani 1 1 d . . .
H10I H 0.2848 0.5734 0.1897 0.114 Uiso 1 1 calc R . .
H10J H 0.2589 0.5582 0.2355 0.114 Uiso 1 1 calc R . .
H10K H 0.1958 0.6022 0.2027 0.114 Uiso 1 1 calc R . .
C104 C 0.0529(11) 0.4322(6) 0.0700(5) 0.070(4) Uani 1 1 d . . .
H10L H 0.0780 0.4551 0.0484 0.105 Uiso 1 1 calc R . .
H10M H 0.0059 0.4049 0.0553 0.105 Uiso 1 1 calc R . .
H10N H 0.1016 0.4092 0.0879 0.105 Uiso 1 1 calc R . .
C105 C -0.0769(12) 0.4406(8) 0.1327(5) 0.082(5) Uani 1 1 d . . .
H10O H -0.0424 0.4095 0.1506 0.122 Uiso 1 1 calc R . .
H10P H -0.1240 0.4221 0.1109 0.122 Uiso 1 1 calc R . .
H10Q H -0.1055 0.4671 0.1511 0.122 Uiso 1 1 calc R . .
C106 C -0.0761(10) 0.5378(7) 0.0679(6) 0.077(5) Uani 1 1 d . . .
H10R H -0.1106 0.5624 0.0850 0.115 Uiso 1 1 calc R . .
H10S H -0.1184 0.5145 0.0467 0.115 Uiso 1 1 calc R . .
H10T H -0.0394 0.5637 0.0529 0.115 Uiso 1 1 calc R . .
C107 C 0.7532(8) 0.7151(5) 0.7621(4) 0.041(3) Uani 1 1 d . . .
C108 C 0.7261(8) 0.7317(6) 0.7187(4) 0.052(3) Uani 1 1 d . . .
C109 C 0.7793(9) 0.7687(6) 0.6983(5) 0.057(3) Uani 1 1 d . . .
H109 H 0.7577 0.7807 0.6692 0.068 Uiso 1 1 calc R . .
C110 C 0.8642(9) 0.7886(6) 0.7199(4) 0.053(3) Uani 1 1 d . . .
H110 H 0.8985 0.8154 0.7058 0.064 Uiso 1 1 calc R . .
C111 C 0.8995(8) 0.7692(5) 0.7624(4) 0.049(3) Uani 1 1 d . . .
C112 C 0.8443(8) 0.7338(6) 0.7844(4) 0.048(3) Uani 1 1 d . . .
C113 C 0.8798(9) 0.7111(7) 0.8307(4) 0.061(4) Uani 1 1 d . . .
H11A H 0.8621 0.6687 0.8327 0.073 Uiso 1 1 calc R . .
H11B H 0.8508 0.7344 0.8512 0.073 Uiso 1 1 calc R . .
C114 C 0.9850(10) 0.7167(8) 0.8438(5) 0.074(4) Uani 1 1 d . . .
H11C H 1.0037 0.7101 0.8753 0.089 Uiso 1 1 calc R . .
H11D H 1.0146 0.6859 0.8286 0.089 Uiso 1 1 calc R . .
C115 C 1.0152(10) 0.7787(8) 0.8321(5) 0.077(5) Uani 1 1 d . . .
H11E H 1.0811 0.7833 0.8434 0.092 Uiso 1 1 calc R . .
H11F H 0.9828 0.8092 0.8462 0.092 Uiso 1 1 calc R . .
C116 C 0.9959(9) 0.7894(6) 0.7827(5) 0.064(4) Uani 1 1 d . . .
H11G H 1.0029 0.8324 0.7768 0.077 Uiso 1 1 calc R . .
H11H H 1.0407 0.7670 0.7694 0.077 Uiso 1 1 calc R . .
C117 C 0.6917(9) 0.6831(7) 0.7870(5) 0.059(4) Uani 1 1 d . . .
C118 C 0.6682(7) 0.6207(5) 0.7773(4) 0.049(3) Uani 1 1 d . . .
C119 C 0.6085(9) 0.5916(6) 0.7993(4) 0.054(3) Uani 1 1 d . . .
H119 H 0.5850 0.5532 0.7905 0.065 Uiso 1 1 calc R . .
C120 C 0.5837(9) 0.6212(7) 0.8352(5) 0.066(4) Uani 1 1 d . . .
H120 H 0.5505 0.5999 0.8532 0.080 Uiso 1 1 calc R . .
C121 C 0.6065(10) 0.6794(7) 0.8444(5) 0.063(4) Uani 1 1 d . . .
C122 C 0.6589(9) 0.7114(6) 0.8189(5) 0.055(3) Uani 1 1 d . . .
C123 C 0.6722(10) 0.7771(7) 0.8273(5) 0.063(4) Uani 1 1 d . . .
H12A H 0.7351 0.7874 0.8244 0.075 Uiso 1 1 calc R . .
H12B H 0.6305 0.7989 0.8044 0.075 Uiso 1 1 calc R . .
C124 C 0.658(2) 0.7994(10) 0.8692(11) 0.192(17) Uani 1 1 d . . .
H12C H 0.6519 0.8434 0.8677 0.230 Uiso 1 1 calc R . .
H12D H 0.7119 0.7898 0.8914 0.230 Uiso 1 1 calc R . .
C125 C 0.5730(18) 0.7734(10) 0.8838(8) 0.128(9) Uani 1 1 d . . .
H12E H 0.5699 0.7884 0.9131 0.154 Uiso 1 1 calc R . .
H12F H 0.5176 0.7868 0.8638 0.154 Uiso 1 1 calc R . .
C126 C 0.5767(13) 0.7086(9) 0.8844(7) 0.099(7) Uani 1 1 d . . .
H12G H 0.5158 0.6932 0.8866 0.119 Uiso 1 1 calc R . .
H12H H 0.6196 0.6958 0.9107 0.119 Uiso 1 1 calc R . .
C127 C 0.7039(9) 0.5327(6) 0.7423(4) 0.057(3) Uani 1 1 d . . .
H127 H 0.6956 0.5117 0.7675 0.069 Uiso 1 1 calc R . .
C128 C 0.7205(10) 0.4993(6) 0.7065(5) 0.062(4) Uani 1 1 d . . .
C129 C 0.7299(13) 0.4343(7) 0.7032(7) 0.086(5) Uani 1 1 d . . .
H129 H 0.7241 0.4048 0.7242 0.104 Uiso 1 1 calc R . .
C130 C 0.7491(12) 0.4261(7) 0.6626(7) 0.091(6) Uani 1 1 d . . .
H130 H 0.7603 0.3890 0.6499 0.110 Uiso 1 1 calc R . .
C131 C 0.7493(10) 0.4822(8) 0.6434(5) 0.075(5) Uani 1 1 d . . .
H131 H 0.7614 0.4880 0.6151 0.089 Uiso 1 1 calc R . .
C132 C 0.7468(8) 0.6258(6) 0.5622(4) 0.052(3) Uani 1 1 d . . .
C133 C 0.6698(8) 0.6245(5) 0.5829(4) 0.046(3) Uani 1 1 d . . .
C134 C 0.6022(9) 0.5777(6) 0.5718(5) 0.057(4) Uani 1 1 d . . .
H134 H 0.5482 0.5776 0.5835 0.068 Uiso 1 1 calc R . .
C135 C 0.6184(8) 0.5333(6) 0.5437(4) 0.054(3) Uani 1 1 d . . .
H135 H 0.5733 0.5036 0.5352 0.065 Uiso 1 1 calc R . .
C136 C 0.6974(12) 0.5307(7) 0.5277(5) 0.075(4) Uani 1 1 d . . .
C137 C 0.7638(9) 0.5754(6) 0.5384(5) 0.060(4) Uani 1 1 d . . .
C138 C 0.8505(10) 0.5757(6) 0.5193(5) 0.067(4) Uani 1 1 d . . .
H13A H 0.9022 0.5894 0.5415 0.081 Uiso 1 1 calc R . .
H13B H 0.8432 0.6042 0.4948 0.081 Uiso 1 1 calc R . .
C139 C 0.8723(11) 0.5114(8) 0.5028(7) 0.095(6) Uani 1 1 d . . .
H13C H 0.9199 0.5146 0.4850 0.114 Uiso 1 1 calc R . .
H13D H 0.8958 0.4856 0.5279 0.114 Uiso 1 1 calc R . .
C140 C 0.7892(12) 0.4840(10) 0.4768(7) 0.101(7) Uani 1 1 d . . .
H14A H 0.8047 0.4444 0.4663 0.121 Uiso 1 1 calc R . .
H14B H 0.7668 0.5095 0.4514 0.121 Uiso 1 1 calc R . .
C141 C 0.7159(10) 0.4769(8) 0.5025(6) 0.079(5) Uani 1 1 d . . .
H14C H 0.7321 0.4432 0.5228 0.094 Uiso 1 1 calc R . .
H14D H 0.6590 0.4658 0.4825 0.094 Uiso 1 1 calc R . .
C142 C 0.8066(8) 0.6812(5) 0.5678(4) 0.047(3) Uani 1 1 d . . .
C143 C 0.8650(7) 0.6996(5) 0.6051(4) 0.046(3) Uani 1 1 d . . .
C144 C 0.9155(9) 0.7529(7) 0.6065(5) 0.067(4) Uani 1 1 d . . .
H144 H 0.9529 0.7658 0.6327 0.080 Uiso 1 1 calc R . .
C145 C 0.9095(9) 0.7865(6) 0.5684(5) 0.054(3) Uani 1 1 d . . .
H145 H 0.9461 0.8213 0.5690 0.065 Uiso 1 1 calc R . .
C146 C 0.8530(10) 0.7712(7) 0.5304(5) 0.060(4) Uani 1 1 d . . .
C147 C 0.7999(8) 0.7192(6) 0.5297(4) 0.053(3) Uani 1 1 d . . .
C148 C 0.7344(9) 0.7066(7) 0.4874(4) 0.057(3) Uani 1 1 d . . .
H14E H 0.6816 0.7340 0.4845 0.068 Uiso 1 1 calc R . .
H14F H 0.7116 0.6651 0.4874 0.068 Uiso 1 1 calc R . .
C149 C 0.7836(11) 0.7156(8) 0.4491(5) 0.075(4) Uani 1 1 d . . .
H14G H 0.8291 0.6834 0.4494 0.090 Uiso 1 1 calc R . .
H14H H 0.7389 0.7122 0.4217 0.090 Uiso 1 1 calc R . .
C150 C 0.8308(16) 0.7753(9) 0.4504(5) 0.107(7) Uani 1 1 d . . .
H15A H 0.8938 0.7683 0.4460 0.128 Uiso 1 1 calc R . .
H15B H 0.7996 0.7993 0.4256 0.128 Uiso 1 1 calc R . .
C151 C 0.8350(11) 0.8107(7) 0.4895(5) 0.071(4) Uani 1 1 d . . .
H15C H 0.7769 0.8324 0.4881 0.085 Uiso 1 1 calc R . .
H15D H 0.8842 0.8407 0.4912 0.085 Uiso 1 1 calc R . .
C152 C 0.9522(8) 0.6613(6) 0.6704(5) 0.057(4) Uani 1 1 d . . .
H152 H 1.0032 0.6782 0.6608 0.068 Uiso 1 1 calc R . .
C153 C 0.9656(8) 0.6354(7) 0.7107(4) 0.056(3) Uani 1 1 d . . .
C154 C 1.0457(9) 0.6238(7) 0.7415(5) 0.068(4) Uani 1 1 d . . .
H154 H 1.1061 0.6346 0.7394 0.082 Uiso 1 1 calc R . .
C155 C 1.0178(10) 0.5932(7) 0.7756(5) 0.062(4) Uani 1 1 d . . .
H155 H 1.0553 0.5804 0.8017 0.074 Uiso 1 1 calc R . .
C156 C 0.9238(9) 0.5851(6) 0.7636(5) 0.066(4) Uani 1 1 d . . .
H156 H 0.8874 0.5650 0.7807 0.079 Uiso 1 1 calc R . .
C157 C 0.3514(10) 0.7495(6) 0.5016(5) 0.063(4) Uani 1 1 d . . .
C158 C 0.3736(9) 0.7540(7) 0.5456(5) 0.060(4) Uani 1 1 d . . .
C159 C 0.3157(11) 0.7855(7) 0.5692(5) 0.070(4) Uani 1 1 d . . .
H159 H 0.3333 0.7928 0.5993 0.084 Uiso 1 1 calc R . .
C160 C 0.2317(10) 0.8051(6) 0.5460(5) 0.066(4) Uani 1 1 d . . .
H160 H 0.1903 0.8229 0.5616 0.079 Uiso 1 1 calc R . .
C161 C 0.2054(10) 0.8001(7) 0.5019(5) 0.062(4) Uani 1 1 d . . .
C162 C 0.2641(11) 0.7715(7) 0.4784(5) 0.071(4) Uani 1 1 d . . .
C163 C 0.2355(11) 0.7586(9) 0.4289(5) 0.085(5) Uani 1 1 d . . .
H16A H 0.2844 0.7718 0.4137 0.102 Uiso 1 1 calc R . .
H16B H 0.2265 0.7151 0.4241 0.102 Uiso 1 1 calc R . .
C164 C 0.1488(11) 0.7912(8) 0.4107(5) 0.079(5) Uani 1 1 d . . .
H16C H 0.1659 0.8322 0.4035 0.094 Uiso 1 1 calc R . .
H16D H 0.1221 0.7715 0.3831 0.094 Uiso 1 1 calc R . .
C165 C 0.0799(17) 0.7966(17) 0.4345(7) 0.189(17) Uani 1 1 d . . .
H16E H 0.0518 0.7569 0.4363 0.227 Uiso 1 1 calc R . .
H16F H 0.0325 0.8235 0.4188 0.227 Uiso 1 1 calc R . .
C166 C 0.1094(11) 0.8198(8) 0.4789(5) 0.075(5) Uani 1 1 d . . .
H16G H 0.0648 0.8069 0.4966 0.090 Uiso 1 1 calc R . .
H16H H 0.1078 0.8641 0.4777 0.090 Uiso 1 1 calc R . .
C167 C 0.4182(10) 0.7240(8) 0.4749(4) 0.066(4) Uani 1 1 d . . .
C168 C 0.4394(9) 0.6625(6) 0.4771(4) 0.051(3) Uani 1 1 d . . .
C169 C 0.5006(8) 0.6387(7) 0.4519(4) 0.057(3) Uani 1 1 d . . .
H169 H 0.5173 0.5977 0.4539 0.069 Uiso 1 1 calc R . .
C170 C 0.5343(10) 0.6760(9) 0.4252(5) 0.079(5) Uani 1 1 d . . .
H170 H 0.5733 0.6597 0.4076 0.095 Uiso 1 1 calc R . .
C171 C 0.5146(9) 0.7395(7) 0.4217(5) 0.063(4) Uani 1 1 d . . .
C172 C 0.4602(10) 0.7616(7) 0.4485(5) 0.066(4) Uani 1 1 d . . .
C173 C 0.4452(15) 0.8318(8) 0.4486(5) 0.093(6) Uani 1 1 d . . .
H17C H 0.3800 0.8392 0.4488 0.111 Uiso 1 1 calc R . .
H17D H 0.4800 0.8476 0.4761 0.111 Uiso 1 1 calc R . .
C174 C 0.469(2) 0.8652(10) 0.4153(10) 0.164(14) Uani 1 1 d . . .
H17E H 0.5139 0.8952 0.4286 0.197 Uiso 1 1 calc R . .
H17F H 0.4137 0.8876 0.4016 0.197 Uiso 1 1 calc R . .
C175 C 0.5055(13) 0.8359(10) 0.3803(6) 0.096(6) Uani 1 1 d . . .
H17G H 0.5467 0.8644 0.3694 0.115 Uiso 1 1 calc R . .
H17H H 0.4545 0.8274 0.3561 0.115 Uiso 1 1 calc R . .
C176 C 0.5560(13) 0.7796(7) 0.3924(6) 0.087(5) Uani 1 1 d . . .
H17I H 0.6187 0.7896 0.4068 0.105 Uiso 1 1 calc R . .
H17J H 0.5600 0.7573 0.3657 0.105 Uiso 1 1 calc R . .
C177 C 0.3913(8) 0.5675(6) 0.4971(4) 0.053(3) Uani 1 1 d . . .
H177 H 0.4035 0.5539 0.4702 0.064 Uiso 1 1 calc R . .
C178 C 0.3622(9) 0.5257(7) 0.5245(5) 0.068(4) Uani 1 1 d . . .
C179 C 0.3394(12) 0.4624(8) 0.5194(7) 0.095(6) Uani 1 1 d . . .
H179 H 0.3385 0.4390 0.4941 0.114 Uiso 1 1 calc R . .
C180 C 0.3191(13) 0.4426(8) 0.5586(5) 0.081(5) Uani 1 1 d . . .
H180 H 0.3010 0.4034 0.5650 0.098 Uiso 1 1 calc R . .
C181 C 0.3305(10) 0.4924(8) 0.5872(5) 0.077(5) Uani 1 1 d . . .
H181 H 0.3184 0.4917 0.6157 0.092 Uiso 1 1 calc R . .
C182 C 0.3484(8) 0.6066(6) 0.6856(4) 0.049(3) Uani 1 1 d . . .
C183 C 0.4242(10) 0.6112(6) 0.6671(5) 0.057(3) Uani 1 1 d . . .
C184 C 0.4862(8) 0.5620(6) 0.6708(4) 0.055(3) Uani 1 1 d . . .
H184 H 0.5406 0.5650 0.6595 0.066 Uiso 1 1 calc R . .
C185 C 0.4658(9) 0.5090(6) 0.6912(5) 0.054(3) Uani 1 1 d . . .
H185 H 0.5077 0.4767 0.6944 0.065 Uiso 1 1 calc R . .
C186 C 0.3841(10) 0.5036(6) 0.7068(5) 0.064(4) Uani 1 1 d . . .
C187 C 0.3239(10) 0.5526(6) 0.7038(5) 0.067(4) Uani 1 1 d . . .
C188 C 0.2347(9) 0.5484(7) 0.7198(5) 0.068(4) Uani 1 1 d . . .
H18C H 0.1847 0.5620 0.6966 0.082 Uiso 1 1 calc R . .
H18D H 0.2368 0.5754 0.7448 0.082 Uiso 1 1 calc R . .
C189 C 0.2143(11) 0.4846(10) 0.7332(7) 0.108(8) Uani 1 1 d . . .
H18E H 0.1747 0.4877 0.7550 0.130 Uiso 1 1 calc R . .
H18F H 0.1782 0.4647 0.7075 0.130 Uiso 1 1 calc R . .
C190 C 0.2856(17) 0.4466(8) 0.7499(11) 0.161(14) Uani 1 1 d . . .
H19C H 0.2607 0.4058 0.7512 0.194 Uiso 1 1 calc R . .
H19D H 0.3103 0.4592 0.7799 0.194 Uiso 1 1 calc R . .
C191 C 0.3608(12) 0.4436(6) 0.7264(5) 0.071(4) Uani 1 1 d . . .
H19E H 0.3454 0.4140 0.7028 0.086 Uiso 1 1 calc R . .
H19F H 0.4155 0.4289 0.7463 0.086 Uiso 1 1 calc R . .
C192 C 0.2946(8) 0.6653(6) 0.6914(5) 0.057(4) Uani 1 1 d . . .
C193 C 0.2362(8) 0.6925(6) 0.6550(5) 0.056(3) Uani 1 1 d . . .
C194 C 0.1883(9) 0.7452(6) 0.6646(5) 0.064(4) Uani 1 1 d . . .
H194 H 0.1505 0.7657 0.6416 0.077 Uiso 1 1 calc R . .
C195 C 0.1955(8) 0.7667(6) 0.7062(4) 0.048(3) Uani 1 1 d . . .
H195 H 0.1618 0.8012 0.7111 0.058 Uiso 1 1 calc R . .
C196 C 0.2517(9) 0.7388(6) 0.7413(5) 0.060(4) Uani 1 1 d . . .
C197 C 0.3031(9) 0.6901(7) 0.7337(5) 0.065(4) Uani 1 1 d . . .
C198 C 0.3705(8) 0.6645(6) 0.7713(4) 0.056(3) Uani 1 1 d . . .
H19G H 0.3822 0.6222 0.7649 0.068 Uiso 1 1 calc R . .
H19H H 0.4288 0.6863 0.7737 0.068 Uiso 1 1 calc R . .
C199 C 0.3420(16) 0.6673(13) 0.8117(6) 0.138(10) Uani 1 1 d . . .
H19I H 0.3957 0.6784 0.8337 0.166 Uiso 1 1 calc R . .
H19J H 0.3244 0.6264 0.8188 0.166 Uiso 1 1 calc R . .
C200 C 0.2648(15) 0.7088(11) 0.8173(6) 0.113(7) Uani 1 1 d . . .
H20C H 0.2747 0.7238 0.8474 0.135 Uiso 1 1 calc R . .
H20D H 0.2065 0.6868 0.8115 0.135 Uiso 1 1 calc R . .
C201 C 0.2609(10) 0.7626(7) 0.7853(5) 0.069(4) Uani 1 1 d . . .
H20E H 0.2085 0.7886 0.7875 0.083 Uiso 1 1 calc R . .
H20F H 0.3172 0.7867 0.7926 0.083 Uiso 1 1 calc R . .
C202 C 0.1455(8) 0.6768(6) 0.5870(5) 0.064(4) Uani 1 1 d . . .
H202 H 0.0970 0.6945 0.5981 0.077 Uiso 1 1 calc R . .
C203 C 0.1295(9) 0.6591(6) 0.5437(4) 0.054(3) Uani 1 1 d . . .
C204 C 0.0502(9) 0.6594(7) 0.5131(5) 0.067(4) Uani 1 1 d . . .
H204 H -0.0077 0.6735 0.5168 0.080 Uiso 1 1 calc R . .
C205 C 0.0727(9) 0.6345(8) 0.4757(5) 0.073(4) Uani 1 1 d . . .
H205 H 0.0321 0.6253 0.4495 0.088 Uiso 1 1 calc R . .
C206 C 0.1667(10) 0.6261(8) 0.4845(5) 0.075(4) Uani 1 1 d . . .
H206 H 0.2006 0.6129 0.4636 0.090 Uiso 1 1 calc R . .
C207 C 0.6040(11) 0.8948(7) 0.7220(5) 0.079(5) Uani 1 1 d . . .
H20G H 0.6539 0.8669 0.7320 0.119 Uiso 1 1 calc R . .
H20H H 0.5785 0.9088 0.7468 0.119 Uiso 1 1 calc R . .
H20I H 0.6270 0.9290 0.7079 0.119 Uiso 1 1 calc R . .
C208 C 0.4174(12) 0.9112(8) 0.6669(6) 0.086(5) Uani 1 1 d . . .
H20J H 0.4367 0.9432 0.6494 0.128 Uiso 1 1 calc R . .
H20K H 0.4009 0.9283 0.6930 0.128 Uiso 1 1 calc R . .
H20L H 0.3646 0.8906 0.6501 0.128 Uiso 1 1 calc R . .
C209 C 0.4693(11) 0.7926(7) 0.7126(6) 0.079(5) Uani 1 1 d . . .
H20M H 0.4318 0.7660 0.6917 0.118 Uiso 1 1 calc R . .
H20N H 0.4325 0.8087 0.7326 0.118 Uiso 1 1 calc R . .
H20O H 0.5206 0.7701 0.7288 0.118 Uiso 1 1 calc R . .
C210 C 0.6964(15) 0.9100(9) 0.6204(6) 0.106(7) Uani 1 1 d . . .
H21A H 0.6809 0.9407 0.6400 0.159 Uiso 1 1 calc R . .
H21B H 0.7188 0.9291 0.5965 0.159 Uiso 1 1 calc R . .
H21C H 0.7437 0.8838 0.6362 0.159 Uiso 1 1 calc R . .
C211 C 0.4991(13) 0.9128(8) 0.5662(5) 0.084(5) Uani 1 1 d . . .
H21D H 0.4530 0.8878 0.5483 0.126 Uiso 1 1 calc R . .
H21E H 0.5264 0.9396 0.5476 0.126 Uiso 1 1 calc R . .
H21F H 0.4705 0.9365 0.5862 0.126 Uiso 1 1 calc R . .
C212 C 0.6261(11) 0.8080(6) 0.5591(5) 0.064(4) Uani 1 1 d . . .
H21G H 0.6683 0.7790 0.5753 0.096 Uiso 1 1 calc R . .
H21H H 0.6562 0.8292 0.5385 0.096 Uiso 1 1 calc R . .
H21I H 0.5724 0.7871 0.5435 0.096 Uiso 1 1 calc R . .
C213 C -0.0163(18) 0.4157(8) 0.6818(7) 0.152(10) Uani 1 1 d DU . .
H21J H 0.0270 0.4199 0.7091 0.227 Uiso 1 1 calc R . .
H21K H -0.0236 0.3732 0.6741 0.227 Uiso 1 1 calc R . .
H21L H -0.0752 0.4323 0.6850 0.227 Uiso 1 1 calc R . .
C214 C 0.0182(8) 0.4482(5) 0.6472(4) 0.098(6) Uani 1 1 d GDU . .
C215 C 0.0014(8) 0.5090(5) 0.6414(4) 0.085(5) Uani 1 1 d GDU . .
H215 H -0.0321 0.5296 0.6597 0.102 Uiso 1 1 calc R . .
C216 C 0.0337(9) 0.5397(5) 0.6090(4) 0.103(6) Uani 1 1 d GU . .
H216 H 0.0222 0.5812 0.6050 0.124 Uiso 1 1 calc R . .
C217 C 0.0827(10) 0.5095(7) 0.5823(4) 0.116(7) Uani 1 1 d GU . .
H217 H 0.1048 0.5304 0.5601 0.139 Uiso 1 1 calc R . .
C218 C 0.0995(9) 0.4486(7) 0.5880(4) 0.158(11) Uani 1 1 d GU . .
H218 H 0.1330 0.4280 0.5698 0.190 Uiso 1 1 calc R . .
C219 C 0.0672(9) 0.4180(5) 0.6205(5) 0.110(6) Uani 1 1 d GDU . .
H219 H 0.0786 0.3764 0.6244 0.132 Uiso 1 1 calc R . .
C220 C 0.349(2) 0.9228(12) 0.7859(8) 0.144(10) Uani 1 1 d . . .
H22A H 0.3228 0.8862 0.7718 0.216 Uiso 1 1 calc R . .
H22B H 0.4028 0.9341 0.7740 0.216 Uiso 1 1 calc R . .
H22C H 0.3041 0.9551 0.7806 0.216 Uiso 1 1 calc R . .
C221 C 0.3768(11) 0.9122(5) 0.8342(4) 0.101(7) Uani 1 1 d G . .
C222 C 0.3148(7) 0.8933(6) 0.8592(5) 0.089(5) Uani 1 1 d G . .
H222 H 0.2534 0.8857 0.8461 0.107 Uiso 1 1 calc R . .
C223 C 0.3426(12) 0.8856(6) 0.9035(5) 0.099(6) Uani 1 1 d G . .
H223 H 0.3002 0.8727 0.9206 0.118 Uiso 1 1 calc R . .
C224 C 0.4323(13) 0.8968(6) 0.9228(4) 0.119(8) Uani 1 1 d G . .
H224 H 0.4513 0.8915 0.9531 0.142 Uiso 1 1 calc R . .
C225 C 0.4943(8) 0.9157(6) 0.8978(7) 0.130(9) Uani 1 1 d G . .
H225 H 0.5557 0.9233 0.9110 0.156 Uiso 1 1 calc R . .
C226 C 0.4665(9) 0.9234(6) 0.8535(6) 0.127(9) Uani 1 1 d G . .
H226 H 0.5089 0.9363 0.8364 0.153 Uiso 1 1 calc R . .
C227 C -0.0940(18) 0.9621(12) 0.5745(9) 0.149(10) Uani 1 1 d . . .
H22D H -0.0795 1.0002 0.5620 0.223 Uiso 1 1 calc R . .
H22E H -0.1524 0.9655 0.5841 0.223 Uiso 1 1 calc R . .
H22F H -0.0977 0.9306 0.5527 0.223 Uiso 1 1 calc R . .
C228 C -0.0171(8) 0.9461(6) 0.6144(6) 0.106(7) Uani 1 1 d G . .
C229 C 0.0671(11) 0.9369(6) 0.6029(5) 0.104(7) Uani 1 1 d G . .
H229 H 0.0727 0.9379 0.5734 0.125 Uiso 1 1 calc R . .
C230 C 0.1432(8) 0.9261(6) 0.6347(7) 0.146(12) Uani 1 1 d G . .
H230 H 0.2008 0.9197 0.6269 0.175 Uiso 1 1 calc R . .
C231 C 0.1351(14) 0.9245(6) 0.6780(6) 0.129(10) Uani 1 1 d G . .
H231 H 0.1871 0.9172 0.6997 0.155 Uiso 1 1 calc R . .
C232 C 0.0509(19) 0.9338(6) 0.6894(5) 0.134(10) Uani 1 1 d G . .
H232 H 0.0454 0.9328 0.7190 0.160 Uiso 1 1 calc R . .
C233 C -0.0252(12) 0.9446(6) 0.6576(7) 0.135(11) Uani 1 1 d G . .
H233 H -0.0828 0.9509 0.6655 0.162 Uiso 1 1 calc R . .

loop_
_atom_site_aniso_label
_atom_site_aniso_U_11
_atom_site_aniso_U_22
_atom_site_aniso_U_33
_atom_site_aniso_U_23
_atom_site_aniso_U_13
_atom_site_aniso_U_12
Y1 0.0447(6) 0.0511(7) 0.0568(8) -0.0002(6) 0.0084(6) 0.0020(6)
Y2 0.0464(7) 0.0643(8) 0.0527(8) 0.0007(6) 0.0078(6) 0.0025(6)
Y3 0.0551(7) 0.0555(7) 0.0521(8) 0.0017(6) 0.0112(6) 0.0083(6)
Y4 0.0416(6) 0.0491(7) 0.0601(8) -0.0030(6) 0.0087(5) 0.0046(6)
Y5 0.0415(7) 0.0662(8) 0.0555(8) -0.0112(6) 0.0085(6) -0.0054(6)
Y6 0.0377(6) 0.0498(7) 0.0593(8) -0.0054(6) 0.0059(5) 0.0017(5)
Si1 0.076(3) 0.065(2) 0.060(3) 0.004(2) 0.014(2) 0.023(2)
Si2 0.064(2) 0.056(2) 0.068(3) 0.0036(19) 0.012(2) 0.0063(19)
Si3 0.052(2) 0.053(2) 0.068(3) -0.0081(18) 0.0058(19) 0.0046(17)
Si4 0.058(2) 0.047(2) 0.079(3) 0.0014(18) 0.007(2) 0.0040(17)
N1 0.064(7) 0.047(6) 0.055(7) 0.007(5) 0.026(6) 0.008(5)
N2 0.077(8) 0.054(6) 0.048(7) -0.005(5) 0.027(6) 0.012(6)
N3 0.046(6) 0.053(6) 0.082(8) 0.013(6) 0.014(6) 0.011(5)
N4 0.062(7) 0.056(7) 0.068(9) 0.017(6) -0.002(6) 0.009(6)
N5 0.050(6) 0.071(7) 0.049(7) -0.014(5) 0.013(5) -0.015(5)
N6 0.051(7) 0.092(9) 0.045(7) -0.017(6) 0.009(5) -0.007(6)
N7 0.047(6) 0.070(9) 0.080(9) -0.006(6) 0.010(6) -0.003(6)
N8 0.068(8) 0.079(8) 0.059(8) -0.015(6) 0.017(6) -0.030(7)
N9 0.059(7) 0.047(6) 0.058(7) 0.006(5) 0.011(5) 0.013(5)
N10 0.035(5) 0.052(6) 0.071(8) -0.017(5) -0.005(5) 0.007(5)
N11 0.036(5) 0.056(6) 0.062(7) 0.000(5) 0.016(5) 0.013(5)
N12 0.041(6) 0.055(6) 0.072(8) -0.013(6) 0.010(5) 0.006(5)
N13 0.044(6) 0.048(6) 0.075(8) 0.001(5) 0.006(6) 0.006(5)
N14 0.057(6) 0.057(7) 0.040(6) -0.010(5) 0.000(5) 0.003(5)
N15 0.048(7) 0.075(8) 0.072(9) -0.013(6) 0.002(6) -0.003(6)
N16 0.060(7) 0.063(7) 0.042(7) -0.008(5) -0.008(5) -0.004(5)
N17 0.058(7) 0.090(9) 0.054(7) 0.006(6) 0.013(6) -0.010(6)
N18 0.028(5) 0.055(6) 0.057(7) -0.002(5) 0.000(5) -0.006(4)
O1 0.037(4) 0.051(5) 0.059(6) -0.004(4) 0.006(4) -0.006(4)
O2 0.039(4) 0.054(5) 0.067(6) 0.014(4) 0.007(4) 0.005(4)
O3 0.045(5) 0.075(6) 0.049(5) -0.003(5) 0.017(4) 0.014(4)
O4 0.050(5) 0.077(6) 0.036(5) -0.001(4) 0.009(4) 0.003(5)
O5 0.045(5) 0.059(5) 0.035(4) 0.001(4) -0.007(4) 0.002(4)
O6 0.044(5) 0.046(5) 0.069(6) -0.006(4) 0.011(4) -0.003(4)
O7 0.027(4) 0.068(5) 0.047(5) -0.014(4) -0.002(3) 0.003(4)
O8 0.034(4) 0.065(6) 0.055(6) 0.005(4) 0.003(4) -0.004(4)
C1 0.048(7) 0.037(6) 0.066(9) 0.002(6) 0.003(6) 0.003(5)
C2 0.047(7) 0.040(6) 0.064(9) -0.004(6) -0.003(6) 0.005(6)
C3 0.057(8) 0.050(7) 0.041(7) -0.003(6) 0.003(6) 0.012(6)
C4 0.056(8) 0.050(8) 0.074(11) 0.000(7) 0.003(8) -0.004(6)
C5 0.057(8) 0.061(8) 0.048(8) 0.013(6) 0.011(6) -0.006(6)
C6 0.046(7) 0.061(8) 0.067(9) -0.011(7) 0.010(7) 0.009(6)
C7 0.060(9) 0.081(10) 0.049(9) 0.012(7) 0.023(7) 0.008(7)
C8 0.082(11) 0.077(11) 0.067(11) 0.007(8) 0.002(9) 0.007(9)
C9 0.088(12) 0.114(15) 0.068(11) -0.006(10) 0.031(10) -0.011(10)
C10 0.066(9) 0.068(9) 0.075(11) 0.004(8) 0.006(8) -0.014(7)
C11 0.041(7) 0.062(8) 0.043(7) 0.004(6) -0.008(6) 0.011(6)
C12 0.048(7) 0.047(7) 0.048(7) 0.006(6) 0.007(6) 0.004(5)
C13 0.054(8) 0.059(8) 0.049(8) -0.009(6) 0.003(6) -0.004(6)
C14 0.050(7) 0.079(10) 0.059(9) -0.009(8) -0.003(7) -0.014(7)
C15 0.040(7) 0.060(8) 0.080(11) -0.002(7) -0.004(7) 0.002(6)
C16 0.073(10) 0.052(8) 0.081(11) -0.015(7) 0.020(8) -0.005(7)
C17 0.069(9) 0.053(8) 0.051(8) -0.004(6) 0.012(7) 0.012(7)
C18 0.14(2) 0.11(2) 0.44(6) 0.12(3) -0.17(3) -0.034(17)
C19 0.132(18) 0.095(14) 0.100(15) 0.017(11) -0.059(13) -0.020(13)
C20 0.072(10) 0.075(11) 0.076(11) -0.022(8) -0.014(8) 0.018(8)
C21 0.048(8) 0.070(9) 0.071(10) -0.012(7) 0.014(7) -0.004(7)
C22 0.059(8) 0.050(7) 0.049(8) 0.004(6) 0.006(6) 0.001(6)
C23 0.096(12) 0.060(9) 0.072(11) -0.012(8) 0.018(9) 0.007(8)
C24 0.081(11) 0.073(11) 0.068(11) 0.000(8) 0.003(9) 0.005(8)
C25 0.093(12) 0.060(9) 0.075(11) 0.026(8) 0.018(9) 0.027(8)
C26 0.061(8) 0.062(8) 0.032(7) 0.006(6) -0.009(6) 0.005(7)
C27 0.053(7) 0.050(7) 0.055(8) -0.002(6) 0.005(6) 0.002(6)
C28 0.066(9) 0.065(9) 0.059(9) -0.003(7) 0.017(7) -0.011(7)
C29 0.095(13) 0.060(9) 0.078(12) 0.022(8) -0.008(10) -0.018(9)
C30 0.128(17) 0.058(10) 0.075(12) 0.011(8) -0.017(11) -0.018(10)
C31 0.062(9) 0.052(8) 0.084(11) 0.018(7) -0.012(8) -0.001(7)
C32 0.043(9) 0.088(13) 0.21(3) 0.025(14) -0.023(12) -0.004(9)
C33 0.094(15) 0.15(2) 0.14(2) -0.040(17) 0.027(15) 0.036(14)
C34 0.13(2) 0.120(18) 0.16(2) -0.059(17) -0.051(19) 0.078(16)
C35 0.129(16) 0.070(11) 0.102(15) 0.024(10) -0.071(13) 0.004(10)
C36 0.042(7) 0.059(8) 0.083(12) 0.008(8) -0.018(7) 0.015(6)
C37 0.047(7) 0.053(8) 0.076(11) 0.013(7) 0.005(7) 0.011(6)
C38 0.076(10) 0.054(8) 0.065(10) 0.003(7) 0.036(8) 0.011(7)
C39 0.043(8) 0.062(9) 0.130(17) -0.008(10) 0.021(9) 0.001(7)
C40 0.052(8) 0.054(8) 0.088(12) -0.011(8) 0.008(8) 0.017(7)
C41 0.060(8) 0.054(8) 0.071(10) 0.009(7) -0.006(7) 0.014(7)
C42 0.071(10) 0.064(10) 0.121(16) -0.031(10) -0.021(10) 0.000(8)
C43 0.29(4) 0.22(3) 0.101(19) -0.06(2) 0.07(2) -0.17(3)
C44 0.20(3) 0.13(2) 0.082(16) 0.012(13) -0.062(17) -0.057(19)
C45 0.085(12) 0.070(10) 0.101(15) -0.004(10) 0.006(10) 0.001(9)
C46 0.037(7) 0.060(9) 0.094(12) 0.023(8) 0.013(8) 0.001(6)
C47 0.042(7) 0.085(10) 0.049(8) 0.008(7) 0.013(6) 0.003(7)
C48 0.055(9) 0.073(10) 0.094(13) 0.026(9) 0.013(9) 0.004(8)
C49 0.059(10) 0.096(13) 0.105(14) 0.015(10) 0.024(10) 0.025(9)
C50 0.056(9) 0.107(13) 0.063(11) 0.006(9) -0.001(8) 0.026(9)
C51 0.067(9) 0.062(9) 0.050(8) -0.024(7) -0.005(7) 0.006(7)
C52 0.058(9) 0.094(12) 0.061(10) -0.015(8) 0.004(7) 0.014(8)
C53 0.078(10) 0.066(9) 0.049(9) -0.021(7) 0.003(7) 0.015(8)
C54 0.097(14) 0.098(14) 0.087(13) -0.022(10) 0.011(11) 0.046(11)
C55 0.107(15) 0.090(13) 0.083(13) -0.013(10) -0.010(11) 0.031(11)
C56 0.055(9) 0.088(12) 0.118(15) -0.018(11) -0.035(10) 0.006(9)
C57 0.096(9) 0.101(9) 0.113(10) 0.005(8) -0.002(8) 0.008(8)
C58 0.168(14) 0.168(14) 0.185(14) -0.010(9) 0.035(10) -0.004(9)
C59 0.133(12) 0.129(12) 0.148(12) -0.006(9) 0.020(9) -0.008(9)
C60 0.102(16) 0.066(12) 0.22(3) -0.051(15) -0.017(17) 0.012(11)
C61 0.048(8) 0.077(10) 0.056(9) -0.021(7) -0.006(7) 0.011(7)
C62 0.061(8) 0.057(8) 0.051(8) 0.007(7) -0.019(7) 0.000(7)
C63 0.058(8) 0.048(7) 0.081(11) -0.015(7) 0.034(8) 0.001(6)
C64 0.045(7) 0.086(10) 0.049(9) -0.003(8) -0.003(6) 0.015(7)
C65 0.060(9) 0.095(12) 0.076(12) 0.037(10) -0.034(8) -0.014(8)
C66 0.063(9) 0.070(9) 0.076(11) -0.020(8) -0.009(8) 0.021(8)
C67 0.106(14) 0.116(15) 0.064(11) -0.022(10) -0.012(10) 0.041(12)
C68 0.095(13) 0.131(18) 0.059(11) -0.001(10) -0.024(10) 0.000(12)
C69 0.087(12) 0.113(15) 0.073(12) 0.037(11) 0.002(10) 0.012(11)
C70 0.070(10) 0.093(11) 0.052(9) -0.006(8) 0.002(8) 0.003(8)
C71 0.051(8) 0.062(9) 0.098(13) -0.009(8) 0.022(8) 0.003(7)
C72 0.059(8) 0.064(8) 0.034(7) -0.005(6) 0.012(6) 0.002(7)
C73 0.073(10) 0.102(13) 0.074(11) -0.029(9) 0.033(9) -0.017(9)
C74 0.070(9) 0.106(12) 0.039(8) -0.004(8) 0.006(7) 0.006(9)
C75 0.040(7) 0.116(13) 0.063(10) -0.028(9) 0.020(7) -0.006(8)
C76 0.068(9) 0.072(9) 0.034(8) 0.005(6) 0.009(7) 0.007(7)
C77 0.053(8) 0.065(9) 0.092(13) 0.009(8) 0.024(8) 0.009(7)
C78 0.050(7) 0.068(8) 0.031(7) -0.004(6) -0.012(6) -0.011(6)
C79 0.075(10) 0.042(8) 0.091(13) 0.002(7) 0.008(9) 0.004(7)
C80 0.056(8) 0.061(8) 0.058(9) -0.003(7) 0.018(7) -0.007(6)
C81 0.054(8) 0.048(8) 0.093(12) -0.002(7) -0.002(8) 0.001(6)
C82 0.074(11) 0.107(13) 0.063(11) -0.025(9) 0.004(9) -0.005(9)
C83 0.074(11) 0.120(15) 0.085(13) -0.009(11) 0.043(10) -0.008(11)
C84 0.14(2) 0.21(3) 0.11(2) 0.030(19) 0.060(17) 0.10(2)
C85 0.038(8) 0.098(12) 0.106(14) -0.020(10) 0.024(8) 0.011(8)
C86 0.031(6) 0.103(12) 0.049(8) 0.009(7) 0.002(6) -0.011(7)
C87 0.041(7) 0.071(9) 0.055(8) -0.004(7) -0.006(6) 0.024(6)
C88 0.066(9) 0.080(9) 0.037(7) -0.005(7) 0.004(6) 0.022(8)
C89 0.044(7) 0.099(12) 0.053(9) 0.017(8) 0.004(7) 0.001(8)
C90 0.054(8) 0.098(12) 0.042(8) 0.002(8) 0.011(7) -0.009(8)
C91 0.048(8) 0.081(11) 0.081(11) 0.000(8) -0.002(8) -0.009(7)
C92 0.081(11) 0.090(12) 0.072(11) 0.006(9) -0.009(9) 0.003(9)
C93 0.107(15) 0.060(11) 0.18(2) -0.022(13) -0.015(16) 0.001(11)
C94 0.23(3) 0.075(14) 0.20(3) -0.054(16) -0.11(3) 0.024(18)
C95 0.049(8) 0.078(11) 0.082(11) -0.010(8) -0.005(8) -0.003(7)
C96 0.045(7) 0.071(9) 0.057(9) 0.005(7) 0.005(6) 0.010(7)
C97 0.051(8) 0.081(10) 0.057(9) 0.008(7) 0.004(7) 0.001(7)
C98 0.081(11) 0.071(11) 0.107(15) 0.034(10) -0.009(10) -0.007(9)
C99 0.110(15) 0.085(12) 0.084(13) -0.012(10) 0.003(11) -0.049(11)
C100 0.081(12) 0.084(12) 0.108(15) -0.004(11) 0.025(11) 0.002(10)
C101 0.146(19) 0.141(18) 0.060(11) -0.026(11) 0.021(12) 0.076(15)
C102 0.102(13) 0.095(13) 0.065(11) 0.035(9) -0.007(10) -0.001(10)
C103 0.065(9) 0.086(11) 0.079(12) 0.008(9) 0.019(8) 0.006(8)
C104 0.094(11) 0.050(8) 0.066(10) -0.014(7) 0.015(8) 0.016(8)
C105 0.098(13) 0.096(12) 0.052(10) 0.002(8) 0.016(9) -0.019(10)
C106 0.051(8) 0.080(11) 0.098(13) -0.012(9) 0.013(8) -0.013(8)
C107 0.041(6) 0.047(7) 0.037(7) -0.008(5) 0.010(5) 0.001(5)
C108 0.039(6) 0.059(8) 0.059(8) -0.009(7) 0.018(6) -0.006(6)
C109 0.054(8) 0.059(8) 0.058(9) 0.016(7) 0.011(7) 0.014(6)
C110 0.050(7) 0.060(8) 0.050(8) -0.005(6) 0.012(6) -0.010(6)
C111 0.042(6) 0.045(7) 0.062(9) -0.025(6) 0.015(6) -0.002(5)
C112 0.051(7) 0.047(7) 0.047(7) -0.002(6) 0.010(6) 0.003(6)
C113 0.052(8) 0.075(10) 0.063(9) -0.014(7) 0.025(7) -0.001(7)
C114 0.067(9) 0.097(12) 0.053(9) -0.016(8) 0.000(7) -0.010(8)
C115 0.044(8) 0.098(12) 0.079(12) -0.014(9) -0.011(7) -0.008(8)
C116 0.048(8) 0.055(8) 0.087(12) 0.004(7) 0.008(7) 0.008(6)
C117 0.040(7) 0.080(10) 0.060(9) 0.000(7) 0.018(6) 0.013(6)
C118 0.032(6) 0.043(7) 0.072(9) 0.011(6) 0.013(6) 0.007(5)
C119 0.052(8) 0.063(8) 0.052(8) 0.007(6) 0.019(6) 0.015(6)
C120 0.054(8) 0.073(10) 0.073(10) 0.015(8) 0.012(7) 0.000(7)
C121 0.061(9) 0.069(9) 0.060(9) -0.007(7) 0.012(7) -0.003(7)
C122 0.048(7) 0.050(8) 0.071(9) -0.016(6) 0.024(7) -0.003(6)
C123 0.060(9) 0.079(10) 0.058(9) 0.014(7) 0.035(7) 0.011(7)
C124 0.22(3) 0.094(15) 0.33(4) -0.12(2) 0.21(3) -0.080(18)
C125 0.17(2) 0.111(17) 0.13(2) -0.029(14) 0.100(18) -0.019(16)
C126 0.093(13) 0.103(14) 0.125(16) -0.045(12) 0.080(12) -0.031(10)
C127 0.058(8) 0.061(9) 0.053(9) 0.003(7) 0.012(7) -0.008(7)
C128 0.055(8) 0.063(9) 0.072(11) -0.006(8) 0.022(7) 0.012(7)
C129 0.103(14) 0.048(9) 0.112(15) -0.009(9) 0.028(11) 0.015(9)
C130 0.094(13) 0.049(9) 0.135(17) -0.026(10) 0.031(12) 0.018(8)
C131 0.064(9) 0.088(12) 0.069(11) -0.015(9) 0.005(8) 0.025(8)
C132 0.037(6) 0.069(8) 0.045(7) 0.000(7) -0.002(5) -0.005(6)
C133 0.044(6) 0.047(7) 0.036(6) 0.007(5) -0.018(5) 0.004(5)
C134 0.039(7) 0.056(8) 0.069(10) 0.005(7) -0.004(6) -0.007(6)
C135 0.030(6) 0.073(9) 0.059(9) -0.013(7) 0.005(6) -0.006(6)
C136 0.085(12) 0.062(9) 0.080(12) -0.008(8) 0.021(9) -0.022(8)
C137 0.053(8) 0.059(8) 0.063(9) -0.010(7) -0.004(7) 0.005(6)
C138 0.066(9) 0.060(9) 0.076(11) -0.029(7) 0.013(8) 0.012(7)
C139 0.062(10) 0.085(12) 0.141(17) -0.068(12) 0.026(10) -0.015(9)
C140 0.068(11) 0.118(16) 0.123(17) -0.052(13) 0.034(11) -0.010(10)
C141 0.053(9) 0.084(11) 0.098(13) -0.024(9) 0.011(9) -0.003(8)
C142 0.044(7) 0.042(7) 0.054(8) 0.003(5) 0.012(6) 0.009(5)
C143 0.032(6) 0.038(6) 0.062(8) 0.006(6) -0.004(6) 0.010(5)
C144 0.047(8) 0.066(9) 0.085(12) -0.022(8) 0.006(7) -0.005(7)
C145 0.049(7) 0.059(8) 0.060(9) -0.005(7) 0.021(7) -0.008(6)
C146 0.058(8) 0.075(9) 0.050(9) -0.005(7) 0.022(7) 0.000(7)
C147 0.044(7) 0.072(9) 0.041(7) -0.005(6) 0.003(5) -0.002(6)
C148 0.050(7) 0.071(9) 0.046(8) -0.002(6) -0.002(6) 0.012(6)
C149 0.084(11) 0.092(12) 0.048(9) -0.005(8) 0.009(8) -0.004(9)
C150 0.17(2) 0.116(15) 0.037(9) 0.000(9) 0.015(11) -0.058(14)
C151 0.071(10) 0.083(11) 0.066(10) -0.008(8) 0.029(8) 0.009(8)
C152 0.038(7) 0.055(8) 0.077(10) -0.020(7) 0.010(7) -0.008(6)
C153 0.043(7) 0.069(9) 0.052(8) 0.002(7) 0.003(6) 0.016(7)
C154 0.050(8) 0.060(8) 0.091(11) -0.005(8) 0.005(8) 0.016(7)
C155 0.061(9) 0.069(9) 0.053(9) 0.003(7) 0.007(7) -0.003(7)
C156 0.034(7) 0.067(9) 0.095(12) -0.002(8) 0.006(7) 0.005(6)
C157 0.056(8) 0.059(8) 0.071(11) -0.017(7) 0.005(7) -0.004(7)
C158 0.049(8) 0.072(9) 0.060(10) 0.009(7) 0.015(7) -0.016(7)
C159 0.089(11) 0.066(9) 0.054(9) -0.012(7) 0.011(8) 0.008(8)
C160 0.061(9) 0.057(8) 0.084(12) 0.016(8) 0.029(8) 0.013(7)
C161 0.060(9) 0.080(10) 0.050(9) 0.013(7) 0.022(7) 0.007(7)
C162 0.078(10) 0.061(9) 0.079(11) -0.008(8) 0.026(9) 0.002(8)
C163 0.061(9) 0.115(14) 0.069(11) 0.010(9) -0.017(8) 0.034(9)
C164 0.061(9) 0.101(13) 0.067(11) 0.002(9) -0.006(8) 0.003(9)
C165 0.118(19) 0.37(5) 0.079(16) 0.07(2) 0.010(14) 0.15(3)
C166 0.067(10) 0.095(12) 0.065(11) 0.009(8) 0.020(8) 0.031(9)
C167 0.064(9) 0.082(10) 0.046(8) 0.002(8) -0.008(7) 0.003(8)
C168 0.052(7) 0.061(8) 0.037(7) -0.009(6) 0.004(6) -0.016(6)
C169 0.040(7) 0.091(10) 0.040(7) -0.003(7) 0.005(6) -0.005(7)
C170 0.053(9) 0.119(15) 0.066(11) -0.027(10) 0.012(8) -0.012(9)
C171 0.055(8) 0.077(11) 0.060(9) -0.007(7) 0.017(7) -0.020(7)
C172 0.055(8) 0.060(9) 0.080(11) -0.012(8) 0.001(8) -0.003(7)
C173 0.146(18) 0.082(12) 0.051(10) -0.003(8) 0.020(11) -0.008(11)
C174 0.20(3) 0.095(16) 0.25(3) 0.053(18) 0.18(3) 0.038(17)
C175 0.081(12) 0.123(16) 0.087(14) 0.022(11) 0.025(10) -0.037(11)
C176 0.086(12) 0.070(11) 0.112(15) -0.033(10) 0.036(11) -0.010(9)
C177 0.040(7) 0.072(9) 0.051(8) -0.017(7) 0.017(6) 0.005(6)
C178 0.038(7) 0.084(11) 0.079(11) -0.038(9) 0.006(7) -0.009(7)
C179 0.080(12) 0.077(12) 0.138(19) -0.035(11) 0.043(12) -0.021(9)
C180 0.108(14) 0.074(11) 0.062(11) -0.008(8) 0.018(10) -0.022(10)
C181 0.065(10) 0.098(12) 0.074(11) -0.030(9) 0.032(8) -0.036(9)
C182 0.040(7) 0.070(9) 0.032(7) -0.002(6) -0.008(5) 0.006(6)
C183 0.062(8) 0.049(8) 0.061(9) -0.010(6) 0.014(7) 0.007(6)
C184 0.036(6) 0.071(9) 0.057(9) -0.001(7) 0.011(6) -0.001(6)
C185 0.043(7) 0.045(7) 0.073(10) -0.018(6) 0.010(7) 0.003(6)
C186 0.071(10) 0.061(9) 0.063(10) -0.002(7) 0.018(8) 0.002(7)
C187 0.058(9) 0.050(8) 0.092(12) -0.012(7) 0.012(8) -0.018(7)
C188 0.049(8) 0.072(10) 0.081(11) -0.015(8) 0.002(7) 0.002(7)
C189 0.060(10) 0.136(17) 0.133(18) 0.090(15) 0.031(11) 0.017(11)
C190 0.15(2) 0.046(10) 0.34(4) 0.023(15) 0.18(3) 0.009(12)
C191 0.088(11) 0.057(9) 0.076(11) -0.004(7) 0.032(9) 0.004(8)
C192 0.038(7) 0.057(8) 0.074(10) -0.009(7) 0.007(7) 0.001(6)
C193 0.041(7) 0.060(8) 0.069(10) 0.007(7) 0.013(6) -0.014(6)
C194 0.047(7) 0.058(9) 0.096(12) 0.014(8) 0.032(8) 0.011(6)
C195 0.046(7) 0.056(7) 0.046(8) -0.009(6) 0.019(6) 0.000(6)
C196 0.052(8) 0.062(9) 0.069(10) 0.002(7) 0.022(7) -0.007(7)
C197 0.049(8) 0.077(10) 0.057(9) 0.013(8) -0.023(7) 0.002(7)
C198 0.041(7) 0.073(9) 0.056(9) -0.010(7) 0.012(6) 0.002(6)
C199 0.132(19) 0.22(3) 0.064(13) -0.001(14) 0.023(12) 0.090(19)
C200 0.108(15) 0.16(2) 0.071(13) 0.002(13) 0.024(11) 0.027(15)
C201 0.055(8) 0.071(10) 0.078(11) -0.022(8) 0.005(8) 0.000(7)
C202 0.028(6) 0.063(9) 0.101(13) -0.006(8) 0.011(7) -0.004(6)
C203 0.050(8) 0.064(8) 0.051(8) 0.006(6) 0.017(6) 0.004(6)
C204 0.038(7) 0.084(10) 0.079(11) 0.005(8) 0.010(7) 0.014(7)
C205 0.051(8) 0.099(12) 0.064(10) 0.013(9) -0.002(7) 0.006(8)
C206 0.058(9) 0.119(13) 0.047(9) -0.005(9) 0.009(7) -0.011(9)
C207 0.086(11) 0.066(10) 0.079(11) -0.018(8) 0.002(9) -0.029(8)
C208 0.091(12) 0.071(10) 0.097(13) 0.007(9) 0.023(10) 0.034(9)
C209 0.066(10) 0.071(10) 0.105(14) 0.019(9) 0.033(9) 0.009(8)
C210 0.129(17) 0.098(14) 0.086(14) 0.026(11) 0.007(12) -0.048(12)
C211 0.104(13) 0.092(12) 0.061(10) 0.017(8) 0.029(9) 0.035(10)
C212 0.079(10) 0.046(7) 0.075(10) 0.001(7) 0.037(8) 0.005(7)
C213 0.151(13) 0.142(12) 0.156(13) -0.006(9) 0.012(9) -0.005(9)
C214 0.089(9) 0.095(9) 0.107(10) -0.009(8) 0.007(8) -0.006(7)
C215 0.078(8) 0.079(8) 0.090(9) -0.022(7) -0.008(7) 0.004(7)
C216 0.096(9) 0.108(9) 0.106(10) -0.017(8) 0.022(8) 0.012(8)
C217 0.099(10) 0.124(10) 0.120(10) -0.017(8) 0.008(8) -0.006(8)
C218 0.149(13) 0.164(13) 0.159(13) -0.017(9) 0.024(9) 0.004(9)
C219 0.104(10) 0.095(9) 0.124(10) -0.027(8) 0.004(8) 0.016(8)
C220 0.19(3) 0.15(2) 0.101(19) -0.013(15) 0.032(18) 0.05(2)
C221 0.090(13) 0.061(10) 0.14(2) -0.040(11) 0.000(13) 0.021(9)
C222 0.069(11) 0.121(15) 0.084(14) -0.028(11) 0.029(10) -0.012(10)
C223 0.117(17) 0.068(11) 0.106(17) -0.009(10) 0.009(13) 0.014(11)
C224 0.15(2) 0.089(15) 0.107(17) -0.008(12) -0.002(17) 0.054(15)
C225 0.12(2) 0.076(14) 0.18(3) -0.009(15) 0.00(2) 0.014(13)
C226 0.102(17) 0.067(12) 0.22(3) 0.040(16) 0.050(19) 0.026(12)
C227 0.12(2) 0.13(2) 0.19(3) 0.057(19) 0.02(2) -0.003(16)
C228 0.054(10) 0.081(12) 0.19(2) -0.023(14) 0.033(13) -0.010(9)
C229 0.14(2) 0.063(11) 0.121(17) 0.005(10) 0.050(16) -0.004(11)
C230 0.071(13) 0.081(14) 0.27(4) 0.012(19) -0.017(19) 0.000(11)
C231 0.17(3) 0.075(13) 0.13(2) -0.007(14) -0.007(19) 0.035(15)
C232 0.19(3) 0.070(13) 0.15(2) -0.004(13) 0.05(2) 0.034(16)
C233 0.16(3) 0.077(14) 0.20(3) 0.023(16) 0.12(2) 0.024(15)

loop_
_atom_type_symbol
_atom_type_description
_atom_type_scat_dispersion_real
_atom_type_scat_dispersion_imag
_atom_type_scat_source
C C 0.0033 0.0016 'International Tables Vol C Tables 4.2.6.8 and 6.1.1.4'
H H 0.0000 0.0000 'International Tables Vol C Tables 4.2.6.8 and 6.1.1.4'
N N 0.0061 0.0033 'International Tables Vol C Tables 4.2.6.8 and 6.1.1.4'
O O 0.0106 0.0060 'International Tables Vol C Tables 4.2.6.8 and 6.1.1.4'
Si Si 0.0817 0.0704 'International Tables Vol C Tables 4.2.6.8 and 6.1.1.4'
Y Y -2.7962 3.5667 'International Tables Vol C Tables 4.2.6.8 and 6.1.1.4'

loop_
_geom_angle_atom_site_label_1
_geom_angle_atom_site_label_2
_geom_angle_atom_site_label_3
_geom_angle
_geom_angle_site_symmetry_1
_geom_angle_site_symmetry_3
_geom_angle_publ_flag
O2 Y1 N2 101.9(3) . . ?
O2 Y1 O1 67.8(3) . . ?
N2 Y1 O1 134.6(3) . . ?
O2 Y1 N4 154.5(4) . . ?
N2 Y1 N4 85.0(4) . . ?
O1 Y1 N4 123.9(3) . . ?
O2 Y1 N3 84.6(4) . . ?
N2 Y1 N3 108.9(4) . . ?
O1 Y1 N3 113.7(3) . . ?
N4 Y1 N3 69.9(4) . . ?
O2 Y1 N1 124.9(3) . . ?
N2 Y1 N1 71.6(4) . . ?
O1 Y1 N1 79.1(3) . . ?
N4 Y1 N1 80.6(4) . . ?
N3 Y1 N1 150.3(4) . . ?
O2 Y1 C2 91.0(4) . . ?
N2 Y1 C2 152.5(4) . . ?
O1 Y1 C2 31.7(3) . . ?
N4 Y1 C2 93.7(4) . . ?
N3 Y1 C2 96.3(4) . . ?
N1 Y1 C2 81.1(4) . . ?
O2 Y1 C27 26.4(3) . . ?
N2 Y1 C27 81.7(4) . . ?
O1 Y1 C27 94.0(3) . . ?
N4 Y1 C27 136.3(4) . . ?
N3 Y1 C27 75.4(4) . . ?
N1 Y1 C27 132.3(4) . . ?
C2 Y1 C27 116.2(4) . . ?
O2 Y1 Y3 35.23(19) . . ?
N2 Y1 Y3 118.1(3) . . ?
O1 Y1 Y3 33.6(2) . . ?
N4 Y1 Y3 155.4(3) . . ?
N3 Y1 Y3 106.7(3) . . ?
N1 Y1 Y3 98.2(2) . . ?
C2 Y1 Y3 62.1(3) . . ?
C27 Y1 Y3 60.8(2) . . ?
O3 Y2 O4 70.0(3) . . ?
O3 Y2 N8 100.9(4) . . ?
O4 Y2 N8 134.1(4) . . ?
O3 Y2 N6 153.7(3) . . ?
O4 Y2 N6 123.1(4) . . ?
N8 Y2 N6 85.3(4) . . ?
O3 Y2 N5 83.1(3) . . ?
O4 Y2 N5 115.5(3) . . ?
N8 Y2 N5 107.5(4) . . ?
N6 Y2 N5 70.7(4) . . ?
O3 Y2 N7 123.8(3) . . ?
O4 Y2 N7 76.9(3) . . ?
N8 Y2 N7 71.9(4) . . ?
N6 Y2 N7 82.5(4) . . ?
N5 Y2 N7 153.0(4) . . ?
O3 Y2 C77 94.6(4) . . ?
O4 Y2 C77 32.3(4) . . ?
N8 Y2 C77 150.2(5) . . ?
N6 Y2 C77 92.0(5) . . ?
N5 Y2 C77 99.4(4) . . ?
N7 Y2 C77 78.4(5) . . ?
O3 Y2 C52 27.4(4) . . ?
O4 Y2 C52 97.1(4) . . ?
N8 Y2 C52 78.9(4) . . ?
N6 Y2 C52 135.1(4) . . ?
N5 Y2 C52 74.6(4) . . ?
N7 Y2 C52 129.8(4) . . ?
C77 Y2 C52 121.4(5) . . ?
O3 Y2 Y3 35.6(2) . . ?
O4 Y2 Y3 35.5(2) . . ?
N8 Y2 Y3 117.1(3) . . ?
N6 Y2 Y3 156.4(3) . . ?
N5 Y2 Y3 106.6(3) . . ?
N7 Y2 Y3 96.9(3) . . ?
C77 Y2 Y3 65.0(4) . . ?
C52 Y2 Y3 61.8(3) . . ?
O1 Y3 N9 95.8(4) . . ?
O1 Y3 O4 169.5(3) . . ?
N9 Y3 O4 94.7(4) . . ?
O1 Y3 O3 100.2(3) . . ?
N9 Y3 O3 126.7(4) . . ?
O4 Y3 O3 73.4(3) . . ?
O1 Y3 O2 71.9(3) . . ?
N9 Y3 O2 131.1(4) . . ?
O4 Y3 O2 100.9(3) . . ?
O3 Y3 O2 102.2(3) . . ?
O1 Y3 Si2 106.8(2) . . ?
N9 Y3 Si2 27.6(3) . . ?
O4 Y3 Si2 82.7(3) . . ?
O3 Y3 Si2 143.3(2) . . ?
O2 Y3 Si2 109.5(2) . . ?
O1 Y3 Si1 84.6(2) . . ?
N9 Y3 Si1 26.3(3) . . ?
O4 Y3 Si1 105.0(2) . . ?
O3 Y3 Si1 105.7(2) . . ?
O2 Y3 Si1 146.2(2) . . ?
Si2 Y3 Si1 53.91(11) . . ?
O1 Y3 Y2 134.3(2) . . ?
N9 Y3 Y2 121.2(3) . . ?
O4 Y3 Y2 37.4(2) . . ?
O3 Y3 Y2 37.1(2) . . ?
O2 Y3 Y2 97.5(2) . . ?
Si2 Y3 Y2 118.44(9) . . ?
Si1 Y3 Y2 116.25(9) . . ?
O1 Y3 Y1 36.4(2) . . ?
N9 Y3 Y1 123.6(3) . . ?
O4 Y3 Y1 134.8(2) . . ?
O3 Y3 Y1 97.0(2) . . ?
O2 Y3 Y1 36.7(2) . . ?
Si2 Y3 Y1 119.46(8) . . ?
Si1 Y3 Y1 120.05(8) . . ?
Y2 Y3 Y1 115.13(5) . . ?
O6 Y4 O5 69.3(3) . . ?
O6 Y4 N11 101.2(3) . . ?
O5 Y4 N11 132.3(3) . . ?
O6 Y4 N13 153.2(4) . . ?
O5 Y4 N13 123.0(3) . . ?
N11 Y4 N13 86.9(4) . . ?
O6 Y4 N12 83.7(3) . . ?
O5 Y4 N12 116.0(3) . . ?
N11 Y4 N12 108.7(3) . . ?
N13 Y4 N12 69.5(4) . . ?
O6 Y4 N10 128.4(3) . . ?
O5 Y4 N10 77.8(3) . . ?
N11 Y4 N10 73.0(4) . . ?
N13 Y4 N10 78.4(4) . . ?
N12 Y4 N10 147.6(4) . . ?
O6 Y4 C108 91.3(4) . . ?
O5 Y4 C108 31.8(3) . . ?
N11 Y4 C108 151.9(4) . . ?
N13 Y4 C108 93.2(4) . . ?
N12 Y4 C108 97.5(4) . . ?
N10 Y4 C108 79.4(4) . . ?
O6 Y4 C133 26.7(3) . . ?
O5 Y4 C133 95.3(3) . . ?
N11 Y4 C133 79.2(4) . . ?
N13 Y4 C133 136.9(4) . . ?
N12 Y4 C133 76.8(4) . . ?
N10 Y4 C133 133.4(3) . . ?
C108 Y4 C133 117.6(4) . . ?
O6 Y4 Y6 35.3(2) . . ?
O5 Y4 Y6 34.93(18) . . ?
N11 Y4 Y6 116.9(2) . . ?
N13 Y4 Y6 155.1(3) . . ?
N12 Y4 Y6 106.6(3) . . ?
N10 Y4 Y6 100.4(2) . . ?
C108 Y4 Y6 62.5(3) . . ?
C133 Y4 Y6 60.5(2) . . ?
O7 Y5 O8 70.8(3) . . ?
O7 Y5 N15 133.0(4) . . ?
O8 Y5 N15 98.9(4) . . ?
O7 Y5 N17 121.7(4) . . ?
O8 Y5 N17 153.3(4) . . ?
N15 Y5 N17 88.4(4) . . ?
O7 Y5 N14 77.3(3) . . ?
O8 Y5 N14 125.0(3) . . ?
N15 Y5 N14 72.2(4) . . ?
N17 Y5 N14 81.7(4) . . ?
O7 Y5 N16 113.4(3) . . ?
O8 Y5 N16 83.1(3) . . ?
N15 Y5 N16 110.4(4) . . ?
N17 Y5 N16 70.3(4) . . ?
N14 Y5 N16 151.7(3) . . ?
O7 Y5 C158 31.6(3) . . ?
O8 Y5 C158 95.0(4) . . ?
N15 Y5 C158 149.9(5) . . ?
N17 Y5 C158 91.0(4) . . ?
N14 Y5 C158 78.0(4) . . ?
N16 Y5 C158 97.6(4) . . ?
O7 Y5 C183 96.4(3) . . ?
O8 Y5 C183 25.9(3) . . ?
N15 Y5 C183 78.7(4) . . ?
N17 Y5 C183 136.2(4) . . ?
N14 Y5 C183 131.2(3) . . ?
N16 Y5 C183 75.4(4) . . ?
C158 Y5 C183 120.2(4) . . ?
O7 Y5 Y6 35.56(19) . . ?
O8 Y5 Y6 35.9(2) . . ?
N15 Y5 Y6 116.4(3) . . ?
N17 Y5 Y6 154.2(3) . . ?
N14 Y5 Y6 98.6(2) . . ?
N16 Y5 Y6 104.6(2) . . ?
C158 Y5 Y6 64.1(3) . . ?
C183 Y5 Y6 61.1(3) . . ?
N18 Y6 O5 97.2(3) . . ?
N18 Y6 O7 94.9(3) . . ?
O5 Y6 O7 167.9(3) . . ?
N18 Y6 O6 128.3(3) . . ?
O5 Y6 O6 72.3(3) . . ?
O7 Y6 O6 100.4(3) . . ?
N18 Y6 O8 129.3(3) . . ?
O5 Y6 O8 98.3(3) . . ?
O7 Y6 O8 73.3(3) . . ?
O6 Y6 O8 102.4(3) . . ?
N18 Y6 Si4 28.3(3) . . ?
O5 Y6 Si4 108.7(2) . . ?
O7 Y6 Si4 82.4(2) . . ?
O6 Y6 Si4 106.0(2) . . ?
O8 Y6 Si4 145.4(2) . . ?
N18 Y6 Si3 26.0(3) . . ?
O5 Y6 Si3 84.9(2) . . ?
O7 Y6 Si3 106.0(2) . . ?
O6 Y6 Si3 143.4(2) . . ?
O8 Y6 Si3 109.1(2) . . ?
Si4 Y6 Si3 54.38(11) . . ?
N18 Y6 Y5 121.2(2) . . ?
O5 Y6 Y5 133.1(2) . . ?
O7 Y6 Y5 36.9(2) . . ?
O6 Y6 Y5 98.8(2) . . ?
O8 Y6 Y5 37.2(2) . . ?
Si4 Y6 Y5 117.82(8) . . ?
Si3 Y6 Y5 117.62(8) . . ?
N18 Y6 Y4 122.9(2) . . ?
O5 Y6 Y4 36.7(2) . . ?
O7 Y6 Y4 133.9(2) . . ?
O6 Y6 Y4 36.5(2) . . ?
O8 Y6 Y4 96.8(2) . . ?
Si4 Y6 Y4 117.78(8) . . ?
Si3 Y6 Y4 119.47(8) . . ?
Y5 Y6 Y4 115.86(4) . . ?
N9 Si1 C102 115.2(7) . . ?
N9 Si1 C103 107.1(6) . . ?
C102 Si1 C103 107.7(8) . . ?
N9 Si1 C101 113.4(7) . . ?
C102 Si1 C101 105.2(10) . . ?
C103 Si1 C101 107.9(9) . . ?
N9 Si1 Y3 35.2(4) . . ?
C102 Si1 Y3 126.7(6) . . ?
C103 Si1 Y3 71.9(5) . . ?
C101 Si1 Y3 126.2(7) . . ?
N9 Si2 C105 115.0(7) . . ?
N9 Si2 C104 113.5(7) . . ?
C105 Si2 C104 107.6(8) . . ?
N9 Si2 C106 108.4(6) . . ?
C105 Si2 C106 104.5(8) . . ?
C104 Si2 C106 107.1(7) . . ?
N9 Si2 Y3 36.7(3) . . ?
C105 Si2 Y3 127.3(6) . . ?
C104 Si2 Y3 124.1(6) . . ?
C106 Si2 Y3 71.8(5) . . ?
N18 Si3 C207 115.2(7) . . ?
N18 Si3 C208 113.5(7) . . ?
C207 Si3 C208 107.2(8) . . ?
N18 Si3 C209 105.8(7) . . ?
C207 Si3 C209 107.2(8) . . ?
C208 Si3 C209 107.5(8) . . ?
N18 Si3 Y6 34.2(4) . . ?
C207 Si3 Y6 123.1(6) . . ?
C208 Si3 Y6 127.9(6) . . ?
C209 Si3 Y6 71.7(5) . . ?
N18 Si4 C212 108.8(6) . . ?
N18 Si4 C211 111.6(7) . . ?
C212 Si4 C211 107.7(7) . . ?
N18 Si4 C210 112.2(7) . . ?
C212 Si4 C210 106.1(9) . . ?
C211 Si4 C210 110.2(9) . . ?
N18 Si4 Y6 36.5(4) . . ?
C212 Si4 Y6 72.3(4) . . ?
C211 Si4 Y6 123.3(6) . . ?
C210 Si4 Y6 124.5(6) . . ?
C21 N1 C12 120.2(12) . . ?
C21 N1 Y1 110.6(9) . . ?
C12 N1 Y1 129.2(8) . . ?
C25 N2 C22 105.6(12) . . ?
C25 N2 Y1 136.9(11) . . ?
C22 N2 Y1 113.9(8) . . ?
C46 N3 C37 118.0(12) . . ?
C46 N3 Y1 113.5(10) . . ?
C37 N3 Y1 126.8(9) . . ?
C50 N4 C47 105.6(13) . . ?
C50 N4 Y1 139.1(10) . . ?
C47 N4 Y1 115.3(9) . . ?
C71 N5 C62 119.3(13) . . ?
C71 N5 Y2 113.0(10) . . ?
C62 N5 Y2 126.2(9) . . ?
C75 N6 C72 104.1(11) . . ?
C75 N6 Y2 139.9(9) . . ?
C72 N6 Y2 115.1(8) . . ?
C96 N7 C87 115.7(12) . . ?
C96 N7 Y2 111.6(9) . . ?
C87 N7 Y2 132.5(9) . . ?
C100 N8 C97 106.7(14) . . ?
C100 N8 Y2 131.9(12) . . ?
C97 N8 Y2 111.4(9) . . ?
Si1 N9 Si2 125.8(6) . . ?
Si1 N9 Y3 118.5(6) . . ?
Si2 N9 Y3 115.7(5) . . ?
C127 N10 C118 118.6(12) . . ?
C127 N10 Y4 109.2(9) . . ?
C118 N10 Y4 132.2(8) . . ?
C131 N11 C128 104.0(12) . . ?
C131 N11 Y4 141.7(11) . . ?
C128 N11 Y4 111.4(8) . . ?
C152 N12 C143 118.2(11) . . ?
C152 N12 Y4 113.5(10) . . ?
C143 N12 Y4 126.0(7) . . ?
C156 N13 C153 105.4(11) . . ?
C156 N13 Y4 139.4(9) . . ?
C153 N13 Y4 114.6(8) . . ?
C177 N14 C168 118.7(11) . . ?
C177 N14 Y5 109.1(9) . . ?
C168 N14 Y5 132.2(8) . . ?
C181 N15 C178 106.2(12) . . ?
C181 N15 Y5 135.8(10) . . ?
C178 N15 Y5 110.4(10) . . ?
C202 N16 C193 118.7(12) . . ?
C202 N16 Y5 112.0(9) . . ?
C193 N16 Y5 126.8(8) . . ?
C206 N17 C203 102.6(11) . . ?
C206 N17 Y5 141.4(10) . . ?
C203 N17 Y5 115.7(9) . . ?
Si3 N18 Si4 125.1(6) . . ?
Si3 N18 Y6 119.7(6) . . ?
Si4 N18 Y6 115.1(5) . . ?
C2 O1 Y3 143.6(7) . . ?
C2 O1 Y1 85.0(6) . . ?
Y3 O1 Y1 110.0(4) . . ?
C27 O2 Y3 142.7(8) . . ?
C27 O2 Y1 105.2(7) . . ?
Y3 O2 Y1 108.1(3) . . ?
C52 O3 Y3 142.7(8) . . ?
C52 O3 Y2 103.6(8) . . ?
Y3 O3 Y2 107.3(4) . . ?
C77 O4 Y3 146.8(9) . . ?
C77 O4 Y2 85.4(7) . . ?
Y3 O4 Y2 107.0(3) . . ?
C108 O5 Y6 139.3(8) . . ?
C108 O5 Y4 86.0(6) . . ?
Y6 O5 Y4 108.3(3) . . ?
C133 O6 Y6 139.3(7) . . ?
C133 O6 Y4 104.9(6) . . ?
Y6 O6 Y4 108.3(4) . . ?
C158 O7 Y6 144.6(8) . . ?
C158 O7 Y5 86.8(6) . . ?
Y6 O7 Y5 107.6(4) . . ?
C183 O8 Y6 142.1(8) . . ?
C183 O8 Y5 106.9(7) . . ?
Y6 O8 Y5 106.9(3) . . ?
C6 C1 C11 120.9(12) . . ?
C6 C1 C2 121.0(11) . . ?
C11 C1 C2 117.9(12) . . ?
O1 C2 C3 121.3(11) . . ?
O1 C2 C1 122.0(11) . . ?
C3 C2 C1 116.0(12) . . ?
O1 C2 Y1 63.3(6) . . ?
C3 C2 Y1 100.0(8) . . ?
C1 C2 Y1 99.4(7) . . ?
C4 C3 C2 121.4(12) . . ?
C4 C3 H3 119.3 . . ?
C2 C3 H3 119.3 . . ?
C5 C4 C3 122.8(13) . . ?
C5 C4 H4 118.6 . . ?
C3 C4 H4 118.6 . . ?
C4 C5 C6 118.2(13) . . ?
C4 C5 C10 121.0(13) . . ?
C6 C5 C10 120.7(13) . . ?
C1 C6 C5 120.4(12) . . ?
C1 C6 C7 119.7(12) . . ?
C5 C6 C7 119.9(12) . . ?
C8 C7 C6 114.7(13) . . ?
C8 C7 H7A 108.6 . . ?
C6 C7 H7A 108.6 . . ?
C8 C7 H7B 108.6 . . ?
C6 C7 H7B 108.6 . . ?
H7A C7 H7B 107.6 . . ?
C7 C8 C9 111.2(14) . . ?
C7 C8 H8A 109.4 . . ?
C9 C8 H8A 109.4 . . ?
C7 C8 H8B 109.4 . . ?
C9 C8 H8B 109.4 . . ?
H8A C8 H8B 108.0 . . ?
C8 C9 C10 107.1(14) . . ?
C8 C9 H9A 110.3 . . ?
C10 C9 H9A 110.3 . . ?
C8 C9 H9B 110.3 . . ?
C10 C9 H9B 110.3 . . ?
H9A C9 H9B 108.5 . . ?
C5 C10 C9 113.4(13) . . ?
C5 C10 H10A 108.9 . . ?
C9 C10 H10A 108.9 . . ?
C5 C10 H10B 108.9 . . ?
C9 C10 H10B 108.9 . . ?
H10A C10 H10B 107.7 . . ?
C16 C11 C12 118.5(11) . . ?
C16 C11 C1 117.9(12) . . ?
C12 C11 C1 123.6(10) . . ?
N1 C12 C13 121.0(11) . . ?
N1 C12 C11 118.7(10) . . ?
C13 C12 C11 120.2(11) . . ?
C14 C13 C12 117.0(13) . . ?
C14 C13 H13 121.5 . . ?
C12 C13 H13 121.5 . . ?
C13 C14 C15 124.2(12) . . ?
C13 C14 H14 117.9 . . ?
C15 C14 H14 117.9 . . ?
C16 C15 C14 118.6(13) . . ?
C16 C15 C20 121.7(14) . . ?
C14 C15 C20 119.7(12) . . ?
C15 C16 C11 121.1(13) . . ?
C15 C16 C17 117.9(14) . . ?
C11 C16 C17 120.9(13) . . ?
C18 C17 C16 117.2(15) . . ?
C18 C17 H17A 108.0 . . ?
C16 C17 H17A 108.0 . . ?
C18 C17 H17B 108.0 . . ?
C16 C17 H17B 108.0 . . ?
H17A C17 H17B 107.3 . . ?
C19 C18 C17 123(3) . . ?
C19 C18 H18A 106.5 . . ?
C17 C18 H18A 106.5 . . ?
C19 C18 H18B 106.5 . . ?
C17 C18 H18B 106.5 . . ?
H18A C18 H18B 106.5 . . ?
C18 C19 C20 119.8(18) . . ?
C18 C19 H19A 107.4 . . ?
C20 C19 H19A 107.4 . . ?
C18 C19 H19B 107.4 . . ?
C20 C19 H19B 107.4 . . ?
H19A C19 H19B 106.9 . . ?
C19 C20 C15 113.6(13) . . ?
C19 C20 H20A 108.8 . . ?
C15 C20 H20A 108.8 . . ?
C19 C20 H20B 108.8 . . ?
C15 C20 H20B 108.8 . . ?
H20A C20 H20B 107.7 . . ?
N1 C21 C22 122.8(13) . . ?
N1 C21 H21 118.6 . . ?
C22 C21 H21 118.6 . . ?
N2 C22 C21 119.1(12) . . ?
N2 C22 C23 110.8(12) . . ?
C21 C22 C23 129.7(13) . . ?
C22 C23 C24 105.4(13) . . ?
C22 C23 H23 127.3 . . ?
C24 C23 H23 127.3 . . ?
C25 C24 C23 106.4(14) . . ?
C25 C24 H24 126.8 . . ?
C23 C24 H24 126.8 . . ?
N2 C25 C24 111.8(16) . . ?
N2 C25 H25 124.1 . . ?
C24 C25 H25 124.1 . . ?
C27 C26 C31 122.3(13) . . ?
C27 C26 C36 118.6(11) . . ?
C31 C26 C36 119.0(11) . . ?
C26 C27 O2 123.8(12) . . ?
C26 C27 C28 118.7(12) . . ?
O2 C27 C28 117.0(11) . . ?
C26 C27 Y1 101.9(8) . . ?
O2 C27 Y1 48.5(6) . . ?
C28 C27 Y1 112.5(9) . . ?
C29 C28 C27 118.2(14) . . ?
C29 C28 H28 120.9 . . ?
C27 C28 H28 120.9 . . ?
C30 C29 C28 121.3(15) . . ?
C30 C29 H29 119.3 . . ?
C28 C29 H29 119.3 . . ?
C29 C30 C31 121.3(15) . . ?
C29 C30 C35 117.3(16) . . ?
C31 C30 C35 121.3(18) . . ?
C26 C31 C30 117.6(14) . . ?
C26 C31 C32 119.0(14) . . ?
C30 C31 C32 123.4(14) . . ?
C33 C32 C31 110.6(15) . . ?
C33 C32 H32A 109.5 . . ?
C31 C32 H32A 109.5 . . ?
C33 C32 H32B 109.5 . . ?
C31 C32 H32B 109.5 . . ?
H32A C32 H32B 108.1 . . ?
C32 C33 C34 105.4(17) . . ?
C32 C33 H33A 110.7 . . ?
C34 C33 H33A 110.7 . . ?
C32 C33 H33B 110.7 . . ?
C34 C33 H33B 110.7 . . ?
H33A C33 H33B 108.8 . . ?
C35 C34 C33 112.7(19) . . ?
C35 C34 H34A 109.1 . . ?
C33 C34 H34A 109.1 . . ?
C35 C34 H34B 109.1 . . ?
C33 C34 H34B 109.1 . . ?
H34A C34 H34B 107.8 . . ?
C34 C35 C30 110.4(18) . . ?
C34 C35 H35A 109.6 . . ?
C30 C35 H35A 109.6 . . ?
C34 C35 H35B 109.6 . . ?
C30 C35 H35B 109.6 . . ?
H35A C35 H35B 108.1 . . ?
C41 C36 C37 118.8(14) . . ?
C41 C36 C26 118.3(14) . . ?
C37 C36 C26 122.9(13) . . ?
C38 C37 C36 121.7(15) . . ?
C38 C37 N3 120.1(14) . . ?
C36 C37 N3 118.1(13) . . ?
C37 C38 C39 119.3(15) . . ?
C37 C38 H38 120.4 . . ?
C39 C38 H38 120.4 . . ?
C40 C39 C38 120.9(15) . . ?
C40 C39 H39 119.6 . . ?
C38 C39 H39 119.6 . . ?
C39 C40 C41 117.3(14) . . ?
C39 C40 C45 116.6(15) . . ?
C41 C40 C45 126.1(16) . . ?
C36 C41 C40 121.9(15) . . ?
C36 C41 C42 121.0(14) . . ?
C40 C41 C42 117.1(14) . . ?
C43 C42 C41 115.1(17) . . ?
C43 C42 H42A 108.5 . . ?
C41 C42 H42A 108.5 . . ?
C43 C42 H42B 108.5 . . ?
C41 C42 H42B 108.5 . . ?
H42A C42 H42B 107.5 . . ?
C44 C43 C42 123(2) . . ?
C44 C43 H43A 106.6 . . ?
C42 C43 H43A 106.6 . . ?
C44 C43 H43B 106.6 . . ?
C42 C43 H43B 106.6 . . ?
H43A C43 H43B 106.6 . . ?
C43 C44 C45 120.4(19) . . ?
C43 C44 H44A 107.2 . . ?
C45 C44 H44A 107.2 . . ?
C43 C44 H44B 107.2 . . ?
C45 C44 H44B 107.2 . . ?
H44A C44 H44B 106.9 . . ?
C44 C45 C40 113.9(17) . . ?
C44 C45 H45A 108.8 . . ?
C40 C45 H45A 108.8 . . ?
C44 C45 H45B 108.8 . . ?
C40 C45 H45B 108.8 . . ?
H45A C45 H45B 107.7 . . ?
N3 C46 C47 125.3(13) . . ?
N3 C46 H46 117.4 . . ?
C47 C46 H46 117.4 . . ?
C46 C47 C48 134.0(13) . . ?
C46 C47 N4 115.9(12) . . ?
C48 C47 N4 110.0(13) . . ?
C49 C48 C47 106.0(14) . . ?
C49 C48 H48 127.0 . . ?
C47 C48 H48 127.0 . . ?
C48 C49 C50 105.2(17) . . ?
C48 C49 H49 127.4 . . ?
C50 C49 H49 127.4 . . ?
N4 C50 C49 113.0(16) . . ?
N4 C50 H50 123.5 . . ?
C49 C50 H50 123.5 . . ?
C56 C51 C52 120.2(13) . . ?
C56 C51 C61 119.6(12) . . ?
C52 C51 C61 119.9(12) . . ?
C53 C52 O3 120.3(13) . . ?
C53 C52 C51 118.7(14) . . ?
O3 C52 C51 120.9(12) . . ?
C53 C52 Y2 114.3(10) . . ?
O3 C52 Y2 49.0(6) . . ?
C51 C52 Y2 106.1(9) . . ?
C54 C53 C52 120.7(16) . . ?
C54 C53 H53 119.7 . . ?
C52 C53 H53 119.7 . . ?
C53 C54 C55 121.2(15) . . ?
C53 C54 H54 119.4 . . ?
C55 C54 H54 119.4 . . ?
C56 C55 C54 118.1(14) . . ?
C56 C55 C60 116.0(16) . . ?
C54 C55 C60 125.8(16) . . ?
C55 C56 C51 119.1(13) . . ?
C55 C56 C57 114.1(15) . . ?
C51 C56 C57 126.8(16) . . ?
C56 C57 C58 111.8(18) . . ?
C56 C57 H57A 109.3 . . ?
C58 C57 H57A 109.3 . . ?
C56 C57 H57B 109.3 . . ?
C58 C57 H57B 109.3 . . ?
H57A C57 H57B 107.9 . . ?
C59 C58 C57 117(2) . . ?
C59 C58 H58A 108.0 . . ?
C57 C58 H58A 108.0 . . ?
C59 C58 H58B 108.0 . . ?
C57 C58 H58B 108.0 . . ?
H58A C58 H58B 107.2 . . ?
C58 C59 C60 107.6(19) . . ?
C58 C59 H59A 110.2 . . ?
C60 C59 H59A 110.2 . . ?
C58 C59 H59B 110.2 . . ?
C60 C59 H59B 110.2 . . ?
H59A C59 H59B 108.5 . . ?
C55 C60 C59 115.7(18) . . ?
C55 C60 H60A 108.3 . . ?
C59 C60 H60A 108.3 . . ?
C55 C60 H60B 108.3 . . ?
C59 C60 H60B 108.3 . . ?
H60A C60 H60B 107.4 . . ?
C62 C61 C66 121.0(13) . . ?
C62 C61 C51 122.8(13) . . ?
C66 C61 C51 116.0(12) . . ?
C61 C62 C63 119.3(13) . . ?
C61 C62 N5 121.0(13) . . ?
C63 C62 N5 119.7(13) . . ?
C64 C63 C62 121.1(13) . . ?
C64 C63 H63 119.4 . . ?
C62 C63 H63 119.4 . . ?
C65 C64 C63 120.9(14) . . ?
C65 C64 H64 119.5 . . ?
C63 C64 H64 119.5 . . ?
C64 C65 C66 119.0(13) . . ?
C64 C65 C70 118.7(16) . . ?
C66 C65 C70 122.4(17) . . ?
C61 C66 C65 118.5(14) . . ?
C61 C66 C67 121.7(13) . . ?
C65 C66 C67 119.6(15) . . ?
C66 C67 C68 111.8(15) . . ?
C66 C67 H67A 109.2 . . ?
C68 C67 H67A 109.2 . . ?
C66 C67 H67B 109.2 . . ?
C68 C67 H67B 109.2 . . ?
H67A C67 H67B 107.9 . . ?
C69 C68 C67 108.1(15) . . ?
C69 C68 H68A 110.1 . . ?
C67 C68 H68A 110.1 . . ?
C69 C68 H68B 110.1 . . ?
C67 C68 H68B 110.1 . . ?
H68A C68 H68B 108.4 . . ?
C70 C69 C68 114.3(16) . . ?
C70 C69 H69A 108.7 . . ?
C68 C69 H69A 108.7 . . ?
C70 C69 H69B 108.7 . . ?
C68 C69 H69B 108.7 . . ?
H69A C69 H69B 107.6 . . ?
C69 C70 C65 113.0(15) . . ?
C69 C70 H70A 109.0 . . ?
C65 C70 H70A 109.0 . . ?
C69 C70 H70B 109.0 . . ?
C65 C70 H70B 109.0 . . ?
H70A C70 H70B 107.8 . . ?
N5 C71 C72 124.2(14) . . ?
N5 C71 H71 117.9 . . ?
C72 C71 H71 117.9 . . ?
C73 C72 C71 133.2(14) . . ?
C73 C72 N6 109.9(12) . . ?
C71 C72 N6 116.9(12) . . ?
C72 C73 C74 107.7(14) . . ?
C72 C73 H73 126.1 . . ?
C74 C73 H73 126.1 . . ?
C75 C74 C73 102.5(13) . . ?
C75 C74 H74 128.8 . . ?
C73 C74 H74 128.8 . . ?
N6 C75 C74 115.6(14) . . ?
N6 C75 H75 122.2 . . ?
C74 C75 H75 122.2 . . ?
C77 C76 C81 121.5(13) . . ?
C77 C76 C86 119.9(13) . . ?
C81 C76 C86 118.6(12) . . ?
C76 C77 C78 120.9(14) . . ?
C76 C77 O4 122.0(13) . . ?
C78 C77 O4 115.9(14) . . ?
C76 C77 Y2 102.8(10) . . ?
C78 C77 Y2 93.3(9) . . ?
O4 C77 Y2 62.3(7) . . ?
C77 C78 C79 118.0(13) . . ?
C77 C78 H78 121.0 . . ?
C79 C78 H78 121.0 . . ?
C80 C79 C78 123.3(14) . . ?
C80 C79 H79 118.3 . . ?
C78 C79 H79 118.3 . . ?
C79 C80 C81 118.1(14) . . ?
C79 C80 C85 119.8(14) . . ?
C81 C80 C85 122.0(14) . . ?
C80 C81 C76 117.9(14) . . ?
C80 C81 C82 120.7(15) . . ?
C76 C81 C82 121.3(13) . . ?
C81 C82 C83 116.6(15) . . ?
C81 C82 H82A 108.1 . . ?
C83 C82 H82A 108.1 . . ?
C81 C82 H82B 108.1 . . ?
C83 C82 H82B 108.1 . . ?
H82A C82 H82B 107.3 . . ?
C84 C83 C82 114.0(17) . . ?
C84 C83 H83A 108.8 . . ?
C82 C83 H83A 108.8 . . ?
C84 C83 H83B 108.8 . . ?
C82 C83 H83B 108.8 . . ?
H83A C83 H83B 107.7 . . ?
C83 C84 C85 116(2) . . ?
C83 C84 H84A 108.2 . . ?
C85 C84 H84A 108.2 . . ?
C83 C84 H84B 108.2 . . ?
C85 C84 H84B 108.2 . . ?
H84A C84 H84B 107.3 . . ?
C80 C85 C84 112.7(14) . . ?
C80 C85 H85A 109.0 . . ?
C84 C85 H85A 109.0 . . ?
C80 C85 H85B 109.0 . . ?
C84 C85 H85B 109.0 . . ?
H85A C85 H85B 107.8 . . ?
C91 C86 C87 118.7(12) . . ?
C91 C86 C76 120.3(14) . . ?
C87 C86 C76 120.9(12) . . ?
C88 C87 N7 124.3(13) . . ?
C88 C87 C86 117.8(13) . . ?
N7 C87 C86 117.7(10) . . ?
C89 C88 C87 120.4(14) . . ?
C89 C88 H88 119.8 . . ?
C87 C88 H88 119.8 . . ?
C90 C89 C88 122.3(14) . . ?
C90 C89 H89 118.9 . . ?
C88 C89 H89 118.9 . . ?
C91 C90 C89 119.8(14) . . ?
C91 C90 C95 119.4(15) . . ?
C89 C90 C95 120.7(14) . . ?
C90 C91 C86 120.3(15) . . ?
C90 C91 C92 119.7(14) . . ?
C86 C91 C92 120.0(13) . . ?
C93 C92 C91 116.3(14) . . ?
C93 C92 H92A 108.2 . . ?
C91 C92 H92A 108.2 . . ?
C93 C92 H92B 108.2 . . ?
C91 C92 H92B 108.2 . . ?
H92A C92 H92B 107.4 . . ?
C94 C93 C92 118.6(18) . . ?
C94 C93 H93A 107.7 . . ?
C92 C93 H93A 107.7 . . ?
C94 C93 H93B 107.7 . . ?
C92 C93 H93B 107.7 . . ?
H93A C93 H93B 107.1 . . ?
C93 C94 C95 126(2) . . ?
C93 C94 H94A 105.8 . . ?
C95 C94 H94A 105.8 . . ?
C93 C94 H94B 105.8 . . ?
C95 C94 H94B 105.8 . . ?
H94A C94 H94B 106.2 . . ?
C94 C95 C90 114.6(15) . . ?
C94 C95 H95A 108.6 . . ?
C90 C95 H95A 108.6 . . ?
C94 C95 H95B 108.6 . . ?
C90 C95 H95B 108.6 . . ?
H95A C95 H95B 107.6 . . ?
N7 C96 C97 118.9(12) . . ?
N7 C96 H96 120.5 . . ?
C97 C96 H96 120.5 . . ?
N8 C97 C98 110.8(13) . . ?
N8 C97 C96 120.6(13) . . ?
C98 C97 C96 128.4(14) . . ?
C97 C98 C99 105.7(15) . . ?
C97 C98 H98 127.2 . . ?
C99 C98 H98 127.2 . . ?
C100 C99 C98 106.4(15) . . ?
C100 C99 H99 126.8 . . ?
C98 C99 H99 126.8 . . ?
N8 C100 C99 110.2(17) . . ?
N8 C100 H100 124.9 . . ?
C99 C100 H100 124.9 . . ?
Si1 C101 H10C 109.5 . . ?
Si1 C101 H10D 109.5 . . ?
H10C C101 H10D 109.5 . . ?
Si1 C101 H10E 109.5 . . ?
H10C C101 H10E 109.5 . . ?
H10D C101 H10E 109.5 . . ?
Si1 C102 H10F 109.5 . . ?
Si1 C102 H10G 109.5 . . ?
H10F C102 H10G 109.5 . . ?
Si1 C102 H10H 109.5 . . ?
H10F C102 H10H 109.5 . . ?
H10G C102 H10H 109.5 . . ?
Si1 C103 H10I 109.5 . . ?
Si1 C103 H10J 109.5 . . ?
H10I C103 H10J 109.5 . . ?
Si1 C103 H10K 109.5 . . ?
H10I C103 H10K 109.5 . . ?
H10J C103 H10K 109.5 . . ?
Si2 C104 H10L 109.5 . . ?
Si2 C104 H10M 109.5 . . ?
H10L C104 H10M 109.5 . . ?
Si2 C104 H10N 109.5 . . ?
H10L C104 H10N 109.5 . . ?
H10M C104 H10N 109.5 . . ?
Si2 C105 H10O 109.5 . . ?
Si2 C105 H10P 109.5 . . ?
H10O C105 H10P 109.5 . . ?
Si2 C105 H10Q 109.5 . . ?
H10O C105 H10Q 109.5 . . ?
H10P C105 H10Q 109.5 . . ?
Si2 C106 H10R 109.5 . . ?
Si2 C106 H10S 109.5 . . ?
H10R C106 H10S 109.5 . . ?
Si2 C106 H10T 109.5 . . ?
H10R C106 H10T 109.5 . . ?
H10S C106 H10T 109.5 . . ?
C108 C107 C112 117.5(11) . . ?
C108 C107 C117 122.9(11) . . ?
C112 C107 C117 119.5(11) . . ?
C109 C108 O5 117.3(12) . . ?
C109 C108 C107 121.5(12) . . ?
O5 C108 C107 120.8(11) . . ?
C109 C108 Y4 98.6(8) . . ?
O5 C108 Y4 62.2(6) . . ?
C107 C108 Y4 102.0(8) . . ?
C108 C109 C110 120.9(13) . . ?
C108 C109 H109 119.5 . . ?
C110 C109 H109 119.5 . . ?
C109 C110 C111 120.4(12) . . ?
C109 C110 H110 119.8 . . ?
C111 C110 H110 119.8 . . ?
C110 C111 C112 119.2(11) . . ?
C110 C111 C116 117.3(12) . . ?
C112 C111 C116 123.5(12) . . ?
C111 C112 C107 120.0(11) . . ?
C111 C112 C113 121.2(11) . . ?
C107 C112 C113 118.7(11) . . ?
C112 C113 C114 112.2(11) . . ?
C112 C113 H11A 109.2 . . ?
C114 C113 H11A 109.2 . . ?
C112 C113 H11B 109.2 . . ?
C114 C113 H11B 109.2 . . ?
H11A C113 H11B 107.9 . . ?
C115 C114 C113 109.8(13) . . ?
C115 C114 H11C 109.7 . . ?
C113 C114 H11C 109.7 . . ?
C115 C114 H11D 109.7 . . ?
C113 C114 H11D 109.7 . . ?
H11C C114 H11D 108.2 . . ?
C114 C115 C116 112.1(12) . . ?
C114 C115 H11E 109.2 . . ?
C116 C115 H11E 109.2 . . ?
C114 C115 H11F 109.2 . . ?
C116 C115 H11F 109.2 . . ?
H11E C115 H11F 107.9 . . ?
C111 C116 C115 110.9(12) . . ?
C111 C116 H11G 109.5 . . ?
C115 C116 H11G 109.5 . . ?
C111 C116 H11H 109.5 . . ?
C115 C116 H11H 109.5 . . ?
H11G C116 H11H 108.1 . . ?
C122 C117 C118 119.7(12) . . ?
C122 C117 C107 120.6(13) . . ?
C118 C117 C107 119.7(11) . . ?
C119 C118 N10 120.4(12) . . ?
C119 C118 C117 119.7(12) . . ?
N10 C118 C117 119.5(11) . . ?
C118 C119 C120 117.8(13) . . ?
C118 C119 H119 121.1 . . ?
C120 C119 H119 121.1 . . ?
C121 C120 C119 121.6(14) . . ?
C121 C120 H120 119.2 . . ?
C119 C120 H120 119.2 . . ?
C120 C121 C122 120.2(14) . . ?
C120 C121 C126 118.5(14) . . ?
C122 C121 C126 121.2(13) . . ?
C117 C122 C121 120.1(12) . . ?
C117 C122 C123 122.2(12) . . ?
C121 C122 C123 117.7(11) . . ?
C124 C123 C122 117.1(14) . . ?
C124 C123 H12A 108.0 . . ?
C122 C123 H12A 108.0 . . ?
C124 C123 H12B 108.0 . . ?
C122 C123 H12B 108.0 . . ?
H12A C123 H12B 107.3 . . ?
C123 C124 C125 114(2) . . ?
C123 C124 H12C 108.7 . . ?
C125 C124 H12C 108.7 . . ?
C123 C124 H12D 108.7 . . ?
C125 C124 H12D 108.7 . . ?
H12C C124 H12D 107.6 . . ?
C126 C125 C124 110.4(19) . . ?
C126 C125 H12E 109.6 . . ?
C124 C125 H12E 109.6 . . ?
C126 C125 H12F 109.6 . . ?
C124 C125 H12F 109.6 . . ?
H12E C125 H12F 108.1 . . ?
C125 C126 C121 115.2(16) . . ?
C125 C126 H12G 108.5 . . ?
C121 C126 H12G 108.5 . . ?
C125 C126 H12H 108.5 . . ?
C121 C126 H12H 108.5 . . ?
H12G C126 H12H 107.5 . . ?
N10 C127 C128 123.3(13) . . ?
N10 C127 H127 118.4 . . ?
C128 C127 H127 118.4 . . ?
N11 C128 C127 121.0(13) . . ?
N11 C128 C129 111.0(13) . . ?
C127 C128 C129 128.0(15) . . ?
C130 C129 C128 103.8(15) . . ?
C130 C129 H129 128.1 . . ?
C128 C129 H129 128.1 . . ?
C129 C130 C131 107.6(14) . . ?
C129 C130 H130 126.2 . . ?
C131 C130 H130 126.2 . . ?
N11 C131 C130 113.6(16) . . ?
N11 C131 H131 123.2 . . ?
C130 C131 H131 123.2 . . ?
C137 C132 C133 118.0(12) . . ?
C137 C132 C142 123.8(12) . . ?
C133 C132 C142 118.2(11) . . ?
O6 C133 C132 121.6(11) . . ?
O6 C133 C134 119.0(11) . . ?
C132 C133 C134 119.4(12) . . ?
O6 C133 Y4 48.4(5) . . ?
C132 C133 Y4 104.7(7) . . ?
C134 C133 Y4 113.6(8) . . ?
C135 C134 C133 118.3(13) . . ?
C135 C134 H134 120.8 . . ?
C133 C134 H134 120.8 . . ?
C136 C135 C134 122.2(13) . . ?
C136 C135 H135 118.9 . . ?
C134 C135 H135 118.9 . . ?
C135 C136 C137 120.2(14) . . ?
C135 C136 C141 119.1(13) . . ?
C137 C136 C141 120.4(15) . . ?
C136 C137 C132 120.6(13) . . ?
C136 C137 C138 121.5(13) . . ?
C132 C137 C138 117.3(12) . . ?
C137 C138 C139 111.5(13) . . ?
C137 C138 H13A 109.3 . . ?
C139 C138 H13A 109.3 . . ?
C137 C138 H13B 109.3 . . ?
C139 C138 H13B 109.3 . . ?
H13A C138 H13B 108.0 . . ?
C140 C139 C138 110.6(14) . . ?
C140 C139 H13C 109.5 . . ?
C138 C139 H13C 109.5 . . ?
C140 C139 H13D 109.5 . . ?
C138 C139 H13D 109.5 . . ?
H13C C139 H13D 108.1 . . ?
C139 C140 C141 111.9(16) . . ?
C139 C140 H14A 109.2 . . ?
C141 C140 H14A 109.2 . . ?
C139 C140 H14B 109.2 . . ?
C141 C140 H14B 109.2 . . ?
H14A C140 H14B 107.9 . . ?
C140 C141 C136 115.4(15) . . ?
C140 C141 H14C 108.4 . . ?
C136 C141 H14C 108.4 . . ?
C140 C141 H14D 108.4 . . ?
C136 C141 H14D 108.4 . . ?
H14C C141 H14D 107.5 . . ?
C143 C142 C147 117.3(11) . . ?
C143 C142 C132 127.1(11) . . ?
C147 C142 C132 115.6(11) . . ?
C142 C143 C144 121.7(12) . . ?
C142 C143 N12 119.7(11) . . ?
C144 C143 N12 118.6(12) . . ?
C145 C144 C143 118.7(13) . . ?
C145 C144 H144 120.7 . . ?
C143 C144 H144 120.7 . . ?
C146 C145 C144 122.7(13) . . ?
C146 C145 H145 118.6 . . ?
C144 C145 H145 118.6 . . ?
C145 C146 C147 118.3(13) . . ?
C145 C146 C151 124.6(14) . . ?
C147 C146 C151 116.7(13) . . ?
C146 C147 C142 121.1(11) . . ?
C146 C147 C148 115.8(12) . . ?
C142 C147 C148 123.0(12) . . ?
C147 C148 C149 109.6(11) . . ?
C147 C148 H14E 109.7 . . ?
C149 C148 H14E 109.7 . . ?
C147 C148 H14F 109.7 . . ?
C149 C148 H14F 109.7 . . ?
H14E C148 H14F 108.2 . . ?
C150 C149 C148 112.6(13) . . ?
C150 C149 H14G 109.1 . . ?
C148 C149 H14G 109.1 . . ?
C150 C149 H14H 109.1 . . ?
C148 C149 H14H 109.1 . . ?
H14G C149 H14H 107.8 . . ?
C151 C150 C149 116.9(14) . . ?
C151 C150 H15A 108.1 . . ?
C149 C150 H15A 108.1 . . ?
C151 C150 H15B 108.1 . . ?
C149 C150 H15B 108.1 . . ?
H15A C150 H15B 107.3 . . ?
C150 C151 C146 111.6(14) . . ?
C150 C151 H15C 109.3 . . ?
C146 C151 H15C 109.3 . . ?
C150 C151 H15D 109.3 . . ?
C146 C151 H15D 109.3 . . ?
H15C C151 H15D 108.0 . . ?
N12 C152 C153 123.5(13) . . ?
N12 C152 H152 118.3 . . ?
C153 C152 H152 118.3 . . ?
C152 C153 N13 117.6(11) . . ?
C152 C153 C154 131.8(13) . . ?
N13 C153 C154 110.3(12) . . ?
C155 C154 C153 106.2(13) . . ?
C155 C154 H154 126.9 . . ?
C153 C154 H154 126.9 . . ?
C154 C155 C156 106.6(13) . . ?
C154 C155 H155 126.7 . . ?
C156 C155 H155 126.7 . . ?
N13 C156 C155 111.5(14) . . ?
N13 C156 H156 124.3 . . ?
C155 C156 H156 124.3 . . ?
C158 C157 C162 120.5(14) . . ?
C158 C157 C167 121.6(13) . . ?
C162 C157 C167 117.8(13) . . ?
C157 C158 O7 122.9(13) . . ?
C157 C158 C159 120.6(14) . . ?
O7 C158 C159 116.3(13) . . ?
C157 C158 Y5 104.5(10) . . ?
O7 C158 Y5 61.5(6) . . ?
C159 C158 Y5 97.9(9) . . ?
C160 C159 C158 117.0(14) . . ?
C160 C159 H159 121.5 . . ?
C158 C159 H159 121.5 . . ?
C161 C160 C159 124.2(14) . . ?
C161 C160 H160 117.9 . . ?
C159 C160 H160 117.9 . . ?
C160 C161 C162 118.7(14) . . ?
C160 C161 C166 121.0(13) . . ?
C162 C161 C166 120.0(14) . . ?
C161 C162 C157 118.6(14) . . ?
C161 C162 C163 121.9(14) . . ?
C157 C162 C163 119.3(13) . . ?
C164 C163 C162 110.1(14) . . ?
C164 C163 H16A 109.6 . . ?
C162 C163 H16A 109.6 . . ?
C164 C163 H16B 109.6 . . ?
C162 C163 H16B 109.6 . . ?
H16A C163 H16B 108.1 . . ?
C165 C164 C163 120.8(16) . . ?
C165 C164 H16C 107.1 . . ?
C163 C164 H16C 107.1 . . ?
C165 C164 H16D 107.1 . . ?
C163 C164 H16D 107.1 . . ?
H16C C164 H16D 106.8 . . ?
C164 C165 C166 115(2) . . ?
C164 C165 H16E 108.6 . . ?
C166 C165 H16E 108.6 . . ?
C164 C165 H16F 108.6 . . ?
C166 C165 H16F 108.6 . . ?
H16E C165 H16F 107.5 . . ?
C165 C166 C161 115.4(14) . . ?
C165 C166 H16G 108.4 . . ?
C161 C166 H16G 108.4 . . ?
C165 C166 H16H 108.4 . . ?
C161 C166 H16H 108.4 . . ?
H16G C166 H16H 107.5 . . ?
C172 C167 C168 119.3(14) . . ?
C172 C167 C157 120.6(14) . . ?
C168 C167 C157 120.1(14) . . ?
C167 C168 C169 120.1(13) . . ?
C167 C168 N14 119.8(12) . . ?
C169 C168 N14 120.0(12) . . ?
C170 C169 C168 118.1(15) . . ?
C170 C169 H169 121.0 . . ?
C168 C169 H169 121.0 . . ?
C169 C170 C171 124.0(15) . . ?
C169 C170 H170 118.0 . . ?
C171 C170 H170 118.0 . . ?
C172 C171 C170 116.3(14) . . ?
C172 C171 C176 121.5(15) . . ?
C170 C171 C176 122.1(14) . . ?
C171 C172 C167 121.9(14) . . ?
C171 C172 C173 117.3(15) . . ?
C167 C172 C173 120.8(15) . . ?
C174 C173 C172 118.5(17) . . ?
C174 C173 H17C 107.7 . . ?
C172 C173 H17C 107.7 . . ?
C174 C173 H17D 107.7 . . ?
C172 C173 H17D 107.7 . . ?
H17C C173 H17D 107.1 . . ?
C173 C174 C175 120.6(19) . . ?
C173 C174 H17E 107.2 . . ?
C175 C174 H17E 107.2 . . ?
C173 C174 H17F 107.2 . . ?
C175 C174 H17F 107.2 . . ?
H17E C174 H17F 106.8 . . ?
C174 C175 C176 115.4(17) . . ?
C174 C175 H17G 108.4 . . ?
C176 C175 H17G 108.4 . . ?
C174 C175 H17H 108.4 . . ?
C176 C175 H17H 108.4 . . ?
H17G C175 H17H 107.5 . . ?
C175 C176 C171 114.7(14) . . ?
C175 C176 H17I 108.6 . . ?
C171 C176 H17I 108.6 . . ?
C175 C176 H17J 108.6 . . ?
C171 C176 H17J 108.6 . . ?
H17I C176 H17J 107.6 . . ?
N14 C177 C178 123.8(12) . . ?
N14 C177 H177 118.1 . . ?
C178 C177 H177 118.1 . . ?
C177 C178 N15 118.9(13) . . ?
C177 C178 C179 132.5(15) . . ?
N15 C178 C179 108.3(16) . . ?
C180 C179 C178 107.2(16) . . ?
C180 C179 H179 126.4 . . ?
C178 C179 H179 126.4 . . ?
C179 C180 C181 106.8(16) . . ?
C179 C180 H180 126.6 . . ?
C181 C180 H180 126.6 . . ?
N15 C181 C180 111.3(14) . . ?
N15 C181 H181 124.4 . . ?
C180 C181 H181 124.4 . . ?
C183 C182 C187 122.2(12) . . ?
C183 C182 C192 118.0(12) . . ?
C187 C182 C192 119.3(12) . . ?
C182 C183 O8 123.7(12) . . ?
C182 C183 C184 118.9(13) . . ?
O8 C183 C184 117.1(12) . . ?
C182 C183 Y5 103.7(8) . . ?
O8 C183 Y5 47.1(6) . . ?
C184 C183 Y5 113.1(9) . . ?
C185 C184 C183 119.5(12) . . ?
C185 C184 H184 120.2 . . ?
C183 C184 H184 120.2 . . ?
C184 C185 C186 120.6(12) . . ?
C184 C185 H185 119.7 . . ?
C186 C185 H185 119.7 . . ?
C185 C186 C187 119.6(13) . . ?
C185 C186 C191 119.5(13) . . ?
C187 C186 C191 120.9(13) . . ?
C186 C187 C182 118.8(13) . . ?
C186 C187 C188 121.3(13) . . ?
C182 C187 C188 119.9(13) . . ?
C187 C188 C189 112.4(13) . . ?
C187 C188 H18C 109.1 . . ?
C189 C188 H18C 109.1 . . ?
C187 C188 H18D 109.1 . . ?
C189 C188 H18D 109.1 . . ?
H18C C188 H18D 107.9 . . ?
C190 C189 C188 119.7(16) . . ?
C190 C189 H18E 107.4 . . ?
C188 C189 H18E 107.4 . . ?
C190 C189 H18F 107.4 . . ?
C188 C189 H18F 107.4 . . ?
H18E C189 H18F 106.9 . . ?
C189 C190 C191 117(2) . . ?
C189 C190 H19C 108.2 . . ?
C191 C190 H19C 108.2 . . ?
C189 C190 H19D 108.2 . . ?
C191 C190 H19D 108.2 . . ?
H19C C190 H19D 107.3 . . ?
C190 C191 C186 114.6(13) . . ?
C190 C191 H19E 108.6 . . ?
C186 C191 H19E 108.6 . . ?
C190 C191 H19F 108.6 . . ?
C186 C191 H19F 108.6 . . ?
H19E C191 H19F 107.6 . . ?
C197 C192 C193 120.9(12) . . ?
C197 C192 C182 118.5(12) . . ?
C193 C192 C182 120.5(12) . . ?
N16 C193 C192 123.1(13) . . ?
N16 C193 C194 121.4(13) . . ?
C192 C193 C194 115.5(13) . . ?
C195 C194 C193 122.1(14) . . ?
C195 C194 H194 119.0 . . ?
C193 C194 H194 119.0 . . ?
C194 C195 C196 121.3(12) . . ?
C194 C195 H195 119.3 . . ?
C196 C195 H195 119.3 . . ?
C197 C196 C195 119.0(13) . . ?
C197 C196 C201 119.6(13) . . ?
C195 C196 C201 121.2(13) . . ?
C196 C197 C192 121.0(12) . . ?
C196 C197 C198 118.3(13) . . ?
C192 C197 C198 120.7(13) . . ?
C199 C198 C197 114.6(13) . . ?
C199 C198 H19G 108.6 . . ?
C197 C198 H19G 108.6 . . ?
C199 C198 H19H 108.6 . . ?
C197 C198 H19H 108.6 . . ?
H19G C198 H19H 107.6 . . ?
C198 C199 C200 119.7(17) . . ?
C198 C199 H19I 107.4 . . ?
C200 C199 H19I 107.4 . . ?
C198 C199 H19J 107.4 . . ?
C200 C199 H19J 107.4 . . ?
H19I C199 H19J 106.9 . . ?
C199 C200 C201 109.5(17) . . ?
C199 C200 H20C 109.8 . . ?
C201 C200 H20C 109.8 . . ?
C199 C200 H20D 109.8 . . ?
C201 C200 H20D 109.8 . . ?
H20C C200 H20D 108.2 . . ?
C196 C201 C200 108.3(14) . . ?
C196 C201 H20E 110.0 . . ?
C200 C201 H20E 110.0 . . ?
C196 C201 H20F 110.0 . . ?
C200 C201 H20F 110.0 . . ?
H20E C201 H20F 108.4 . . ?
N16 C202 C203 123.2(13) . . ?
N16 C202 H202 118.4 . . ?
C203 C202 H202 118.4 . . ?
C204 C203 C202 130.3(13) . . ?
C204 C203 N17 112.4(12) . . ?
C202 C203 N17 117.4(12) . . ?
C203 C204 C205 105.9(12) . . ?
C203 C204 H204 127.0 . . ?
C205 C204 H204 127.0 . . ?
C206 C205 C204 106.2(13) . . ?
C206 C205 H205 126.9 . . ?
C204 C205 H205 126.9 . . ?
N17 C206 C205 112.6(14) . . ?
N17 C206 H206 123.7 . . ?
C205 C206 H206 123.7 . . ?
Si3 C207 H20G 109.5 . . ?
Si3 C207 H20H 109.5 . . ?
H20G C207 H20H 109.5 . . ?
Si3 C207 H20I 109.5 . . ?
H20G C207 H20I 109.5 . . ?
H20H C207 H20I 109.5 . . ?
Si3 C208 H20J 109.5 . . ?
Si3 C208 H20K 109.5 . . ?
H20J C208 H20K 109.5 . . ?
Si3 C208 H20L 109.5 . . ?
H20J C208 H20L 109.5 . . ?
H20K C208 H20L 109.5 . . ?
Si3 C209 H20M 109.5 . . ?
Si3 C209 H20N 109.5 . . ?
H20M C209 H20N 109.5 . . ?
Si3 C209 H20O 109.5 . . ?
H20M C209 H20O 109.5 . . ?
H20N C209 H20O 109.5 . . ?
Si4 C210 H21A 109.5 . . ?
Si4 C210 H21B 109.5 . . ?
H21A C210 H21B 109.5 . . ?
Si4 C210 H21C 109.5 . . ?
H21A C210 H21C 109.5 . . ?
H21B C210 H21C 109.5 . . ?
Si4 C211 H21D 109.5 . . ?
Si4 C211 H21E 109.5 . . ?
H21D C211 H21E 109.5 . . ?
Si4 C211 H21F 109.5 . . ?
H21D C211 H21F 109.5 . . ?
H21E C211 H21F 109.5 . . ?
Si4 C212 H21G 109.5 . . ?
Si4 C212 H21H 109.5 . . ?
H21G C212 H21H 109.5 . . ?
Si4 C212 H21I 109.5 . . ?
H21G C212 H21I 109.5 . . ?
H21H C212 H21I 109.5 . . ?
C214 C213 H21J 109.5 . . ?
C214 C213 H21K 109.5 . . ?
H21J C213 H21K 109.5 . . ?
C214 C213 H21L 109.5 . . ?
H21J C213 H21L 109.5 . . ?
H21K C213 H21L 109.5 . . ?
C215 C214 C219 120.0 . . ?
C215 C214 C213 119.9(4) . . ?
C219 C214 C213 120.1(4) . . ?
C214 C215 C216 120.0 . . ?
C214 C215 H215 120.0 . . ?
C216 C215 H215 120.0 . . ?
C217 C216 C215 120.0 . . ?
C217 C216 H216 120.0 . . ?
C215 C216 H216 120.0 . . ?
C216 C217 C218 120.0 . . ?
C216 C217 H217 120.0 . . ?
C218 C217 H217 120.0 . . ?
C219 C218 C217 120.0 . . ?
C219 C218 H218 120.0 . . ?
C217 C218 H218 120.0 . . ?
C218 C219 C214 120.0 . . ?
C218 C219 H219 120.0 . . ?
C214 C219 H219 120.0 . . ?
C221 C220 H22A 109.5 . . ?
C221 C220 H22B 109.5 . . ?
H22A C220 H22B 109.5 . . ?
C221 C220 H22C 109.5 . . ?
H22A C220 H22C 109.5 . . ?
H22B C220 H22C 109.5 . . ?
C222 C221 C226 120.0 . . ?
C222 C221 C220 122.0(16) . . ?
C226 C221 C220 118.0(16) . . ?
C223 C222 C221 120.0 . . ?
C223 C222 H222 120.0 . . ?
C221 C222 H222 120.0 . . ?
C222 C223 C224 120.0 . . ?
C222 C223 H223 120.0 . . ?
C224 C223 H223 120.0 . . ?
C223 C224 C225 120.0 . . ?
C223 C224 H224 120.0 . . ?
C225 C224 H224 120.0 . . ?
C226 C225 C224 120.0 . . ?
C226 C225 H225 120.0 . . ?
C224 C225 H225 120.0 . . ?
C225 C226 C221 120.0 . . ?
C225 C226 H226 120.0 . . ?
C221 C226 H226 120.0 . . ?
C228 C227 H22D 109.5 . . ?
C228 C227 H22E 109.5 . . ?
H22D C227 H22E 109.5 . . ?
C228 C227 H22F 109.5 . . ?
H22D C227 H22F 109.5 . . ?
H22E C227 H22F 109.5 . . ?
C229 C228 C233 120.0 . . ?
C229 C228 C227 112.9(17) . . ?
C233 C228 C227 127.0(17) . . ?
C230 C229 C228 120.0 . . ?
C230 C229 H229 120.0 . . ?
C228 C229 H229 120.0 . . ?
C229 C230 C231 120.0 . . ?
C229 C230 H230 120.0 . . ?
C231 C230 H230 120.0 . . ?
C232 C231 C230 120.0 . . ?
C232 C231 H231 120.0 . . ?
C230 C231 H231 120.0 . . ?
C233 C232 C231 120.0 . . ?
C233 C232 H232 120.0 . . ?
C231 C232 H232 120.0 . . ?
C232 C233 C228 120.0 . . ?
C232 C233 H233 120.0 . . ?
C228 C233 H233 120.0 . . ?

loop_
_geom_bond_atom_site_label_1
_geom_bond_atom_site_label_2
_geom_bond_distance
_geom_bond_site_symmetry_2
_geom_bond_publ_flag
Y1 O2 2.344(9) . ?
Y1 N2 2.348(11) . ?
Y1 O1 2.357(8) . ?
Y1 N4 2.391(13) . ?
Y1 N3 2.447(11) . ?
Y1 N1 2.460(12) . ?
Y1 C2 2.629(13) . ?
Y1 C27 3.022(13) . ?
Y1 Y3 3.7320(18) . ?
Y2 O3 2.334(9) . ?
Y2 O4 2.348(9) . ?
Y2 N8 2.355(14) . ?
Y2 N6 2.388(11) . ?
Y2 N5 2.449(11) . ?
Y2 N7 2.457(12) . ?
Y2 C77 2.644(16) . ?
Y2 C52 3.007(15) . ?
Y2 Y3 3.6927(19) . ?
Y3 O1 2.197(9) . ?
Y3 N9 2.231(10) . ?
Y3 O4 2.244(8) . ?
Y3 O3 2.249(9) . ?
Y3 O2 2.265(8) . ?
Y3 Si2 3.365(4) . ?
Y3 Si1 3.401(4) . ?
Y4 O6 2.329(9) . ?
Y4 O5 2.343(8) . ?
Y4 N11 2.353(11) . ?
Y4 N13 2.390(11) . ?
Y4 N12 2.421(11) . ?
Y4 N10 2.447(12) . ?
Y4 C108 2.641(13) . ?
Y4 C133 3.010(11) . ?
Y4 Y6 3.7191(17) . ?
Y5 O7 2.326(9) . ?
Y5 O8 2.334(8) . ?
Y5 N15 2.334(13) . ?
Y5 N17 2.372(12) . ?
Y5 N14 2.459(10) . ?
Y5 N16 2.460(12) . ?
Y5 C158 2.641(14) . ?
Y5 C183 3.046(15) . ?
Y5 Y6 3.6953(17) . ?
Y6 N18 2.210(10) . ?
Y6 O5 2.243(7) . ?
Y6 O7 2.254(7) . ?
Y6 O6 2.260(8) . ?
Y6 O8 2.264(8) . ?
Y6 Si4 3.362(4) . ?
Y6 Si3 3.412(4) . ?
Si1 N9 1.715(11) . ?
Si1 C102 1.858(17) . ?
Si1 C103 1.912(17) . ?
Si1 C101 1.922(16) . ?
Si2 N9 1.731(12) . ?
Si2 C105 1.868(16) . ?
Si2 C104 1.881(14) . ?
Si2 C106 1.903(17) . ?
Si3 N18 1.725(11) . ?
Si3 C207 1.868(14) . ?
Si3 C208 1.886(15) . ?
Si3 C209 1.894(16) . ?
Si4 N18 1.763(12) . ?
Si4 C212 1.894(14) . ?
Si4 C211 1.888(16) . ?
Si4 C210 1.919(19) . ?
N1 C21 1.330(17) . ?
N1 C12 1.425(16) . ?
N2 C25 1.361(17) . ?
N2 C22 1.389(17) . ?
N3 C46 1.298(18) . ?
N3 C37 1.428(19) . ?
N4 C50 1.33(2) . ?
N4 C47 1.434(17) . ?
N5 C71 1.312(18) . ?
N5 C62 1.415(17) . ?
N6 C75 1.315(18) . ?
N6 C72 1.414(17) . ?
N7 C96 1.366(18) . ?
N7 C87 1.411(17) . ?
N8 C100 1.37(2) . ?
N8 C97 1.405(18) . ?
N10 C127 1.330(17) . ?
N10 C118 1.421(17) . ?
N11 C131 1.342(18) . ?
N11 C128 1.382(18) . ?
N12 C152 1.308(16) . ?
N12 C143 1.462(17) . ?
N13 C156 1.372(19) . ?
N13 C153 1.387(17) . ?
N14 C177 1.313(17) . ?
N14 C168 1.439(17) . ?
N15 C181 1.39(2) . ?
N15 C178 1.416(19) . ?
N16 C202 1.337(17) . ?
N16 C193 1.381(17) . ?
N17 C206 1.372(17) . ?
N17 C203 1.408(17) . ?
O1 C2 1.386(16) . ?
O2 C27 1.390(15) . ?
O3 C52 1.424(18) . ?
O4 C77 1.417(17) . ?
O5 C108 1.395(14) . ?
O6 C133 1.400(15) . ?
O7 C158 1.387(16) . ?
O8 C183 1.392(16) . ?
C1 C6 1.377(19) . ?
C1 C11 1.461(17) . ?
C1 C2 1.480(18) . ?
C2 C3 1.403(18) . ?
C3 C4 1.398(19) . ?
C3 H3 0.9500 . ?
C4 C5 1.364(19) . ?
C4 H4 0.9500 . ?
C5 C6 1.442(19) . ?
C5 C10 1.51(2) . ?
C6 C7 1.524(19) . ?
C7 C8 1.52(2) . ?
C7 H7A 0.9900 . ?
C7 H7B 0.9900 . ?
C8 C9 1.52(2) . ?
C8 H8A 0.9900 . ?
C8 H8B 0.9900 . ?
C9 C10 1.56(2) . ?
C9 H9A 0.9900 . ?
C9 H9B 0.9900 . ?
C10 H10A 0.9900 . ?
C10 H10B 0.9900 . ?
C11 C16 1.410(19) . ?
C11 C12 1.441(18) . ?
C12 C13 1.433(17) . ?
C13 C14 1.380(19) . ?
C13 H13 0.9500 . ?
C14 C15 1.39(2) . ?
C14 H14 0.9500 . ?
C15 C16 1.389(19) . ?
C15 C20 1.572(19) . ?
C16 C17 1.52(2) . ?
C17 C18 1.41(2) . ?
C17 H17A 0.9900 . ?
C17 H17B 0.9900 . ?
C18 C19 1.34(3) . ?
C18 H18A 0.9900 . ?
C18 H18B 0.9900 . ?
C19 C20 1.48(3) . ?
C19 H19A 0.9900 . ?
C19 H19B 0.9900 . ?
C20 H20A 0.9900 . ?
C20 H20B 0.9900 . ?
C21 C22 1.416(19) . ?
C21 H21 0.9500 . ?
C22 C23 1.42(2) . ?
C23 C24 1.42(2) . ?
C23 H23 0.9500 . ?
C24 C25 1.40(2) . ?
C24 H24 0.9500 . ?
C25 H25 0.9500 . ?
C26 C27 1.380(17) . ?
C26 C31 1.403(18) . ?
C26 C36 1.57(2) . ?
C27 C28 1.469(19) . ?
C28 C29 1.40(2) . ?
C28 H28 0.9500 . ?
C29 C30 1.37(3) . ?
C29 H29 0.9500 . ?
C30 C31 1.43(2) . ?
C30 C35 1.57(2) . ?
C31 C32 1.57(2) . ?
C32 C33 1.56(3) . ?
C32 H32A 0.9900 . ?
C32 H32B 0.9900 . ?
C33 C34 1.60(4) . ?
C33 H33A 0.9900 . ?
C33 H33B 0.9900 . ?
C34 C35 1.57(3) . ?
C34 H34A 0.9900 . ?
C34 H34B 0.9900 . ?
C35 H35A 0.9900 . ?
C35 H35B 0.9900 . ?
C36 C41 1.39(2) . ?
C36 C37 1.40(2) . ?
C37 C38 1.368(19) . ?
C38 C39 1.43(2) . ?
C38 H38 0.9500 . ?
C39 C40 1.40(2) . ?
C39 H39 0.9500 . ?
C40 C41 1.42(2) . ?
C40 C45 1.51(2) . ?
C41 C42 1.54(2) . ?
C42 C43 1.51(3) . ?
C42 H42A 0.9900 . ?
C42 H42B 0.9900 . ?
C43 C44 1.42(3) . ?
C43 H43A 0.9900 . ?
C43 H43B 0.9900 . ?
C44 C45 1.45(3) . ?
C44 H44A 0.9900 . ?
C44 H44B 0.9900 . ?
C45 H45A 0.9900 . ?
C45 H45B 0.9900 . ?
C46 C47 1.39(2) . ?
C46 H46 0.9500 . ?
C47 C48 1.43(2) . ?
C48 C49 1.43(2) . ?
C48 H48 0.9500 . ?
C49 C50 1.45(2) . ?
C49 H49 0.9500 . ?
C50 H50 0.9500 . ?
C51 C56 1.40(2) . ?
C51 C52 1.43(2) . ?
C51 C61 1.576(19) . ?
C52 C53 1.39(2) . ?
C53 C54 1.36(2) . ?
C53 H53 0.9500 . ?
C54 C55 1.46(3) . ?
C54 H54 0.9500 . ?
C55 C56 1.42(2) . ?
C55 C60 1.550(10) . ?
C56 C57 1.541(10) . ?
C57 C58 1.557(10) . ?
C57 H57A 0.9900 . ?
C57 H57B 0.9900 . ?
C58 C59 1.542(10) . ?
C58 H58A 0.9900 . ?
C58 H58B 0.9900 . ?
C59 C60 1.560(10) . ?
C59 H59A 0.9900 . ?
C59 H59B 0.9900 . ?
C60 H60A 0.9900 . ?
C60 H60B 0.9900 . ?
C61 C62 1.36(2) . ?
C61 C66 1.42(2) . ?
C62 C63 1.403(19) . ?
C63 C64 1.38(2) . ?
C63 H63 0.9500 . ?
C64 C65 1.37(2) . ?
C64 H64 0.9500 . ?
C65 C66 1.44(2) . ?
C65 C70 1.51(2) . ?
C66 C67 1.52(2) . ?
C67 C68 1.55(2) . ?
C67 H67A 0.9900 . ?
C67 H67B 0.9900 . ?
C68 C69 1.52(3) . ?
C68 H68A 0.9900 . ?
C68 H68B 0.9900 . ?
C69 C70 1.48(2) . ?
C69 H69A 0.9900 . ?
C69 H69B 0.9900 . ?
C70 H70A 0.9900 . ?
C70 H70B 0.9900 . ?
C71 C72 1.41(2) . ?
C71 H71 0.9500 . ?
C72 C73 1.377(19) . ?
C73 C74 1.43(2) . ?
C73 H73 0.9500 . ?
C74 C75 1.40(2) . ?
C74 H74 0.9500 . ?
C75 H75 0.9500 . ?
C76 C77 1.36(2) . ?
C76 C81 1.45(2) . ?
C76 C86 1.522(19) . ?
C77 C78 1.386(19) . ?
C78 C79 1.40(2) . ?
C78 H78 0.9500 . ?
C79 C80 1.39(2) . ?
C79 H79 0.9500 . ?
C80 C81 1.41(2) . ?
C80 C85 1.50(2) . ?
C81 C82 1.50(2) . ?
C82 C83 1.52(2) . ?
C82 H82A 0.9900 . ?
C82 H82B 0.9900 . ?
C83 C84 1.45(3) . ?
C83 H83A 0.9900 . ?
C83 H83B 0.9900 . ?
C84 C85 1.51(3) . ?
C84 H84A 0.9900 . ?
C84 H84B 0.9900 . ?
C85 H85A 0.9900 . ?
C85 H85B 0.9900 . ?
C86 C91 1.42(2) . ?
C86 C87 1.46(2) . ?
C87 C88 1.385(17) . ?
C88 C89 1.38(2) . ?
C88 H88 0.9500 . ?
C89 C90 1.37(2) . ?
C89 H89 0.9500 . ?
C90 C91 1.37(2) . ?
C90 C95 1.56(2) . ?
C91 C92 1.57(2) . ?
C92 C93 1.48(2) . ?
C92 H92A 0.9900 . ?
C92 H92B 0.9900 . ?
C93 C94 1.35(3) . ?
C93 H93A 0.9900 . ?
C93 H93B 0.9900 . ?
C94 C95 1.41(3) . ?
C94 H94A 0.9900 . ?
C94 H94B 0.9900 . ?
C95 H95A 0.9900 . ?
C95 H95B 0.9900 . ?
C96 C97 1.44(2) . ?
C96 H96 0.9500 . ?
C97 C98 1.40(2) . ?
C98 C99 1.44(2) . ?
C98 H98 0.9500 . ?
C99 C100 1.43(3) . ?
C99 H99 0.9500 . ?
C100 H100 0.9500 . ?
C101 H10C 0.9800 . ?
C101 H10D 0.9800 . ?
C101 H10E 0.9800 . ?
C102 H10F 0.9800 . ?
C102 H10G 0.9800 . ?
C102 H10H 0.9800 . ?
C103 H10I 0.9800 . ?
C103 H10J 0.9800 . ?
C103 H10K 0.9800 . ?
C104 H10L 0.9800 . ?
C104 H10M 0.9800 . ?
C104 H10N 0.9800 . ?
C105 H10O 0.9800 . ?
C105 H10P 0.9800 . ?
C105 H10Q 0.9800 . ?
C106 H10R 0.9800 . ?
C106 H10S 0.9800 . ?
C106 H10T 0.9800 . ?
C107 C108 1.403(17) . ?
C107 C112 1.473(16) . ?
C107 C117 1.497(18) . ?
C108 C109 1.388(18) . ?
C109 C110 1.398(18) . ?
C109 H109 0.9500 . ?
C110 C111 1.415(19) . ?
C110 H110 0.9500 . ?
C111 C112 1.414(18) . ?
C111 C116 1.534(18) . ?
C112 C113 1.541(18) . ?
C113 C114 1.558(19) . ?
C113 H11A 0.9900 . ?
C113 H11B 0.9900 . ?
C114 C115 1.52(2) . ?
C114 H11C 0.9900 . ?
C114 H11D 0.9900 . ?
C115 C116 1.55(2) . ?
C115 H11E 0.9900 . ?
C115 H11F 0.9900 . ?
C116 H11G 0.9900 . ?
C116 H11H 0.9900 . ?
C117 C122 1.355(18) . ?
C117 C118 1.459(19) . ?
C118 C119 1.390(18) . ?
C119 C120 1.42(2) . ?
C119 H119 0.9500 . ?
C120 C121 1.37(2) . ?
C120 H120 0.9500 . ?
C121 C122 1.417(19) . ?
C121 C126 1.55(2) . ?
C122 C123 1.50(2) . ?
C123 C124 1.46(3) . ?
C123 H12A 0.9900 . ?
C123 H12B 0.9900 . ?
C124 C125 1.54(3) . ?
C124 H12C 0.9900 . ?
C124 H12D 0.9900 . ?
C125 C126 1.45(3) . ?
C125 H12E 0.9900 . ?
C125 H12F 0.9900 . ?
C126 H12G 0.9900 . ?
C126 H12H 0.9900 . ?
C127 C128 1.413(19) . ?
C127 H127 0.9500 . ?
C128 C129 1.47(2) . ?
C129 C130 1.37(3) . ?
C129 H129 0.9500 . ?
C130 C131 1.39(2) . ?
C130 H130 0.9500 . ?
C131 H131 0.9500 . ?
C132 C137 1.402(19) . ?
C132 C133 1.427(17) . ?
C132 C142 1.521(18) . ?
C133 C134 1.453(17) . ?
C134 C135 1.380(19) . ?
C134 H134 0.9500 . ?
C135 C136 1.37(2) . ?
C135 H135 0.9500 . ?
C136 C137 1.41(2) . ?
C136 C141 1.50(2) . ?
C137 C138 1.53(2) . ?
C138 C139 1.582(19) . ?
C138 H13A 0.9900 . ?
C138 H13B 0.9900 . ?
C139 C140 1.49(2) . ?
C139 H13C 0.9900 . ?
C139 H13D 0.9900 . ?
C140 C141 1.49(2) . ?
C140 H14A 0.9900 . ?
C140 H14B 0.9900 . ?
C141 H14C 0.9900 . ?
C141 H14D 0.9900 . ?
C142 C143 1.390(17) . ?
C142 C147 1.458(18) . ?
C143 C144 1.409(18) . ?
C144 C145 1.40(2) . ?
C144 H144 0.9500 . ?
C145 C146 1.375(19) . ?
C145 H145 0.9500 . ?
C146 C147 1.41(2) . ?
C146 C151 1.54(2) . ?
C147 C148 1.525(17) . ?
C148 C149 1.54(2) . ?
C148 H14E 0.9900 . ?
C148 H14F 0.9900 . ?
C149 C150 1.51(2) . ?
C149 H14G 0.9900 . ?
C149 H14H 0.9900 . ?
C150 C151 1.46(2) . ?
C150 H15A 0.9900 . ?
C150 H15B 0.9900 . ?
C151 H15C 0.9900 . ?
C151 H15D 0.9900 . ?
C152 C153 1.376(19) . ?
C152 H152 0.9500 . ?
C153 C154 1.417(18) . ?
C154 C155 1.40(2) . ?
C154 H154 0.9500 . ?
C155 C156 1.398(19) . ?
C155 H155 0.9500 . ?
C156 H156 0.9500 . ?
C157 C158 1.37(2) . ?
C157 C162 1.46(2) . ?
C157 C167 1.53(2) . ?
C158 C159 1.43(2) . ?
C159 C160 1.40(2) . ?
C159 H159 0.9500 . ?
C160 C161 1.37(2) . ?
C160 H160 0.9500 . ?
C161 C162 1.40(2) . ?
C161 C166 1.55(2) . ?
C162 C163 1.56(2) . ?
C163 C164 1.51(2) . ?
C163 H16A 0.9900 . ?
C163 H16B 0.9900 . ?
C164 C165 1.39(3) . ?
C164 H16C 0.9900 . ?
C164 H16D 0.9900 . ?
C165 C166 1.48(3) . ?
C165 H16E 0.9900 . ?
C165 H16F 0.9900 . ?
C166 H16G 0.9900 . ?
C166 H16H 0.9900 . ?
C167 C172 1.41(2) . ?
C167 C168 1.41(2) . ?
C168 C169 1.421(18) . ?
C169 C170 1.35(2) . ?
C169 H169 0.9500 . ?
C170 C171 1.45(2) . ?
C170 H170 0.9500 . ?
C171 C172 1.37(2) . ?
C171 C176 1.50(2) . ?
C172 C173 1.59(2) . ?
C173 C174 1.39(3) . ?
C173 H17C 0.9900 . ?
C173 H17D 0.9900 . ?
C174 C175 1.48(3) . ?
C174 H17E 0.9900 . ?
C174 H17F 0.9900 . ?
C175 C176 1.48(3) . ?
C175 H17G 0.9900 . ?
C175 H17H 0.9900 . ?
C176 H17I 0.9900 . ?
C176 H17J 0.9900 . ?
C177 C178 1.40(2) . ?
C177 H177 0.9500 . ?
C178 C179 1.46(2) . ?
C179 C180 1.40(3) . ?
C179 H179 0.9500 . ?
C180 C181 1.42(2) . ?
C180 H180 0.9500 . ?
C181 H181 0.9500 . ?
C182 C183 1.372(19) . ?
C182 C187 1.414(19) . ?
C182 C192 1.569(18) . ?
C183 C184 1.431(18) . ?
C184 C185 1.409(19) . ?
C184 H184 0.9500 . ?
C185 C186 1.41(2) . ?
C185 H185 0.9500 . ?
C186 C187 1.41(2) . ?
C186 C191 1.54(2) . ?
C187 C188 1.52(2) . ?
C188 C189 1.54(2) . ?
C188 H18C 0.9900 . ?
C188 H18D 0.9900 . ?
C189 C190 1.39(3) . ?
C189 H18E 0.9900 . ?
C189 H18F 0.9900 . ?
C190 C191 1.46(2) . ?
C190 H19C 0.9900 . ?
C190 H19D 0.9900 . ?
C191 H19E 0.9900 . ?
C191 H19F 0.9900 . ?
C192 C197 1.43(2) . ?
C192 C193 1.441(19) . ?
C193 C194 1.442(19) . ?
C194 C195 1.381(19) . ?
C194 H194 0.9500 . ?
C195 C196 1.406(19) . ?
C195 H195 0.9500 . ?
C196 C197 1.38(2) . ?
C196 C201 1.47(2) . ?
C197 C198 1.518(18) . ?
C198 C199 1.42(2) . ?
C198 H19G 0.9900 . ?
C198 H19H 0.9900 . ?
C199 C200 1.52(3) . ?
C199 H19I 0.9900 . ?
C199 H19J 0.9900 . ?
C200 C201 1.56(3) . ?
C200 H20C 0.9900 . ?
C200 H20D 0.9900 . ?
C201 H20E 0.9900 . ?
C201 H20F 0.9900 . ?
C202 C203 1.40(2) . ?
C202 H202 0.9500 . ?
C203 C204 1.381(19) . ?
C204 C205 1.40(2) . ?
C204 H204 0.9500 . ?
C205 C206 1.39(2) . ?
C205 H205 0.9500 . ?
C206 H206 0.9500 . ?
C207 H20G 0.9800 . ?
C207 H20H 0.9800 . ?
C207 H20I 0.9800 . ?
C208 H20J 0.9800 . ?
C208 H20K 0.9800 . ?
C208 H20L 0.9800 . ?
C209 H20M 0.9800 . ?
C209 H20N 0.9800 . ?
C209 H20O 0.9800 . ?
C210 H21A 0.9800 . ?
C210 H21B 0.9800 . ?
C210 H21C 0.9800 . ?
C211 H21D 0.9800 . ?
C211 H21E 0.9800 . ?
C211 H21F 0.9800 . ?
C212 H21G 0.9800 . ?
C212 H21H 0.9800 . ?
C212 H21I 0.9800 . ?
C213 C214 1.481(10) . ?
C213 H21J 0.9800 . ?
C213 H21K 0.9800 . ?
C213 H21L 0.9800 . ?
C214 C215 1.3900 . ?
C214 C219 1.3900 . ?
C215 C216 1.3900 . ?
C215 H215 0.9500 . ?
C216 C217 1.3900 . ?
C216 H216 0.9500 . ?
C217 C218 1.3900 . ?
C217 H217 0.9500 . ?
C218 C219 1.3900 . ?
C218 H218 0.9500 . ?
C219 H219 0.9500 . ?
C220 C221 1.52(3) . ?
C220 H22A 0.9800 . ?
C220 H22B 0.9800 . ?
C220 H22C 0.9800 . ?
C221 C222 1.3900 . ?
C221 C226 1.3900 . ?
C222 C223 1.3900 . ?
C222 H222 0.9500 . ?
C223 C224 1.3900 . ?
C223 H223 0.9500 . ?
C224 C225 1.3900 . ?
C224 H224 0.9500 . ?
C225 C226 1.3900 . ?
C225 H225 0.9500 . ?
C226 H226 0.9500 . ?
C227 C228 1.58(3) . ?
C227 H22D 0.9800 . ?
C227 H22E 0.9800 . ?
C227 H22F 0.9800 . ?
C228 C229 1.3900 . ?
C228 C233 1.3900 . ?
C229 C230 1.3900 . ?
C229 H229 0.9500 . ?
C230 C231 1.3900 . ?
C230 H230 0.9500 . ?
C231 C232 1.3900 . ?
C231 H231 0.9500 . ?
C232 C233 1.3900 . ?
C232 H232 0.9500 . ?
C233 H233 0.9500 . ?

loop_
_geom_torsion_atom_site_label_1
_geom_torsion_atom_site_label_2
_geom_torsion_atom_site_label_3
_geom_torsion_atom_site_label_4
_geom_torsion
_geom_torsion_site_symmetry_1
_geom_torsion_site_symmetry_2
_geom_torsion_site_symmetry_3
_geom_torsion_site_symmetry_4
_geom_torsion_publ_flag
O3 Y2 Y3 O1 28.4(5) . . . . ?
O4 Y2 Y3 O1 -170.2(5) . . . . ?
N8 Y2 Y3 O1 -41.2(5) . . . . ?
N6 Y2 Y3 O1 158.8(8) . . . . ?
N5 Y2 Y3 O1 79.1(4) . . . . ?
N7 Y2 Y3 O1 -114.3(4) . . . . ?
C77 Y2 Y3 O1 171.9(5) . . . . ?
C52 Y2 Y3 O1 17.5(4) . . . . ?
O3 Y2 Y3 N9 -110.9(5) . . . . ?
O4 Y2 Y3 N9 50.6(5) . . . . ?
N8 Y2 Y3 N9 179.6(5) . . . . ?
N6 Y2 Y3 N9 19.6(8) . . . . ?
N5 Y2 Y3 N9 -60.1(4) . . . . ?
N7 Y2 Y3 N9 106.5(4) . . . . ?
C77 Y2 Y3 N9 32.7(5) . . . . ?
C52 Y2 Y3 N9 -121.7(5) . . . . ?
O3 Y2 Y3 O4 -161.5(5) . . . . ?
N8 Y2 Y3 O4 128.9(5) . . . . ?
N6 Y2 Y3 O4 -31.1(8) . . . . ?
N5 Y2 Y3 O4 -110.7(4) . . . . ?
N7 Y2 Y3 O4 55.8(5) . . . . ?
C77 Y2 Y3 O4 -17.9(5) . . . . ?
C52 Y2 Y3 O4 -172.4(5) . . . . ?
O4 Y2 Y3 O3 161.5(5) . . . . ?
N8 Y2 Y3 O3 -69.6(5) . . . . ?
N6 Y2 Y3 O3 130.4(8) . . . . ?
N5 Y2 Y3 O3 50.7(4) . . . . ?
N7 Y2 Y3 O3 -142.7(5) . . . . ?
C77 Y2 Y3 O3 143.6(5) . . . . ?
C52 Y2 Y3 O3 -10.9(5) . . . . ?
O3 Y2 Y3 O2 100.4(4) . . . . ?
O4 Y2 Y3 O2 -98.1(4) . . . . ?
N8 Y2 Y3 O2 30.8(4) . . . . ?
N6 Y2 Y3 O2 -129.2(7) . . . . ?
N5 Y2 Y3 O2 151.1(3) . . . . ?
N7 Y2 Y3 O2 -42.3(4) . . . . ?
C77 Y2 Y3 O2 -116.1(4) . . . . ?
C52 Y2 Y3 O2 89.5(4) . . . . ?
O3 Y2 Y3 Si2 -142.6(4) . . . . ?
O4 Y2 Y3 Si2 18.9(4) . . . . ?
N8 Y2 Y3 Si2 147.8(3) . . . . ?
N6 Y2 Y3 Si2 -12.2(7) . . . . ?
N5 Y2 Y3 Si2 -91.9(3) . . . . ?
N7 Y2 Y3 Si2 74.7(3) . . . . ?
C77 Y2 Y3 Si2 0.9(4) . . . . ?
C52 Y2 Y3 Si2 -153.5(3) . . . . ?
O3 Y2 Y3 Si1 -81.3(4) . . . . ?
O4 Y2 Y3 Si1 80.2(4) . . . . ?
N8 Y2 Y3 Si1 -150.9(3) . . . . ?
N6 Y2 Y3 Si1 49.1(7) . . . . ?
N5 Y2 Y3 Si1 -30.6(3) . . . . ?
N7 Y2 Y3 Si1 136.0(3) . . . . ?
C77 Y2 Y3 Si1 62.3(4) . . . . ?
C52 Y2 Y3 Si1 -92.2(3) . . . . ?
O3 Y2 Y3 Y1 66.7(4) . . . . ?
O4 Y2 Y3 Y1 -131.8(4) . . . . ?
N8 Y2 Y3 Y1 -2.9(3) . . . . ?
N6 Y2 Y3 Y1 -162.9(7) . . . . ?
N5 Y2 Y3 Y1 117.4(3) . . . . ?
N7 Y2 Y3 Y1 -76.0(3) . . . . ?
C77 Y2 Y3 Y1 -149.7(4) . . . . ?
C52 Y2 Y3 Y1 55.8(3) . . . . ?
O2 Y1 Y3 O1 -161.2(5) . . . . ?
N2 Y1 Y3 O1 129.3(5) . . . . ?
N4 Y1 Y3 O1 -29.5(8) . . . . ?
N3 Y1 Y3 O1 -107.8(4) . . . . ?
N1 Y1 Y3 O1 55.9(4) . . . . ?
C2 Y1 Y3 O1 -19.5(4) . . . . ?
C27 Y1 Y3 O1 -169.8(4) . . . . ?
O2 Y1 Y3 N9 -115.4(5) . . . . ?
N2 Y1 Y3 N9 175.1(5) . . . . ?
O1 Y1 Y3 N9 45.8(5) . . . . ?
N4 Y1 Y3 N9 16.3(8) . . . . ?
N3 Y1 Y3 N9 -61.9(4) . . . . ?
N1 Y1 Y3 N9 101.7(4) . . . . ?
C2 Y1 Y3 N9 26.3(5) . . . . ?
C27 Y1 Y3 N9 -124.0(4) . . . . ?
O2 Y1 Y3 O4 27.5(5) . . . . ?
N2 Y1 Y3 O4 -42.0(5) . . . . ?
O1 Y1 Y3 O4 -171.3(5) . . . . ?
N4 Y1 Y3 O4 159.2(8) . . . . ?
N3 Y1 Y3 O4 80.9(4) . . . . ?
N1 Y1 Y3 O4 -115.4(4) . . . . ?
C2 Y1 Y3 O4 169.2(4) . . . . ?
C27 Y1 Y3 O4 18.9(4) . . . . ?
O2 Y1 Y3 O3 101.1(4) . . . . ?
N2 Y1 Y3 O3 31.6(4) . . . . ?
O1 Y1 Y3 O3 -97.7(4) . . . . ?
N4 Y1 Y3 O3 -127.2(8) . . . . ?
N3 Y1 Y3 O3 154.5(4) . . . . ?
N1 Y1 Y3 O3 -41.8(3) . . . . ?
C2 Y1 Y3 O3 -117.2(4) . . . . ?
C27 Y1 Y3 O3 92.5(4) . . . . ?
N2 Y1 Y3 O2 -69.5(5) . . . . ?
O1 Y1 Y3 O2 161.2(5) . . . . ?
N4 Y1 Y3 O2 131.7(8) . . . . ?
N3 Y1 Y3 O2 53.5(4) . . . . ?
N1 Y1 Y3 O2 -142.9(4) . . . . ?
C2 Y1 Y3 O2 141.7(5) . . . . ?
C27 Y1 Y3 O2 -8.6(5) . . . . ?
O2 Y1 Y3 Si2 -83.2(4) . . . . ?
N2 Y1 Y3 Si2 -152.7(3) . . . . ?
O1 Y1 Y3 Si2 78.0(4) . . . . ?
N4 Y1 Y3 Si2 48.5(7) . . . . ?
N3 Y1 Y3 Si2 -29.8(3) . . . . ?
N1 Y1 Y3 Si2 133.9(3) . . . . ?
C2 Y1 Y3 Si2 58.5(3) . . . . ?
C27 Y1 Y3 Si2 -91.8(3) . . . . ?
O2 Y1 Y3 Si1 -146.2(4) . . . . ?
N2 Y1 Y3 Si1 144.3(3) . . . . ?
O1 Y1 Y3 Si1 15.0(4) . . . . ?
N4 Y1 Y3 Si1 -14.5(7) . . . . ?
N3 Y1 Y3 Si1 -92.7(3) . . . . ?
N1 Y1 Y3 Si1 70.9(3) . . . . ?
C2 Y1 Y3 Si1 -4.5(3) . . . . ?
C27 Y1 Y3 Si1 -154.8(3) . . . . ?
O2 Y1 Y3 Y2 67.1(4) . . . . ?
N2 Y1 Y3 Y2 -2.3(3) . . . . ?
O1 Y1 Y3 Y2 -131.7(3) . . . . ?
N4 Y1 Y3 Y2 -161.2(7) . . . . ?
N3 Y1 Y3 Y2 120.6(3) . . . . ?
N1 Y1 Y3 Y2 -75.8(2) . . . . ?
C2 Y1 Y3 Y2 -151.1(3) . . . . ?
C27 Y1 Y3 Y2 58.5(3) . . . . ?
O7 Y5 Y6 N18 50.1(5) . . . . ?
O8 Y5 Y6 N18 -115.2(5) . . . . ?
N15 Y5 Y6 N18 177.9(5) . . . . ?
N17 Y5 Y6 N18 14.8(7) . . . . ?
N14 Y5 Y6 N18 103.6(4) . . . . ?
N16 Y5 Y6 N18 -59.9(4) . . . . ?
C158 Y5 Y6 N18 31.5(5) . . . . ?
C183 Y5 Y6 N18 -123.7(4) . . . . ?
O7 Y5 Y6 O5 -169.7(4) . . . . ?
O8 Y5 Y6 O5 25.0(5) . . . . ?
N15 Y5 Y6 O5 -41.8(5) . . . . ?
N17 Y5 Y6 O5 155.1(7) . . . . ?
N14 Y5 Y6 O5 -116.1(4) . . . . ?
N16 Y5 Y6 O5 80.3(4) . . . . ?
C158 Y5 Y6 O5 171.8(5) . . . . ?
C183 Y5 Y6 O5 16.5(4) . . . . ?
O8 Y5 Y6 O7 -165.3(5) . . . . ?
N15 Y5 Y6 O7 127.8(5) . . . . ?
N17 Y5 Y6 O7 -35.3(7) . . . . ?
N14 Y5 Y6 O7 53.5(4) . . . . ?
N16 Y5 Y6 O7 -110.0(4) . . . . ?
C158 Y5 Y6 O7 -18.5(5) . . . . ?
C183 Y5 Y6 O7 -173.8(4) . . . . ?
O7 Y5 Y6 O6 -95.7(4) . . . . ?
O8 Y5 Y6 O6 99.0(4) . . . . ?
N15 Y5 Y6 O6 32.1(4) . . . . ?
N17 Y5 Y6 O6 -131.0(7) . . . . ?
N14 Y5 Y6 O6 -42.2(3) . . . . ?
N16 Y5 Y6 O6 154.3(4) . . . . ?
C158 Y5 Y6 O6 -114.2(4) . . . . ?
C183 Y5 Y6 O6 90.5(4) . . . . ?
O7 Y5 Y6 O8 165.3(5) . . . . ?
N15 Y5 Y6 O8 -66.9(5) . . . . ?
N17 Y5 Y6 O8 130.0(8) . . . . ?
N14 Y5 Y6 O8 -141.2(4) . . . . ?
N16 Y5 Y6 O8 55.3(5) . . . . ?
C158 Y5 Y6 O8 146.8(5) . . . . ?
C183 Y5 Y6 O8 -8.5(5) . . . . ?
O7 Y5 Y6 Si4 17.6(3) . . . . ?
O8 Y5 Y6 Si4 -147.7(4) . . . . ?
N15 Y5 Y6 Si4 145.5(4) . . . . ?
N17 Y5 Y6 Si4 -17.7(7) . . . . ?
N14 Y5 Y6 Si4 71.1(3) . . . . ?
N16 Y5 Y6 Si4 -92.4(3) . . . . ?
C158 Y5 Y6 Si4 -0.9(4) . . . . ?
C183 Y5 Y6 Si4 -156.2(3) . . . . ?
O7 Y5 Y6 Si3 79.8(3) . . . . ?
O8 Y5 Y6 Si3 -85.5(4) . . . . ?
N15 Y5 Y6 Si3 -152.4(4) . . . . ?
N17 Y5 Y6 Si3 44.5(7) . . . . ?
N14 Y5 Y6 Si3 133.3(3) . . . . ?
N16 Y5 Y6 Si3 -30.3(3) . . . . ?
C158 Y5 Y6 Si3 61.2(4) . . . . ?
C183 Y5 Y6 Si3 -94.0(3) . . . . ?
O7 Y5 Y6 Y4 -129.7(3) . . . . ?
O8 Y5 Y6 Y4 65.0(4) . . . . ?
N15 Y5 Y6 Y4 -1.8(4) . . . . ?
N17 Y5 Y6 Y4 -165.0(7) . . . . ?
N14 Y5 Y6 Y4 -76.2(3) . . . . ?
N16 Y5 Y6 Y4 120.3(3) . . . . ?
C158 Y5 Y6 Y4 -148.2(4) . . . . ?
C183 Y5 Y6 Y4 56.5(3) . . . . ?
O6 Y4 Y6 N18 -111.5(5) . . . . ?
O5 Y4 Y6 N18 51.9(5) . . . . ?
N11 Y4 Y6 N18 178.3(4) . . . . ?
N13 Y4 Y6 N18 17.2(8) . . . . ?
N12 Y4 Y6 N18 -59.9(4) . . . . ?
N10 Y4 Y6 N18 102.1(4) . . . . ?
C108 Y4 Y6 N18 30.0(5) . . . . ?
C133 Y4 Y6 N18 -123.6(4) . . . . ?
O6 Y4 Y6 O5 -163.4(5) . . . . ?
N11 Y4 Y6 O5 126.4(5) . . . . ?
N13 Y4 Y6 O5 -34.7(8) . . . . ?
N12 Y4 Y6 O5 -111.8(4) . . . . ?
N10 Y4 Y6 O5 50.2(4) . . . . ?
C108 Y4 Y6 O5 -21.9(5) . . . . ?
C133 Y4 Y6 O5 -175.5(4) . . . . ?
O6 Y4 Y6 O7 28.3(5) . . . . ?
O5 Y4 Y6 O7 -168.2(5) . . . . ?
N11 Y4 Y6 O7 -41.9(4) . . . . ?
N13 Y4 Y6 O7 157.0(7) . . . . ?
N12 Y4 Y6 O7 80.0(4) . . . . ?
N10 Y4 Y6 O7 -118.0(4) . . . . ?
C108 Y4 Y6 O7 169.8(4) . . . . ?
C133 Y4 Y6 O7 16.3(4) . . . . ?
O5 Y4 Y6 O6 163.4(5) . . . . ?
N11 Y4 Y6 O6 -70.2(5) . . . . ?
N13 Y4 Y6 O6 128.7(8) . . . . ?
N12 Y4 Y6 O6 51.6(4) . . . . ?
N10 Y4 Y6 O6 -146.4(4) . . . . ?
C108 Y4 Y6 O6 141.5(5) . . . . ?
C133 Y4 Y6 O6 -12.1(4) . . . . ?
O6 Y4 Y6 O8 101.7(4) . . . . ?
O5 Y4 Y6 O8 -94.9(4) . . . . ?
N11 Y4 Y6 O8 31.5(4) . . . . ?
N13 Y4 Y6 O8 -129.6(7) . . . . ?
N12 Y4 Y6 O8 153.3(3) . . . . ?
N10 Y4 Y6 O8 -44.7(3) . . . . ?
C108 Y4 Y6 O8 -116.8(4) . . . . ?
C133 Y4 Y6 O8 89.6(4) . . . . ?
O6 Y4 Y6 Si4 -79.1(4) . . . . ?
O5 Y4 Y6 Si4 84.3(4) . . . . ?
N11 Y4 Y6 Si4 -149.3(3) . . . . ?
N13 Y4 Y6 Si4 49.6(7) . . . . ?
N12 Y4 Y6 Si4 -27.5(3) . . . . ?
N10 Y4 Y6 Si4 134.6(3) . . . . ?
C108 Y4 Y6 Si4 62.4(3) . . . . ?
C133 Y4 Y6 Si4 -91.2(3) . . . . ?
O6 Y4 Y6 Si3 -141.8(4) . . . . ?
O5 Y4 Y6 Si3 21.6(4) . . . . ?
N11 Y4 Y6 Si3 148.0(3) . . . . ?
N13 Y4 Y6 Si3 -13.1(7) . . . . ?
N12 Y4 Y6 Si3 -90.2(3) . . . . ?
N10 Y4 Y6 Si3 71.8(3) . . . . ?
C108 Y4 Y6 Si3 -0.3(3) . . . . ?
C133 Y4 Y6 Si3 -153.9(3) . . . . ?
O6 Y4 Y6 Y5 68.2(3) . . . . ?
O5 Y4 Y6 Y5 -128.3(4) . . . . ?
N11 Y4 Y6 Y5 -2.0(3) . . . . ?
N13 Y4 Y6 Y5 -163.1(7) . . . . ?
N12 Y4 Y6 Y5 119.8(3) . . . . ?
N10 Y4 Y6 Y5 -78.1(2) . . . . ?
C108 Y4 Y6 Y5 -150.3(3) . . . . ?
C133 Y4 Y6 Y5 56.1(3) . . . . ?
O1 Y3 Si1 N9 114.7(7) . . . . ?
O4 Y3 Si1 N9 -69.5(7) . . . . ?
O3 Y3 Si1 N9 -146.1(7) . . . . ?
O2 Y3 Si1 N9 69.2(8) . . . . ?
Si2 Y3 Si1 N9 -0.5(6) . . . . ?
Y2 Y3 Si1 N9 -107.8(6) . . . . ?
Y1 Y3 Si1 N9 105.8(6) . . . . ?
O1 Y3 Si1 C102 32.4(8) . . . . ?
N9 Y3 Si1 C102 -82.3(10) . . . . ?
O4 Y3 Si1 C102 -151.8(8) . . . . ?
O3 Y3 Si1 C102 131.5(8) . . . . ?
O2 Y3 Si1 C102 -13.2(9) . . . . ?
Si2 Y3 Si1 C102 -82.9(8) . . . . ?
Y2 Y3 Si1 C102 169.8(8) . . . . ?
Y1 Y3 Si1 C102 23.5(8) . . . . ?
O1 Y3 Si1 C103 -66.5(6) . . . . ?
N9 Y3 Si1 C103 178.8(9) . . . . ?
O4 Y3 Si1 C103 109.3(6) . . . . ?
O3 Y3 Si1 C103 32.6(6) . . . . ?
O2 Y3 Si1 C103 -112.1(7) . . . . ?
Si2 Y3 Si1 C103 178.3(5) . . . . ?
Y2 Y3 Si1 C103 70.9(5) . . . . ?
Y1 Y3 Si1 C103 -75.4(5) . . . . ?
O1 Y3 Si1 C101 -165.7(10) . . . . ?
N9 Y3 Si1 C101 79.5(11) . . . . ?
O4 Y3 Si1 C101 10.0(10) . . . . ?
O3 Y3 Si1 C101 -66.6(10) . . . . ?
O2 Y3 Si1 C101 148.7(10) . . . . ?
Si2 Y3 Si1 C101 79.0(10) . . . . ?
Y2 Y3 Si1 C101 -28.3(10) . . . . ?
Y1 Y3 Si1 C101 -174.6(9) . . . . ?
O1 Y3 Si2 N9 -69.6(7) . . . . ?
O4 Y3 Si2 N9 115.1(7) . . . . ?
O3 Y3 Si2 N9 65.9(7) . . . . ?
O2 Y3 Si2 N9 -145.9(7) . . . . ?
Si1 Y3 Si2 N9 0.5(6) . . . . ?
Y2 Y3 Si2 N9 103.7(6) . . . . ?
Y1 Y3 Si2 N9 -106.9(6) . . . . ?
O1 Y3 Si2 C105 12.8(8) . . . . ?
N9 Y3 Si2 C105 82.4(9) . . . . ?
O4 Y3 Si2 C105 -162.5(8) . . . . ?
O3 Y3 Si2 C105 148.3(8) . . . . ?
O2 Y3 Si2 C105 -63.5(8) . . . . ?
Si1 Y3 Si2 C105 82.9(7) . . . . ?
Y2 Y3 Si2 C105 -173.9(7) . . . . ?
Y1 Y3 Si2 C105 -24.5(7) . . . . ?
O1 Y3 Si2 C104 -153.8(7) . . . . ?
N9 Y3 Si2 C104 -84.2(9) . . . . ?
O4 Y3 Si2 C104 30.9(7) . . . . ?
O3 Y3 Si2 C104 -18.3(8) . . . . ?
O2 Y3 Si2 C104 129.9(7) . . . . ?
Si1 Y3 Si2 C104 -83.7(6) . . . . ?
Y2 Y3 Si2 C104 19.5(6) . . . . ?
Y1 Y3 Si2 C104 168.9(6) . . . . ?
O1 Y3 Si2 C106 107.5(6) . . . . ?
N9 Y3 Si2 C106 177.1(9) . . . . ?
O4 Y3 Si2 C106 -67.8(6) . . . . ?
O3 Y3 Si2 C106 -117.0(7) . . . . ?
O2 Y3 Si2 C106 31.2(6) . . . . ?
Si1 Y3 Si2 C106 177.6(6) . . . . ?
Y2 Y3 Si2 C106 -79.2(5) . . . . ?
Y1 Y3 Si2 C106 70.2(6) . . . . ?
O5 Y6 Si3 N18 118.2(6) . . . . ?
O7 Y6 Si3 N18 -67.3(6) . . . . ?
O6 Y6 Si3 N18 67.3(7) . . . . ?
O8 Y6 Si3 N18 -144.8(6) . . . . ?
Si4 Y6 Si3 N18 0.7(5) . . . . ?
Y5 Y6 Si3 N18 -105.2(5) . . . . ?
Y4 Y6 Si3 N18 105.4(5) . . . . ?
N18 Y6 Si3 C207 -86.8(9) . . . . ?
O5 Y6 Si3 C207 31.3(7) . . . . ?
O7 Y6 Si3 C207 -154.1(7) . . . . ?
O6 Y6 Si3 C207 -19.5(8) . . . . ?
O8 Y6 Si3 C207 128.4(7) . . . . ?
Si4 Y6 Si3 C207 -86.2(7) . . . . ?
Y5 Y6 Si3 C207 168.0(7) . . . . ?
Y4 Y6 Si3 C207 18.5(7) . . . . ?
N18 Y6 Si3 C208 75.9(9) . . . . ?
O5 Y6 Si3 C208 -166.0(8) . . . . ?
O7 Y6 Si3 C208 8.6(8) . . . . ?
O6 Y6 Si3 C208 143.2(9) . . . . ?
O8 Y6 Si3 C208 -68.9(8) . . . . ?
Si4 Y6 Si3 C208 76.5(8) . . . . ?
Y5 Y6 Si3 C208 -29.3(8) . . . . ?
Y4 Y6 Si3 C208 -178.8(8) . . . . ?
N18 Y6 Si3 C209 174.2(8) . . . . ?
O5 Y6 Si3 C209 -67.7(6) . . . . ?
O7 Y6 Si3 C209 106.9(6) . . . . ?
O6 Y6 Si3 C209 -118.5(7) . . . . ?
O8 Y6 Si3 C209 29.4(6) . . . . ?
Si4 Y6 Si3 C209 174.9(6) . . . . ?
Y5 Y6 Si3 C209 69.0(6) . . . . ?
Y4 Y6 Si3 C209 -80.4(6) . . . . ?
O5 Y6 Si4 N18 -69.5(6) . . . . ?
O7 Y6 Si4 N18 115.4(5) . . . . ?
O6 Y6 Si4 N18 -145.9(6) . . . . ?
O8 Y6 Si4 N18 70.1(7) . . . . ?
Si3 Y6 Si4 N18 -0.6(5) . . . . ?
Y5 Y6 Si4 N18 104.9(5) . . . . ?
Y4 Y6 Si4 N18 -108.5(5) . . . . ?
N18 Y6 Si4 C212 178.6(7) . . . . ?
O5 Y6 Si4 C212 109.1(6) . . . . ?
O7 Y6 Si4 C212 -66.0(6) . . . . ?
O6 Y6 Si4 C212 32.7(6) . . . . ?
O8 Y6 Si4 C212 -111.2(7) . . . . ?
Si3 Y6 Si4 C212 178.0(6) . . . . ?
Y5 Y6 Si4 C212 -76.5(5) . . . . ?
Y4 Y6 Si4 C212 70.1(5) . . . . ?
N18 Y6 Si4 C211 -81.5(8) . . . . ?
O5 Y6 Si4 C211 -151.0(7) . . . . ?
O7 Y6 Si4 C211 33.9(7) . . . . ?
O6 Y6 Si4 C211 132.6(7) . . . . ?
O8 Y6 Si4 C211 -11.4(8) . . . . ?
Si3 Y6 Si4 C211 -82.1(6) . . . . ?
Y5 Y6 Si4 C211 23.4(7) . . . . ?
Y4 Y6 Si4 C211 170.0(6) . . . . ?
N18 Y6 Si4 C210 81.0(10) . . . . ?
O5 Y6 Si4 C210 11.4(9) . . . . ?
O7 Y6 Si4 C210 -163.6(9) . . . . ?
O6 Y6 Si4 C210 -64.9(9) . . . . ?
O8 Y6 Si4 C210 151.1(9) . . . . ?
Si3 Y6 Si4 C210 80.3(9) . . . . ?
Y5 Y6 Si4 C210 -174.2(9) . . . . ?
Y4 Y6 Si4 C210 -27.5(9) . . . . ?
O2 Y1 N1 C21 103.0(9) . . . . ?
N2 Y1 N1 C21 11.1(8) . . . . ?
O1 Y1 N1 C21 155.9(9) . . . . ?
N4 Y1 N1 C21 -76.8(9) . . . . ?
N3 Y1 N1 C21 -84.9(11) . . . . ?
C2 Y1 N1 C21 -172.0(9) . . . . ?
C27 Y1 N1 C21 70.4(10) . . . . ?
Y3 Y1 N1 C21 128.1(8) . . . . ?
O2 Y1 N1 C12 -79.9(11) . . . . ?
N2 Y1 N1 C12 -171.8(11) . . . . ?
O1 Y1 N1 C12 -27.0(10) . . . . ?
N4 Y1 N1 C12 100.3(10) . . . . ?
N3 Y1 N1 C12 92.2(12) . . . . ?
C2 Y1 N1 C12 5.1(10) . . . . ?
C27 Y1 N1 C12 -112.5(10) . . . . ?
Y3 Y1 N1 C12 -54.8(10) . . . . ?
O2 Y1 N2 C25 70.2(14) . . . . ?
O1 Y1 N2 C25 140.7(13) . . . . ?
N4 Y1 N2 C25 -84.9(14) . . . . ?
N3 Y1 N2 C25 -18.1(15) . . . . ?
N1 Y1 N2 C25 -166.7(15) . . . . ?
C2 Y1 N2 C25 -173.4(13) . . . . ?
C27 Y1 N2 C25 53.3(14) . . . . ?
Y3 Y1 N2 C25 103.7(14) . . . . ?
O2 Y1 N2 C22 -135.0(9) . . . . ?
O1 Y1 N2 C22 -64.6(10) . . . . ?
N4 Y1 N2 C22 69.8(9) . . . . ?
N3 Y1 N2 C22 136.7(9) . . . . ?
N1 Y1 N2 C22 -11.9(9) . . . . ?
C2 Y1 N2 C22 -18.6(14) . . . . ?
C27 Y1 N2 C22 -152.0(9) . . . . ?
Y3 Y1 N2 C22 -101.5(9) . . . . ?
O2 Y1 N3 C46 -179.8(9) . . . . ?
N2 Y1 N3 C46 -79.1(9) . . . . ?
O1 Y1 N3 C46 117.3(9) . . . . ?
N4 Y1 N3 C46 -1.9(9) . . . . ?
N1 Y1 N3 C46 6.7(13) . . . . ?
C2 Y1 N3 C46 89.7(9) . . . . ?
C27 Y1 N3 C46 -154.7(10) . . . . ?
Y3 Y1 N3 C46 152.4(8) . . . . ?
O2 Y1 N3 C37 15.4(10) . . . . ?
N2 Y1 N3 C37 116.2(10) . . . . ?
O1 Y1 N3 C37 -47.4(11) . . . . ?
N4 Y1 N3 C37 -166.6(11) . . . . ?
N1 Y1 N3 C37 -158.0(9) . . . . ?
C2 Y1 N3 C37 -75.0(11) . . . . ?
C27 Y1 N3 C37 40.5(10) . . . . ?
Y3 Y1 N3 C37 -12.3(11) . . . . ?
O2 Y1 N4 C50 -175.0(13) . . . . ?
N2 Y1 N4 C50 -67.5(15) . . . . ?
O1 Y1 N4 C50 74.6(16) . . . . ?
N3 Y1 N4 C50 -179.7(16) . . . . ?
N1 Y1 N4 C50 4.6(15) . . . . ?
C2 Y1 N4 C50 84.9(15) . . . . ?
C27 Y1 N4 C50 -140.0(14) . . . . ?
Y3 Y1 N4 C50 93.8(16) . . . . ?
O2 Y1 N4 C47 6.8(14) . . . . ?
N2 Y1 N4 C47 114.2(9) . . . . ?
O1 Y1 N4 C47 -103.6(9) . . . . ?
N3 Y1 N4 C47 2.0(9) . . . . ?
N1 Y1 N4 C47 -173.7(9) . . . . ?
C2 Y1 N4 C47 -93.3(9) . . . . ?
C27 Y1 N4 C47 41.7(11) . . . . ?
Y3 Y1 N4 C47 -84.5(11) . . . . ?
O3 Y2 N5 C71 -177.5(10) . . . . ?
O4 Y2 N5 C71 118.5(9) . . . . ?
N8 Y2 N5 C71 -78.2(10) . . . . ?
N6 Y2 N5 C71 0.2(9) . . . . ?
N7 Y2 N5 C71 6.0(15) . . . . ?
C77 Y2 N5 C71 89.0(10) . . . . ?
C52 Y2 N5 C71 -150.9(10) . . . . ?
Y3 Y2 N5 C71 155.5(9) . . . . ?
O3 Y2 N5 C62 16.5(10) . . . . ?
O4 Y2 N5 C62 -47.5(11) . . . . ?
N8 Y2 N5 C62 115.8(10) . . . . ?
N6 Y2 N5 C62 -165.8(11) . . . . ?
N7 Y2 N5 C62 -160.0(10) . . . . ?
C77 Y2 N5 C62 -77.0(11) . . . . ?
C52 Y2 N5 C62 43.1(10) . . . . ?
Y3 Y2 N5 C62 -10.5(11) . . . . ?
O3 Y2 N6 C75 -164.1(14) . . . . ?
O4 Y2 N6 C75 82.3(17) . . . . ?
N8 Y2 N6 C75 -58.9(17) . . . . ?
N5 Y2 N6 C75 -169.3(17) . . . . ?
N7 Y2 N6 C75 13.3(16) . . . . ?
C77 Y2 N6 C75 91.4(17) . . . . ?
C52 Y2 N6 C75 -128.0(16) . . . . ?
Y3 Y2 N6 C75 103.3(17) . . . . ?
O3 Y2 N6 C72 2.9(16) . . . . ?
O4 Y2 N6 C72 -110.7(9) . . . . ?
N8 Y2 N6 C72 108.1(10) . . . . ?
N5 Y2 N6 C72 -2.3(9) . . . . ?
N7 Y2 N6 C72 -179.6(10) . . . . ?
C77 Y2 N6 C72 -101.6(10) . . . . ?
C52 Y2 N6 C72 39.0(13) . . . . ?
Y3 Y2 N6 C72 -89.7(11) . . . . ?
O3 Y2 N7 C96 107.2(9) . . . . ?
O4 Y2 N7 C96 161.9(10) . . . . ?
N8 Y2 N7 C96 16.0(9) . . . . ?
N6 Y2 N7 C96 -71.5(10) . . . . ?
N5 Y2 N7 C96 -77.0(13) . . . . ?
C77 Y2 N7 C96 -165.1(10) . . . . ?
C52 Y2 N7 C96 73.6(11) . . . . ?
Y3 Y2 N7 C96 132.3(9) . . . . ?
O3 Y2 N7 C87 -78.2(13) . . . . ?
O4 Y2 N7 C87 -23.5(12) . . . . ?
N8 Y2 N7 C87 -169.4(13) . . . . ?
N6 Y2 N7 C87 103.1(13) . . . . ?
N5 Y2 N7 C87 97.6(14) . . . . ?
C77 Y2 N7 C87 9.5(12) . . . . ?
C52 Y2 N7 C87 -111.9(12) . . . . ?
Y3 Y2 N7 C87 -53.1(12) . . . . ?
O3 Y2 N8 C100 77.5(15) . . . . ?
O4 Y2 N8 C100 150.1(14) . . . . ?
N6 Y2 N8 C100 -76.7(15) . . . . ?
N5 Y2 N8 C100 -8.7(16) . . . . ?
N7 Y2 N8 C100 -160.3(16) . . . . ?
C77 Y2 N8 C100 -162.5(14) . . . . ?
C52 Y2 N8 C100 61.1(15) . . . . ?
Y3 Y2 N8 C100 111.2(14) . . . . ?
O3 Y2 N8 C97 -142.4(9) . . . . ?
O4 Y2 N8 C97 -69.8(10) . . . . ?
N6 Y2 N8 C97 63.4(9) . . . . ?
N5 Y2 N8 C97 131.4(9) . . . . ?
N7 Y2 N8 C97 -20.2(9) . . . . ?
C77 Y2 N8 C97 -22.4(14) . . . . ?
C52 Y2 N8 C97 -158.8(10) . . . . ?
Y3 Y2 N8 C97 -108.7(9) . . . . ?
C102 Si1 N9 Si2 -62.5(11) . . . . ?
C103 Si1 N9 Si2 177.8(8) . . . . ?
C101 Si1 N9 Si2 58.9(13) . . . . ?
Y3 Si1 N9 Si2 179.0(12) . . . . ?
C102 Si1 N9 Y3 118.5(9) . . . . ?
C103 Si1 N9 Y3 -1.2(8) . . . . ?
C101 Si1 N9 Y3 -120.1(10) . . . . ?
C105 Si2 N9 Si1 61.5(11) . . . . ?
C104 Si2 N9 Si1 -63.0(10) . . . . ?
C106 Si2 N9 Si1 178.1(8) . . . . ?
Y3 Si2 N9 Si1 -179.0(12) . . . . ?
C105 Si2 N9 Y3 -119.5(8) . . . . ?
C104 Si2 N9 Y3 116.0(7) . . . . ?
C106 Si2 N9 Y3 -2.9(9) . . . . ?
O1 Y3 N9 Si1 -65.4(6) . . . . ?
O4 Y3 N9 Si1 114.8(6) . . . . ?
O3 Y3 N9 Si1 42.0(8) . . . . ?
O2 Y3 N9 Si1 -136.4(5) . . . . ?
Si2 Y3 N9 Si1 179.1(11) . . . . ?
Y2 Y3 N9 Si1 86.6(6) . . . . ?
Y1 Y3 N9 Si1 -90.7(6) . . . . ?
O1 Y3 N9 Si2 115.5(6) . . . . ?
O4 Y3 N9 Si2 -64.3(6) . . . . ?
O3 Y3 N9 Si2 -137.1(5) . . . . ?
O2 Y3 N9 Si2 44.5(8) . . . . ?
Si1 Y3 N9 Si2 -179.1(11) . . . . ?
Y2 Y3 N9 Si2 -92.5(6) . . . . ?
Y1 Y3 N9 Si2 90.2(6) . . . . ?
O6 Y4 N10 C127 101.9(8) . . . . ?
O5 Y4 N10 C127 152.7(8) . . . . ?
N11 Y4 N10 C127 10.9(8) . . . . ?
N13 Y4 N10 C127 -79.4(8) . . . . ?
N12 Y4 N10 C127 -87.5(10) . . . . ?
C108 Y4 N10 C127 -174.9(9) . . . . ?
C133 Y4 N10 C127 67.0(9) . . . . ?
Y6 Y4 N10 C127 126.0(8) . . . . ?
O6 Y4 N10 C118 -77.4(10) . . . . ?
O5 Y4 N10 C118 -26.6(9) . . . . ?
N11 Y4 N10 C118 -168.4(10) . . . . ?
N13 Y4 N10 C118 101.3(10) . . . . ?
N12 Y4 N10 C118 93.2(11) . . . . ?
C108 Y4 N10 C118 5.8(10) . . . . ?
C133 Y4 N10 C118 -112.4(10) . . . . ?
Y6 Y4 N10 C118 -53.3(10) . . . . ?
O6 Y4 N11 C131 65.0(15) . . . . ?
O5 Y4 N11 C131 137.2(13) . . . . ?
N13 Y4 N11 C131 -89.2(15) . . . . ?
N12 Y4 N11 C131 -22.1(15) . . . . ?
N10 Y4 N11 C131 -168.1(15) . . . . ?
C108 Y4 N11 C131 179.9(13) . . . . ?
C133 Y4 N11 C131 49.8(14) . . . . ?
Y6 Y4 N11 C131 98.6(14) . . . . ?
O6 Y4 N11 C128 -138.7(8) . . . . ?
O5 Y4 N11 C128 -66.5(9) . . . . ?
N13 Y4 N11 C128 67.1(9) . . . . ?
N12 Y4 N11 C128 134.2(8) . . . . ?
N10 Y4 N11 C128 -11.7(8) . . . . ?
C108 Y4 N11 C128 -23.8(13) . . . . ?
C133 Y4 N11 C128 -153.8(9) . . . . ?
Y6 Y4 N11 C128 -105.1(8) . . . . ?
O6 Y4 N12 C152 172.0(9) . . . . ?
O5 Y4 N12 C152 108.6(9) . . . . ?
N11 Y4 N12 C152 -88.3(9) . . . . ?
N13 Y4 N12 C152 -9.1(8) . . . . ?
N10 Y4 N12 C152 -0.6(12) . . . . ?
C108 Y4 N12 C152 81.5(9) . . . . ?
C133 Y4 N12 C152 -161.8(9) . . . . ?
Y6 Y4 N12 C152 144.9(8) . . . . ?
O6 Y4 N12 C143 9.7(9) . . . . ?
O5 Y4 N12 C143 -53.6(10) . . . . ?
N11 Y4 N12 C143 109.5(9) . . . . ?
N13 Y4 N12 C143 -171.4(10) . . . . ?
N10 Y4 N12 C143 -162.9(8) . . . . ?
C108 Y4 N12 C143 -80.8(10) . . . . ?
C133 Y4 N12 C143 35.9(9) . . . . ?
Y6 Y4 N12 C143 -17.4(10) . . . . ?
O6 Y4 N13 C156 -178.1(11) . . . . ?
O5 Y4 N13 C156 71.1(14) . . . . ?
N11 Y4 N13 C156 -69.1(14) . . . . ?
N12 Y4 N13 C156 179.5(14) . . . . ?
N10 Y4 N13 C156 4.2(13) . . . . ?
C108 Y4 N13 C156 82.7(14) . . . . ?
C133 Y4 N13 C156 -139.7(13) . . . . ?
Y6 Y4 N13 C156 94.0(14) . . . . ?
O6 Y4 N13 C153 12.1(14) . . . . ?
O5 Y4 N13 C153 -98.6(9) . . . . ?
N11 Y4 N13 C153 121.1(9) . . . . ?
N12 Y4 N13 C153 9.7(9) . . . . ?
N10 Y4 N13 C153 -165.6(9) . . . . ?
C108 Y4 N13 C153 -87.1(9) . . . . ?
C133 Y4 N13 C153 50.5(11) . . . . ?
Y6 Y4 N13 C153 -75.7(12) . . . . ?
O7 Y5 N14 C177 158.2(8) . . . . ?
O8 Y5 N14 C177 102.9(8) . . . . ?
N15 Y5 N14 C177 14.4(8) . . . . ?
N17 Y5 N14 C177 -76.6(9) . . . . ?
N16 Y5 N14 C177 -85.8(11) . . . . ?
C158 Y5 N14 C177 -169.5(9) . . . . ?
C183 Y5 N14 C177 70.7(9) . . . . ?
Y6 Y5 N14 C177 129.5(8) . . . . ?
O7 Y5 N14 C168 -24.2(10) . . . . ?
O8 Y5 N14 C168 -79.5(11) . . . . ?
N15 Y5 N14 C168 -167.9(11) . . . . ?
N17 Y5 N14 C168 101.0(11) . . . . ?
N16 Y5 N14 C168 91.9(12) . . . . ?
C158 Y5 N14 C168 8.2(10) . . . . ?
C183 Y5 N14 C168 -111.6(10) . . . . ?
Y6 Y5 N14 C168 -52.8(10) . . . . ?
O7 Y5 N15 C181 143.9(13) . . . . ?
O8 Y5 N15 C181 72.0(14) . . . . ?
N17 Y5 N15 C181 -82.2(14) . . . . ?
N14 Y5 N15 C181 -164.0(15) . . . . ?
N16 Y5 N15 C181 -13.9(15) . . . . ?
C158 Y5 N15 C181 -171.6(13) . . . . ?
C183 Y5 N15 C181 55.6(14) . . . . ?
Y6 Y5 N15 C181 105.1(14) . . . . ?
O7 Y5 N15 C178 -72.1(9) . . . . ?
O8 Y5 N15 C178 -144.0(8) . . . . ?
N17 Y5 N15 C178 61.8(9) . . . . ?
N14 Y5 N15 C178 -20.0(8) . . . . ?
N16 Y5 N15 C178 130.1(8) . . . . ?
C158 Y5 N15 C178 -27.6(13) . . . . ?
C183 Y5 N15 C178 -160.4(9) . . . . ?
Y6 Y5 N15 C178 -111.0(8) . . . . ?
O7 Y5 N16 C202 106.6(9) . . . . ?
O8 Y5 N16 C202 172.1(9) . . . . ?
N15 Y5 N16 C202 -90.9(9) . . . . ?
N17 Y5 N16 C202 -10.4(9) . . . . ?
N14 Y5 N16 C202 -0.7(14) . . . . ?
C158 Y5 N16 C202 78.0(9) . . . . ?
C183 Y5 N16 C202 -162.7(9) . . . . ?
Y6 Y5 N16 C202 143.1(8) . . . . ?
O7 Y5 N16 C193 -54.8(11) . . . . ?
O8 Y5 N16 C193 10.7(10) . . . . ?
N15 Y5 N16 C193 107.7(11) . . . . ?
N17 Y5 N16 C193 -171.8(12) . . . . ?
N14 Y5 N16 C193 -162.1(10) . . . . ?
C158 Y5 N16 C193 -83.4(11) . . . . ?
C183 Y5 N16 C193 35.9(10) . . . . ?
Y6 Y5 N16 C193 -18.3(11) . . . . ?
O7 Y5 N17 C206 73.8(18) . . . . ?
O8 Y5 N17 C206 -174.7(15) . . . . ?
N15 Y5 N17 C206 -67.9(18) . . . . ?
N14 Y5 N17 C206 4.3(17) . . . . ?
N16 Y5 N17 C206 179.7(18) . . . . ?
C158 Y5 N17 C206 82.0(18) . . . . ?
C183 Y5 N17 C206 -139.8(16) . . . . ?
Y6 Y5 N17 C206 97.0(19) . . . . ?
O7 Y5 N17 C203 -98.3(10) . . . . ?
O8 Y5 N17 C203 13.2(16) . . . . ?
N15 Y5 N17 C203 120.0(10) . . . . ?
N14 Y5 N17 C203 -167.8(10) . . . . ?
N16 Y5 N17 C203 7.6(9) . . . . ?
C158 Y5 N17 C203 -90.1(10) . . . . ?
C183 Y5 N17 C203 48.1(12) . . . . ?
Y6 Y5 N17 C203 -75.1(12) . . . . ?
C207 Si3 N18 Si4 -66.3(9) . . . . ?
C208 Si3 N18 Si4 57.9(10) . . . . ?
C209 Si3 N18 Si4 175.5(7) . . . . ?
Y6 Si3 N18 Si4 -178.7(10) . . . . ?
C207 Si3 N18 Y6 112.4(7) . . . . ?
C208 Si3 N18 Y6 -123.4(8) . . . . ?
C209 Si3 N18 Y6 -5.7(8) . . . . ?
C212 Si4 N18 Si3 177.4(7) . . . . ?
C211 Si4 N18 Si3 -64.0(9) . . . . ?
C210 Si4 N18 Si3 60.3(11) . . . . ?
Y6 Si4 N18 Si3 178.8(10) . . . . ?
C212 Si4 N18 Y6 -1.4(8) . . . . ?
C211 Si4 N18 Y6 117.3(7) . . . . ?
C210 Si4 N18 Y6 -118.5(9) . . . . ?
O5 Y6 N18 Si3 -62.3(5) . . . . ?
O7 Y6 N18 Si3 117.2(5) . . . . ?
O6 Y6 N18 Si3 -135.4(5) . . . . ?
O8 Y6 N18 Si3 44.7(7) . . . . ?
Si4 Y6 N18 Si3 -178.8(9) . . . . ?
Y5 Y6 N18 Si3 89.7(5) . . . . ?
Y4 Y6 N18 Si3 -90.6(5) . . . . ?
O5 Y6 N18 Si4 116.6(5) . . . . ?
O7 Y6 N18 Si4 -64.0(5) . . . . ?
O6 Y6 N18 Si4 43.4(7) . . . . ?
O8 Y6 N18 Si4 -136.4(4) . . . . ?
Si3 Y6 N18 Si4 178.8(9) . . . . ?
Y5 Y6 N18 Si4 -91.5(5) . . . . ?
Y4 Y6 N18 Si4 88.3(5) . . . . ?
N9 Y3 O1 C2 -33.4(12) . . . . ?
O4 Y3 O1 C2 145.9(16) . . . . ?
O3 Y3 O1 C2 -162.3(12) . . . . ?
O2 Y3 O1 C2 98.1(12) . . . . ?
Si2 Y3 O1 C2 -7.5(12) . . . . ?
Si1 Y3 O1 C2 -57.2(12) . . . . ?
Y2 Y3 O1 C2 -179.2(10) . . . . ?
Y1 Y3 O1 C2 109.7(12) . . . . ?
N9 Y3 O1 Y1 -143.1(4) . . . . ?
O4 Y3 O1 Y1 36.2(17) . . . . ?
O3 Y3 O1 Y1 88.0(4) . . . . ?
O2 Y3 O1 Y1 -11.7(3) . . . . ?
Si2 Y3 O1 Y1 -117.2(3) . . . . ?
Si1 Y3 O1 Y1 -167.0(3) . . . . ?
Y2 Y3 O1 Y1 71.1(4) . . . . ?
O2 Y1 O1 C2 -134.3(7) . . . . ?
N2 Y1 O1 C2 140.8(7) . . . . ?
N4 Y1 O1 C2 19.9(8) . . . . ?
N3 Y1 O1 C2 -61.1(7) . . . . ?
N1 Y1 O1 C2 90.7(6) . . . . ?
C27 Y1 O1 C2 -136.9(6) . . . . ?
Y3 Y1 O1 C2 -145.9(8) . . . . ?
O2 Y1 O1 Y3 11.6(3) . . . . ?
N2 Y1 O1 Y3 -73.3(5) . . . . ?
N4 Y1 O1 Y3 165.7(4) . . . . ?
N3 Y1 O1 Y3 84.7(5) . . . . ?
N1 Y1 O1 Y3 -123.5(4) . . . . ?
C2 Y1 O1 Y3 145.9(8) . . . . ?
C27 Y1 O1 Y3 8.9(4) . . . . ?
O1 Y3 O2 C27 163.8(13) . . . . ?
N9 Y3 O2 C27 -114.5(13) . . . . ?
O4 Y3 O2 C27 -8.3(13) . . . . ?
O3 Y3 O2 C27 66.9(13) . . . . ?
Si2 Y3 O2 C27 -94.3(12) . . . . ?
Si1 Y3 O2 C27 -147.8(11) . . . . ?
Y2 Y3 O2 C27 29.5(13) . . . . ?
Y1 Y3 O2 C27 152.2(14) . . . . ?
O1 Y3 O2 Y1 11.6(3) . . . . ?
N9 Y3 O2 Y1 93.3(5) . . . . ?
O4 Y3 O2 Y1 -160.5(3) . . . . ?
O3 Y3 O2 Y1 -85.3(4) . . . . ?
Si2 Y3 O2 Y1 113.5(3) . . . . ?
Si1 Y3 O2 Y1 60.0(6) . . . . ?
Y2 Y3 O2 Y1 -122.7(3) . . . . ?
N2 Y1 O2 C27 -40.5(8) . . . . ?
O1 Y1 O2 C27 -174.1(8) . . . . ?
N4 Y1 O2 C27 63.2(11) . . . . ?
N3 Y1 O2 C27 67.7(7) . . . . ?
N1 Y1 O2 C27 -116.3(7) . . . . ?
C2 Y1 O2 C27 163.9(7) . . . . ?
Y3 Y1 O2 C27 -163.0(9) . . . . ?
N2 Y1 O2 Y3 122.4(4) . . . . ?
O1 Y1 O2 Y3 -11.1(3) . . . . ?
N4 Y1 O2 Y3 -133.9(7) . . . . ?
N3 Y1 O2 Y3 -129.4(4) . . . . ?
N1 Y1 O2 Y3 46.7(5) . . . . ?
C2 Y1 O2 Y3 -33.2(4) . . . . ?
C27 Y1 O2 Y3 163.0(9) . . . . ?
O1 Y3 O3 C52 -15.2(14) . . . . ?
N9 Y3 O3 C52 -120.4(14) . . . . ?
O4 Y3 O3 C52 156.2(14) . . . . ?
O2 Y3 O3 C52 58.3(14) . . . . ?
Si2 Y3 O3 C52 -152.2(12) . . . . ?
Si1 Y3 O3 C52 -102.5(14) . . . . ?
Y2 Y3 O3 C52 144.6(15) . . . . ?
Y1 Y3 O3 C52 21.5(14) . . . . ?
O1 Y3 O3 Y2 -159.8(3) . . . . ?
N9 Y3 O3 Y2 95.0(5) . . . . ?
O4 Y3 O3 Y2 11.6(3) . . . . ?
O2 Y3 O3 Y2 -86.3(4) . . . . ?
Si2 Y3 O3 Y2 63.2(5) . . . . ?
Si1 Y3 O3 Y2 112.9(3) . . . . ?
Y1 Y3 O3 Y2 -123.1(3) . . . . ?
O4 Y2 O3 C52 -170.1(8) . . . . ?
N8 Y2 O3 C52 -37.0(8) . . . . ?
N6 Y2 O3 C52 64.6(12) . . . . ?
N5 Y2 O3 C52 69.5(8) . . . . ?
N7 Y2 O3 C52 -112.4(8) . . . . ?
C77 Y2 O3 C52 168.5(8) . . . . ?
Y3 Y2 O3 C52 -158.8(9) . . . . ?
O4 Y2 O3 Y3 -11.3(3) . . . . ?
N8 Y2 O3 Y3 121.8(4) . . . . ?
N6 Y2 O3 Y3 -136.6(8) . . . . ?
N5 Y2 O3 Y3 -131.7(4) . . . . ?
N7 Y2 O3 Y3 46.4(5) . . . . ?
C77 Y2 O3 Y3 -32.7(4) . . . . ?
C52 Y2 O3 Y3 158.8(9) . . . . ?
O1 Y3 O4 C77 150.7(17) . . . . ?
N9 Y3 O4 C77 -30.1(15) . . . . ?
O3 Y3 O4 C77 96.9(15) . . . . ?
O2 Y3 O4 C77 -163.5(15) . . . . ?
Si2 Y3 O4 C77 -55.0(15) . . . . ?
Si1 Y3 O4 C77 -5.4(15) . . . . ?
Y2 Y3 O4 C77 108.4(16) . . . . ?
Y1 Y3 O4 C77 -179.8(14) . . . . ?
O1 Y3 O4 Y2 42.3(17) . . . . ?
N9 Y3 O4 Y2 -138.4(4) . . . . ?
O3 Y3 O4 Y2 -11.5(3) . . . . ?
O2 Y3 O4 Y2 88.1(4) . . . . ?
Si2 Y3 O4 Y2 -163.4(3) . . . . ?
Si1 Y3 O4 Y2 -113.8(3) . . . . ?
Y1 Y3 O4 Y2 71.8(4) . . . . ?
O3 Y2 O4 C77 -137.2(8) . . . . ?
N8 Y2 O4 C77 136.9(8) . . . . ?
N6 Y2 O4 C77 17.2(9) . . . . ?
N5 Y2 O4 C77 -65.5(8) . . . . ?
N7 Y2 O4 C77 88.9(8) . . . . ?
C52 Y2 O4 C77 -141.8(8) . . . . ?
Y3 Y2 O4 C77 -148.5(9) . . . . ?
O3 Y2 O4 Y3 11.3(3) . . . . ?
N8 Y2 O4 Y3 -74.5(6) . . . . ?
N6 Y2 O4 Y3 165.7(4) . . . . ?
N5 Y2 O4 Y3 83.0(4) . . . . ?
N7 Y2 O4 Y3 -122.5(4) . . . . ?
C77 Y2 O4 Y3 148.5(9) . . . . ?
C52 Y2 O4 Y3 6.8(4) . . . . ?
N18 Y6 O5 C108 -32.5(12) . . . . ?
O7 Y6 O5 C108 150.2(13) . . . . ?
O6 Y6 O5 C108 95.5(11) . . . . ?
O8 Y6 O5 C108 -164.0(11) . . . . ?
Si4 Y6 O5 C108 -5.8(12) . . . . ?
Si3 Y6 O5 C108 -55.4(11) . . . . ?
Y5 Y6 O5 C108 -179.0(10) . . . . ?
Y4 Y6 O5 C108 105.8(12) . . . . ?
N18 Y6 O5 Y4 -138.2(4) . . . . ?
O7 Y6 O5 Y4 44.4(15) . . . . ?
O6 Y6 O5 Y4 -10.3(3) . . . . ?
O8 Y6 O5 Y4 90.2(4) . . . . ?
Si4 Y6 O5 Y4 -111.6(3) . . . . ?
Si3 Y6 O5 Y4 -161.2(3) . . . . ?
Y5 Y6 O5 Y4 75.2(4) . . . . ?
O6 Y4 O5 C108 -130.9(7) . . . . ?
N11 Y4 O5 C108 142.7(7) . . . . ?
N13 Y4 O5 C108 22.3(8) . . . . ?
N12 Y4 O5 C108 -59.2(7) . . . . ?
N10 Y4 O5 C108 89.6(7) . . . . ?
C133 Y4 O5 C108 -137.1(7) . . . . ?
Y6 Y4 O5 C108 -141.0(8) . . . . ?
O6 Y4 O5 Y6 10.1(3) . . . . ?
N11 Y4 O5 Y6 -76.3(5) . . . . ?
N13 Y4 O5 Y6 163.4(4) . . . . ?
N12 Y4 O5 Y6 81.8(4) . . . . ?
N10 Y4 O5 Y6 -129.4(4) . . . . ?
C108 Y4 O5 Y6 141.0(8) . . . . ?
C133 Y4 O5 Y6 3.9(4) . . . . ?
N18 Y6 O6 C133 -121.4(11) . . . . ?
O5 Y6 O6 C133 153.4(12) . . . . ?
O7 Y6 O6 C133 -16.6(12) . . . . ?
O8 Y6 O6 C133 58.5(12) . . . . ?
Si4 Y6 O6 C133 -101.6(11) . . . . ?
Si3 Y6 O6 C133 -152.5(10) . . . . ?
Y5 Y6 O6 C133 20.8(12) . . . . ?
Y4 Y6 O6 C133 143.1(13) . . . . ?
N18 Y6 O6 Y4 95.5(5) . . . . ?
O5 Y6 O6 Y4 10.3(3) . . . . ?
O7 Y6 O6 Y4 -159.7(3) . . . . ?
O8 Y6 O6 Y4 -84.6(3) . . . . ?
Si4 Y6 O6 Y4 115.4(3) . . . . ?
Si3 Y6 O6 Y4 64.4(5) . . . . ?
Y5 Y6 O6 Y4 -122.3(3) . . . . ?
O5 Y4 O6 C133 -166.1(7) . . . . ?
N11 Y4 O6 C133 -34.9(7) . . . . ?
N13 Y4 O6 C133 70.8(10) . . . . ?
N12 Y4 O6 C133 73.0(7) . . . . ?
N10 Y4 O6 C133 -112.0(7) . . . . ?
C108 Y4 O6 C133 170.4(7) . . . . ?
Y6 Y4 O6 C133 -156.1(9) . . . . ?
O5 Y4 O6 Y6 -10.1(3) . . . . ?
N11 Y4 O6 Y6 121.2(4) . . . . ?
N13 Y4 O6 Y6 -133.2(6) . . . . ?
N12 Y4 O6 Y6 -130.9(4) . . . . ?
N10 Y4 O6 Y6 44.0(5) . . . . ?
C108 Y4 O6 Y6 -33.5(4) . . . . ?
C133 Y4 O6 Y6 156.1(9) . . . . ?
N18 Y6 O7 C158 -28.7(13) . . . . ?
O5 Y6 O7 C158 148.7(15) . . . . ?
O6 Y6 O7 C158 -159.1(13) . . . . ?
O8 Y6 O7 C158 101.0(13) . . . . ?
Si4 Y6 O7 C158 -54.2(13) . . . . ?
Si3 Y6 O7 C158 -4.7(13) . . . . ?
Y5 Y6 O7 C158 110.2(13) . . . . ?
Y4 Y6 O7 C158 -175.8(11) . . . . ?
N18 Y6 O7 Y5 -138.8(4) . . . . ?
O5 Y6 O7 Y5 38.5(15) . . . . ?
O6 Y6 O7 Y5 90.7(3) . . . . ?
O8 Y6 O7 Y5 -9.2(3) . . . . ?
Si4 Y6 O7 Y5 -164.3(3) . . . . ?
Si3 Y6 O7 Y5 -114.9(3) . . . . ?
Y4 Y6 O7 Y5 74.1(4) . . . . ?
O8 Y5 O7 C158 -137.9(8) . . . . ?
N15 Y5 O7 C158 137.9(8) . . . . ?
N17 Y5 O7 C158 15.8(9) . . . . ?
N14 Y5 O7 C158 87.6(8) . . . . ?
N16 Y5 O7 C158 -64.7(8) . . . . ?
C183 Y5 O7 C158 -141.5(8) . . . . ?
Y6 Y5 O7 C158 -147.0(9) . . . . ?
O8 Y5 O7 Y6 9.1(3) . . . . ?
N15 Y5 O7 Y6 -75.1(6) . . . . ?
N17 Y5 O7 Y6 162.8(4) . . . . ?
N14 Y5 O7 Y6 -125.4(4) . . . . ?
N16 Y5 O7 Y6 82.3(4) . . . . ?
C158 Y5 O7 Y6 147.0(9) . . . . ?
C183 Y5 O7 Y6 5.5(4) . . . . ?
N18 Y6 O8 C183 -115.8(12) . . . . ?
O5 Y6 O8 C183 -9.3(13) . . . . ?
O7 Y6 O8 C183 161.7(13) . . . . ?
O6 Y6 O8 C183 64.4(13) . . . . ?
Si4 Y6 O8 C183 -151.0(11) . . . . ?
Si3 Y6 O8 C183 -96.7(12) . . . . ?
Y5 Y6 O8 C183 152.5(14) . . . . ?
Y4 Y6 O8 C183 27.8(13) . . . . ?
N18 Y6 O8 Y5 91.7(5) . . . . ?
O5 Y6 O8 Y5 -161.8(3) . . . . ?
O7 Y6 O8 Y5 9.1(3) . . . . ?
O6 Y6 O8 Y5 -88.2(4) . . . . ?
Si4 Y6 O8 Y5 56.5(6) . . . . ?
Si3 Y6 O8 Y5 110.8(3) . . . . ?
Y4 Y6 O8 Y5 -124.8(3) . . . . ?
O7 Y5 O8 C183 -171.8(8) . . . . ?
N15 Y5 O8 C183 -39.2(8) . . . . ?
N17 Y5 O8 C183 65.2(12) . . . . ?
N14 Y5 O8 C183 -113.6(8) . . . . ?
N16 Y5 O8 C183 70.5(8) . . . . ?
C158 Y5 O8 C183 167.6(8) . . . . ?
Y6 Y5 O8 C183 -162.8(9) . . . . ?
O7 Y5 O8 Y6 -9.0(3) . . . . ?
N15 Y5 O8 Y6 123.6(4) . . . . ?
N17 Y5 O8 Y6 -132.0(8) . . . . ?
N14 Y5 O8 Y6 49.1(5) . . . . ?
N16 Y5 O8 Y6 -126.7(4) . . . . ?
C158 Y5 O8 Y6 -29.7(4) . . . . ?
C183 Y5 O8 Y6 162.8(9) . . . . ?
Y3 O1 C2 C3 -31.9(18) . . . . ?
Y1 O1 C2 C3 85.5(11) . . . . ?
Y3 O1 C2 C1 158.2(9) . . . . ?
Y1 O1 C2 C1 -84.4(10) . . . . ?
Y3 O1 C2 Y1 -117.4(11) . . . . ?
C6 C1 C2 O1 166.6(11) . . . . ?
C11 C1 C2 O1 -18.6(16) . . . . ?
C6 C1 C2 C3 -3.8(17) . . . . ?
C11 C1 C2 C3 171.0(11) . . . . ?
C6 C1 C2 Y1 102.3(11) . . . . ?
C11 C1 C2 Y1 -82.9(10) . . . . ?
O2 Y1 C2 O1 41.5(6) . . . . ?
N2 Y1 C2 O1 -77.3(10) . . . . ?
N4 Y1 C2 O1 -163.6(6) . . . . ?
N3 Y1 C2 O1 126.2(6) . . . . ?
N1 Y1 C2 O1 -83.7(6) . . . . ?
C27 Y1 C2 O1 49.4(7) . . . . ?
Y3 Y1 C2 O1 20.6(5) . . . . ?
O2 Y1 C2 C3 -78.6(8) . . . . ?
N2 Y1 C2 C3 162.7(8) . . . . ?
O1 Y1 C2 C3 -120.1(11) . . . . ?
N4 Y1 C2 C3 76.3(9) . . . . ?
N3 Y1 C2 C3 6.1(9) . . . . ?
N1 Y1 C2 C3 156.3(9) . . . . ?
C27 Y1 C2 C3 -70.7(9) . . . . ?
Y3 Y1 C2 C3 -99.5(9) . . . . ?
O2 Y1 C2 C1 162.7(8) . . . . ?
N2 Y1 C2 C1 43.9(13) . . . . ?
O1 Y1 C2 C1 121.2(10) . . . . ?
N4 Y1 C2 C1 -42.4(8) . . . . ?
N3 Y1 C2 C1 -112.6(8) . . . . ?
N1 Y1 C2 C1 37.5(8) . . . . ?
C27 Y1 C2 C1 170.6(7) . . . . ?
Y3 Y1 C2 C1 141.7(8) . . . . ?
O1 C2 C3 C4 -169.7(11) . . . . ?
C1 C2 C3 C4 0.8(17) . . . . ?
Y1 C2 C3 C4 -104.9(12) . . . . ?
C2 C3 C4 C5 2(2) . . . . ?
C3 C4 C5 C6 -2(2) . . . . ?
C3 C4 C5 C10 175.4(13) . . . . ?
C11 C1 C6 C5 -170.6(12) . . . . ?
C2 C1 C6 C5 4.1(19) . . . . ?
C11 C1 C6 C7 10.9(19) . . . . ?
C2 C1 C6 C7 -174.5(11) . . . . ?
C4 C5 C6 C1 -1.2(19) . . . . ?
C10 C5 C6 C1 -178.5(13) . . . . ?
C4 C5 C6 C7 177.3(13) . . . . ?
C10 C5 C6 C7 0.1(19) . . . . ?
C1 C6 C7 C8 166.4(13) . . . . ?
C5 C6 C7 C8 -12.2(19) . . . . ?
C6 C7 C8 C9 45.9(18) . . . . ?
C7 C8 C9 C10 -65.3(17) . . . . ?
C4 C5 C10 C9 161.9(14) . . . . ?
C6 C5 C10 C9 -21(2) . . . . ?
C8 C9 C10 C5 52.4(18) . . . . ?
C6 C1 C11 C16 68.2(17) . . . . ?
C2 C1 C11 C16 -106.6(14) . . . . ?
C6 C1 C11 C12 -111.6(15) . . . . ?
C2 C1 C11 C12 73.6(16) . . . . ?
C21 N1 C12 C13 -27.8(18) . . . . ?
Y1 N1 C12 C13 155.4(9) . . . . ?
C21 N1 C12 C11 153.0(12) . . . . ?
Y1 N1 C12 C11 -23.9(17) . . . . ?
C16 C11 C12 N1 175.8(12) . . . . ?
C1 C11 C12 N1 -4.4(19) . . . . ?
C16 C11 C12 C13 -3.5(19) . . . . ?
C1 C11 C12 C13 176.3(12) . . . . ?
N1 C12 C13 C14 178.4(12) . . . . ?
C11 C12 C13 C14 -2.3(19) . . . . ?
C12 C13 C14 C15 6(2) . . . . ?
C13 C14 C15 C16 -4(2) . . . . ?
C13 C14 C15 C20 177.1(14) . . . . ?
C14 C15 C16 C11 -3(2) . . . . ?
C20 C15 C16 C11 176.5(14) . . . . ?
C14 C15 C16 C17 173.2(13) . . . . ?
C20 C15 C16 C17 -8(2) . . . . ?
C12 C11 C16 C15 6(2) . . . . ?
C1 C11 C16 C15 -173.7(14) . . . . ?
C12 C11 C16 C17 -169.7(12) . . . . ?
C1 C11 C16 C17 10(2) . . . . ?
C15 C16 C17 C18 -6(3) . . . . ?
C11 C16 C17 C18 170(3) . . . . ?
C16 C17 C18 C19 27(5) . . . . ?
C17 C18 C19 C20 -32(6) . . . . ?
C18 C19 C20 C15 16(4) . . . . ?
C16 C15 C20 C19 3(2) . . . . ?
C14 C15 C20 C19 -177.6(17) . . . . ?
C12 N1 C21 C22 173.0(12) . . . . ?
Y1 N1 C21 C22 -9.6(16) . . . . ?
C25 N2 C22 C21 174.6(13) . . . . ?
Y1 N2 C22 C21 12.2(16) . . . . ?
C25 N2 C22 C23 0.7(17) . . . . ?
Y1 N2 C22 C23 -161.7(10) . . . . ?
N1 C21 C22 N2 -1(2) . . . . ?
N1 C21 C22 C23 171.3(15) . . . . ?
N2 C22 C23 C24 0.4(18) . . . . ?
C21 C22 C23 C24 -172.6(15) . . . . ?
C22 C23 C24 C25 -1.3(18) . . . . ?
C22 N2 C25 C24 -1.6(18) . . . . ?
Y1 N2 C25 C24 154.5(12) . . . . ?
C23 C24 C25 N2 2(2) . . . . ?
C31 C26 C27 O2 162.5(14) . . . . ?
C36 C26 C27 O2 -21(2) . . . . ?
C31 C26 C27 C28 -9(2) . . . . ?
C36 C26 C27 C28 167.4(13) . . . . ?
C31 C26 C27 Y1 114.9(13) . . . . ?
C36 C26 C27 Y1 -68.5(13) . . . . ?
Y3 O2 C27 C26 132.5(12) . . . . ?
Y1 O2 C27 C26 -74.8(14) . . . . ?
Y3 O2 C27 C28 -55.6(18) . . . . ?
Y1 O2 C27 C28 97.0(11) . . . . ?
Y3 O2 C27 Y1 -152.6(14) . . . . ?
O2 Y1 C27 C26 125.0(13) . . . . ?
N2 Y1 C27 C26 -95.0(9) . . . . ?
O1 Y1 C27 C26 130.5(9) . . . . ?
N4 Y1 C27 C26 -21.3(11) . . . . ?
N3 Y1 C27 C26 17.1(9) . . . . ?
N1 Y1 C27 C26 -150.6(8) . . . . ?
C2 Y1 C27 C26 106.9(9) . . . . ?
Y3 Y1 C27 C26 136.1(9) . . . . ?
N2 Y1 C27 O2 140.0(8) . . . . ?
O1 Y1 C27 O2 5.5(7) . . . . ?
N4 Y1 C27 O2 -146.2(7) . . . . ?
N3 Y1 C27 O2 -107.9(7) . . . . ?
N1 Y1 C27 O2 84.4(8) . . . . ?
C2 Y1 C27 O2 -18.1(8) . . . . ?
Y3 Y1 C27 O2 11.2(6) . . . . ?
O2 Y1 C27 C28 -106.8(12) . . . . ?
N2 Y1 C27 C28 33.2(10) . . . . ?
O1 Y1 C27 C28 -101.3(9) . . . . ?
N4 Y1 C27 C28 106.9(10) . . . . ?
N3 Y1 C27 C28 145.3(10) . . . . ?
N1 Y1 C27 C28 -22.4(11) . . . . ?
C2 Y1 C27 C28 -124.9(9) . . . . ?
Y3 Y1 C27 C28 -95.7(9) . . . . ?
C26 C27 C28 C29 5(2) . . . . ?
O2 C27 C28 C29 -167.6(13) . . . . ?
Y1 C27 C28 C29 -114.1(13) . . . . ?
C27 C28 C29 C30 0(3) . . . . ?
C28 C29 C30 C31 1(3) . . . . ?
C28 C29 C30 C35 176.8(17) . . . . ?
C27 C26 C31 C30 9(2) . . . . ?
C36 C26 C31 C30 -167.4(14) . . . . ?
C27 C26 C31 C32 -171.1(16) . . . . ?
C36 C26 C31 C32 12(2) . . . . ?
C29 C30 C31 C26 -5(3) . . . . ?
C35 C30 C31 C26 179.2(16) . . . . ?
C29 C30 C31 C32 175.6(19) . . . . ?
C35 C30 C31 C32 0(3) . . . . ?
C26 C31 C32 C33 157.2(18) . . . . ?
C30 C31 C32 C33 -23(3) . . . . ?
C31 C32 C33 C34 54(2) . . . . ?
C32 C33 C34 C35 -69(2) . . . . ?
C33 C34 C35 C30 46(2) . . . . ?
C29 C30 C35 C34 173.0(19) . . . . ?
C31 C30 C35 C34 -11(3) . . . . ?
C27 C26 C36 C41 -102.4(14) . . . . ?
C31 C26 C36 C41 74.4(18) . . . . ?
C27 C26 C36 C37 78.6(17) . . . . ?
C31 C26 C36 C37 -104.6(16) . . . . ?
C41 C36 C37 C38 4.2(19) . . . . ?
C26 C36 C37 C38 -176.8(12) . . . . ?
C41 C36 C37 N3 179.7(11) . . . . ?
C26 C36 C37 N3 -1.3(18) . . . . ?
C46 N3 C37 C38 -44.2(17) . . . . ?
Y1 N3 C37 C38 119.9(12) . . . . ?
C46 N3 C37 C36 140.2(13) . . . . ?
Y1 N3 C37 C36 -55.6(15) . . . . ?
C36 C37 C38 C39 -5(2) . . . . ?
N3 C37 C38 C39 -179.9(12) . . . . ?
C37 C38 C39 C40 2(2) . . . . ?
C38 C39 C40 C41 1(2) . . . . ?
C38 C39 C40 C45 -177.3(13) . . . . ?
C37 C36 C41 C40 -1.0(19) . . . . ?
C26 C36 C41 C40 180.0(12) . . . . ?
C37 C36 C41 C42 179.8(12) . . . . ?
C26 C36 C41 C42 0.8(18) . . . . ?
C39 C40 C41 C36 -2(2) . . . . ?
C45 C40 C41 C36 176.8(14) . . . . ?
C39 C40 C41 C42 177.5(12) . . . . ?
C45 C40 C41 C42 -4(2) . . . . ?
C36 C41 C42 C43 -177(2) . . . . ?
C40 C41 C42 C43 4(3) . . . . ?
C41 C42 C43 C44 10(5) . . . . ?
C42 C43 C44 C45 -25(5) . . . . ?
C43 C44 C45 C40 23(4) . . . . ?
C39 C40 C45 C44 169.6(19) . . . . ?
C41 C40 C45 C44 -9(3) . . . . ?
C37 N3 C46 C47 167.9(13) . . . . ?
Y1 N3 C46 C47 1.7(17) . . . . ?
N3 C46 C47 C48 176.2(15) . . . . ?
N3 C46 C47 N4 0(2) . . . . ?
C50 N4 C47 C46 179.2(13) . . . . ?
Y1 N4 C47 C46 -2.0(15) . . . . ?
C50 N4 C47 C48 2.2(16) . . . . ?
Y1 N4 C47 C48 -179.0(9) . . . . ?
C46 C47 C48 C49 -175.8(16) . . . . ?
N4 C47 C48 C49 0.5(17) . . . . ?
C47 C48 C49 C50 -2.7(17) . . . . ?
C47 N4 C50 C49 -4.0(18) . . . . ?
Y1 N4 C50 C49 177.6(11) . . . . ?
C48 C49 C50 N4 4.4(19) . . . . ?
Y3 O3 C52 C53 -48(2) . . . . ?
Y2 O3 C52 C53 97.2(14) . . . . ?
Y3 O3 C52 C51 130.0(13) . . . . ?
Y2 O3 C52 C51 -84.6(15) . . . . ?
Y3 O3 C52 Y2 -145.3(14) . . . . ?
C56 C51 C52 C53 -17(2) . . . . ?
C61 C51 C52 C53 169.6(14) . . . . ?
C56 C51 C52 O3 164.6(16) . . . . ?
C61 C51 C52 O3 -9(2) . . . . ?
C56 C51 C52 Y2 113.1(15) . . . . ?
C61 C51 C52 Y2 -60.1(15) . . . . ?
O3 Y2 C52 C53 -109.9(14) . . . . ?
O4 Y2 C52 C53 -100.6(12) . . . . ?
N8 Y2 C52 C53 33.0(12) . . . . ?
N6 Y2 C52 C53 104.6(12) . . . . ?
N5 Y2 C52 C53 144.9(13) . . . . ?
N7 Y2 C52 C53 -21.8(15) . . . . ?
C77 Y2 C52 C53 -123.4(12) . . . . ?
Y3 Y2 C52 C53 -96.1(12) . . . . ?
O4 Y2 C52 O3 9.3(8) . . . . ?
N8 Y2 C52 O3 142.9(8) . . . . ?
N6 Y2 C52 O3 -145.5(7) . . . . ?
N5 Y2 C52 O3 -105.2(8) . . . . ?
N7 Y2 C52 O3 88.2(9) . . . . ?
C77 Y2 C52 O3 -13.4(9) . . . . ?
Y3 Y2 C52 O3 13.8(6) . . . . ?
O3 Y2 C52 C51 117.3(14) . . . . ?
O4 Y2 C52 C51 126.6(10) . . . . ?
N8 Y2 C52 C51 -99.8(11) . . . . ?
N6 Y2 C52 C51 -28.2(14) . . . . ?
N5 Y2 C52 C51 12.1(10) . . . . ?
N7 Y2 C52 C51 -154.6(9) . . . . ?
C77 Y2 C52 C51 103.8(11) . . . . ?
Y3 Y2 C52 C51 131.1(11) . . . . ?
O3 C52 C53 C54 -171.0(15) . . . . ?
C51 C52 C53 C54 11(2) . . . . ?
Y2 C52 C53 C54 -115.8(15) . . . . ?
C52 C53 C54 C55 1(3) . . . . ?
C53 C54 C55 C56 -6(3) . . . . ?
C53 C54 C55 C60 170(2) . . . . ?
C54 C55 C56 C51 0(3) . . . . ?
C60 C55 C56 C51 -176.9(19) . . . . ?
C54 C55 C56 C57 -178.9(18) . . . . ?
C60 C55 C56 C57 4(3) . . . . ?
C52 C51 C56 C55 12(3) . . . . ?
C61 C51 C56 C55 -175.1(16) . . . . ?
C52 C51 C56 C57 -169.6(18) . . . . ?
C61 C51 C56 C57 4(3) . . . . ?
C55 C56 C57 C58 -49(3) . . . . ?
C51 C56 C57 C58 132(2) . . . . ?
C56 C57 C58 C59 47(3) . . . . ?
C57 C58 C59 C60 1(4) . . . . ?
C56 C55 C60 C59 47(3) . . . . ?
C54 C55 C60 C59 -130(2) . . . . ?
C58 C59 C60 C55 -47(3) . . . . ?
C56 C51 C61 C62 -103.7(18) . . . . ?
C52 C51 C61 C62 70(2) . . . . ?
C56 C51 C61 C66 72(2) . . . . ?
C52 C51 C61 C66 -114.4(16) . . . . ?
C66 C61 C62 C63 4(2) . . . . ?
C51 C61 C62 C63 179.7(13) . . . . ?
C66 C61 C62 N5 -174.8(14) . . . . ?
C51 C61 C62 N5 1(2) . . . . ?
C71 N5 C62 C61 135.5(15) . . . . ?
Y2 N5 C62 C61 -59.2(17) . . . . ?
C71 N5 C62 C63 -43.1(18) . . . . ?
Y2 N5 C62 C63 122.2(12) . . . . ?
C61 C62 C63 C64 -3(2) . . . . ?
N5 C62 C63 C64 176.0(13) . . . . ?
C62 C63 C64 C65 -1(2) . . . . ?
C63 C64 C65 C66 3(2) . . . . ?
C63 C64 C65 C70 -178.3(14) . . . . ?
C62 C61 C66 C65 -2(2) . . . . ?
C51 C61 C66 C65 -178.0(13) . . . . ?
C62 C61 C66 C67 -178.2(16) . . . . ?
C51 C61 C66 C67 6(2) . . . . ?
C64 C65 C66 C61 -1(2) . . . . ?
C70 C65 C66 C61 179.6(15) . . . . ?
C64 C65 C66 C67 175.0(16) . . . . ?
C70 C65 C66 C67 -4(2) . . . . ?
C61 C66 C67 C68 -159.1(17) . . . . ?
C65 C66 C67 C68 25(2) . . . . ?
C66 C67 C68 C69 -52(2) . . . . ?
C67 C68 C69 C70 64(2) . . . . ?
C68 C69 C70 C65 -43(2) . . . . ?
C64 C65 C70 C69 -166.9(16) . . . . ?
C66 C65 C70 C69 12(2) . . . . ?
C62 N5 C71 C72 169.2(13) . . . . ?
Y2 N5 C71 C72 2.1(17) . . . . ?
N5 C71 C72 C73 173.6(16) . . . . ?
N5 C71 C72 N6 -4(2) . . . . ?
C75 N6 C72 C73 -2.8(17) . . . . ?
Y2 N6 C72 C73 -174.3(10) . . . . ?
C75 N6 C72 C71 175.6(13) . . . . ?
Y2 N6 C72 C71 4.2(16) . . . . ?
C71 C72 C73 C74 -177.4(15) . . . . ?
N6 C72 C73 C74 0.7(18) . . . . ?
C72 C73 C74 C75 1.7(18) . . . . ?
C72 N6 C75 C74 4.2(19) . . . . ?
Y2 N6 C75 C74 172.1(12) . . . . ?
C73 C74 C75 N6 -4(2) . . . . ?
C81 C76 C77 C78 -3(2) . . . . ?
C86 C76 C77 C78 175.8(13) . . . . ?
C81 C76 C77 O4 164.1(13) . . . . ?
C86 C76 C77 O4 -17(2) . . . . ?
C81 C76 C77 Y2 99.0(13) . . . . ?
C86 C76 C77 Y2 -82.3(14) . . . . ?
Y3 O4 C77 C76 157.4(11) . . . . ?
Y2 O4 C77 C76 -88.1(14) . . . . ?
Y3 O4 C77 C78 -35(2) . . . . ?
Y2 O4 C77 C78 79.5(12) . . . . ?
Y3 O4 C77 Y2 -114.5(14) . . . . ?
O3 Y2 C77 C76 159.5(9) . . . . ?
O4 Y2 C77 C76 119.7(13) . . . . ?
N8 Y2 C77 C76 38.0(15) . . . . ?
N6 Y2 C77 C76 -46.0(10) . . . . ?
N5 Y2 C77 C76 -116.8(10) . . . . ?
N7 Y2 C77 C76 35.9(9) . . . . ?
C52 Y2 C77 C76 165.6(9) . . . . ?
Y3 Y2 C77 C76 139.2(10) . . . . ?
O3 Y2 C77 C78 -77.8(10) . . . . ?
O4 Y2 C77 C78 -117.6(13) . . . . ?
N8 Y2 C77 C78 160.8(9) . . . . ?
N6 Y2 C77 C78 76.7(10) . . . . ?
N5 Y2 C77 C78 6.0(10) . . . . ?
N7 Y2 C77 C78 158.6(10) . . . . ?
C52 Y2 C77 C78 -71.6(10) . . . . ?
Y3 Y2 C77 C78 -98.1(10) . . . . ?
O3 Y2 C77 O4 39.8(7) . . . . ?
N8 Y2 C77 O4 -81.6(11) . . . . ?
N6 Y2 C77 O4 -165.7(7) . . . . ?
N5 Y2 C77 O4 123.6(7) . . . . ?
N7 Y2 C77 O4 -83.8(7) . . . . ?
C52 Y2 C77 O4 46.0(8) . . . . ?
Y3 Y2 C77 O4 19.6(6) . . . . ?
C76 C77 C78 C79 -1(2) . . . . ?
O4 C77 C78 C79 -168.6(12) . . . . ?
Y2 C77 C78 C79 -107.9(12) . . . . ?
C77 C78 C79 C80 5(2) . . . . ?
C78 C79 C80 C81 -5(2) . . . . ?
C78 C79 C80 C85 171.9(14) . . . . ?
C79 C80 C81 C76 1(2) . . . . ?
C85 C80 C81 C76 -175.7(14) . . . . ?
C79 C80 C81 C82 178.1(13) . . . . ?
C85 C80 C81 C82 1(2) . . . . ?
C77 C76 C81 C80 3(2) . . . . ?
C86 C76 C81 C80 -176.2(13) . . . . ?
C77 C76 C81 C82 -174.0(15) . . . . ?
C86 C76 C81 C82 7(2) . . . . ?
C80 C81 C82 C83 -6(2) . . . . ?
C76 C81 C82 C83 170.5(15) . . . . ?
C81 C82 C83 C84 30(3) . . . . ?
C82 C83 C84 C85 -49(3) . . . . ?
C79 C80 C85 C84 164.4(18) . . . . ?
C81 C80 C85 C84 -18(2) . . . . ?
C83 C84 C85 C80 43(3) . . . . ?
C77 C76 C86 C91 -111.7(17) . . . . ?
C81 C76 C86 C91 67.1(18) . . . . ?
C77 C76 C86 C87 72.6(19) . . . . ?
C81 C76 C86 C87 -108.6(16) . . . . ?
C96 N7 C87 C88 -36(2) . . . . ?
Y2 N7 C87 C88 149.6(11) . . . . ?
C96 N7 C87 C86 148.5(13) . . . . ?
Y2 N7 C87 C86 -26(2) . . . . ?
C91 C86 C87 C88 5(2) . . . . ?
C76 C86 C87 C88 -179.4(12) . . . . ?
C91 C86 C87 N7 -179.4(13) . . . . ?
C76 C86 C87 N7 -4(2) . . . . ?
N7 C87 C88 C89 175.4(14) . . . . ?
C86 C87 C88 C89 -9(2) . . . . ?
C87 C88 C89 C90 6(2) . . . . ?
C88 C89 C90 C91 2(2) . . . . ?
C88 C89 C90 C95 -175.2(14) . . . . ?
C89 C90 C91 C86 -7(2) . . . . ?
C95 C90 C91 C86 170.9(14) . . . . ?
C89 C90 C91 C92 170.5(15) . . . . ?
C95 C90 C91 C92 -12(2) . . . . ?
C87 C86 C91 C90 3(2) . . . . ?
C76 C86 C91 C90 -172.8(14) . . . . ?
C87 C86 C91 C92 -174.1(14) . . . . ?
C76 C86 C91 C92 10(2) . . . . ?
C90 C91 C92 C93 16(3) . . . . ?
C86 C91 C92 C93 -166.9(18) . . . . ?
C91 C92 C93 C94 0(4) . . . . ?
C92 C93 C94 C95 -21(5) . . . . ?
C93 C94 C95 C90 24(5) . . . . ?
C91 C90 C95 C94 -6(3) . . . . ?
C89 C90 C95 C94 171(2) . . . . ?
C87 N7 C96 C97 174.7(12) . . . . ?
Y2 N7 C96 C97 -9.7(16) . . . . ?
C100 N8 C97 C98 -0.8(19) . . . . ?
Y2 N8 C97 C98 -150.9(12) . . . . ?
C100 N8 C97 C96 174.3(14) . . . . ?
Y2 N8 C97 C96 24.2(16) . . . . ?
N7 C96 C97 N8 -10(2) . . . . ?
N7 C96 C97 C98 164.5(16) . . . . ?
N8 C97 C98 C99 4(2) . . . . ?
C96 C97 C98 C99 -171.1(16) . . . . ?
C97 C98 C99 C100 -5(2) . . . . ?
C97 N8 C100 C99 -2(2) . . . . ?
Y2 N8 C100 C99 139.1(14) . . . . ?
C98 C99 C100 N8 4(2) . . . . ?
Y6 O5 C108 C109 -28.4(18) . . . . ?
Y4 O5 C108 C109 85.3(11) . . . . ?
Y6 O5 C108 C107 158.6(9) . . . . ?
Y4 O5 C108 C107 -87.7(11) . . . . ?
Y6 O5 C108 Y4 -113.7(10) . . . . ?
C112 C107 C108 C109 -5.6(18) . . . . ?
C117 C107 C108 C109 170.4(12) . . . . ?
C112 C107 C108 O5 167.2(10) . . . . ?
C117 C107 C108 O5 -16.9(18) . . . . ?
C112 C107 C108 Y4 102.5(10) . . . . ?
C117 C107 C108 Y4 -81.6(12) . . . . ?
O6 Y4 C108 C109 -71.4(8) . . . . ?
O5 Y4 C108 C109 -116.4(12) . . . . ?
N11 Y4 C108 C109 171.5(8) . . . . ?
N13 Y4 C108 C109 82.2(9) . . . . ?
N12 Y4 C108 C109 12.5(9) . . . . ?
N10 Y4 C108 C109 159.8(9) . . . . ?
C133 Y4 C108 C109 -66.5(9) . . . . ?
Y6 Y4 C108 C109 -92.4(8) . . . . ?
O6 Y4 C108 O5 45.0(7) . . . . ?
N11 Y4 C108 O5 -72.1(11) . . . . ?
N13 Y4 C108 O5 -161.4(7) . . . . ?
N12 Y4 C108 O5 128.9(7) . . . . ?
N10 Y4 C108 O5 -83.8(7) . . . . ?
C133 Y4 C108 O5 49.9(7) . . . . ?
Y6 Y4 C108 O5 24.0(5) . . . . ?
O6 Y4 C108 C107 163.7(7) . . . . ?
O5 Y4 C108 C107 118.6(11) . . . . ?
N11 Y4 C108 C107 46.6(12) . . . . ?
N13 Y4 C108 C107 -42.8(8) . . . . ?
N12 Y4 C108 C107 -112.5(8) . . . . ?
N10 Y4 C108 C107 34.8(7) . . . . ?
C133 Y4 C108 C107 168.5(7) . . . . ?
Y6 Y4 C108 C107 142.6(8) . . . . ?
O5 C108 C109 C110 -169.9(12) . . . . ?
C107 C108 C109 C110 3(2) . . . . ?
Y4 C108 C109 C110 -106.8(12) . . . . ?
C108 C109 C110 C111 3(2) . . . . ?
C109 C110 C111 C112 -5.8(18) . . . . ?
C109 C110 C111 C116 175.7(12) . . . . ?
C110 C111 C112 C107 3.2(17) . . . . ?
C116 C111 C112 C107 -178.5(11) . . . . ?
C110 C111 C112 C113 179.6(11) . . . . ?
C116 C111 C112 C113 -2.1(18) . . . . ?
C108 C107 C112 C111 2.4(17) . . . . ?
C117 C107 C112 C111 -173.7(11) . . . . ?
C108 C107 C112 C113 -174.1(11) . . . . ?
C117 C107 C112 C113 9.8(17) . . . . ?
C111 C112 C113 C114 -15.3(17) . . . . ?
C107 C112 C113 C114 161.2(12) . . . . ?
C112 C113 C114 C115 47.3(16) . . . . ?
C113 C114 C115 C116 -64.8(16) . . . . ?
C110 C111 C116 C115 165.4(12) . . . . ?
C112 C111 C116 C115 -12.9(17) . . . . ?
C114 C115 C116 C111 46.1(16) . . . . ?
C108 C107 C117 C122 -109.8(15) . . . . ?
C112 C107 C117 C122 66.1(16) . . . . ?
C108 C107 C117 C118 71.3(16) . . . . ?
C112 C107 C117 C118 -112.9(13) . . . . ?
C127 N10 C118 C119 -27.9(16) . . . . ?
Y4 N10 C118 C119 151.3(9) . . . . ?
C127 N10 C118 C117 158.5(12) . . . . ?
Y4 N10 C118 C117 -22.3(16) . . . . ?
C122 C117 C118 C119 3.4(19) . . . . ?
C107 C117 C118 C119 -177.6(11) . . . . ?
C122 C117 C118 N10 177.1(12) . . . . ?
C107 C117 C118 N10 -4.0(17) . . . . ?
N10 C118 C119 C120 176.6(11) . . . . ?
C117 C118 C119 C120 -9.8(18) . . . . ?
C118 C119 C120 C121 9(2) . . . . ?
C119 C120 C121 C122 -2(2) . . . . ?
C119 C120 C121 C126 180.0(14) . . . . ?
C118 C117 C122 C121 4(2) . . . . ?
C107 C117 C122 C121 -175.2(12) . . . . ?
C118 C117 C122 C123 -173.3(12) . . . . ?
C107 C117 C122 C123 8(2) . . . . ?
C120 C121 C122 C117 -4(2) . . . . ?
C126 C121 C122 C117 173.3(15) . . . . ?
C120 C121 C122 C123 172.8(14) . . . . ?
C126 C121 C122 C123 -9(2) . . . . ?
C117 C122 C123 C124 -163(2) . . . . ?
C121 C122 C123 C124 20(2) . . . . ?
C122 C123 C124 C125 -43(3) . . . . ?
C123 C124 C125 C126 56(4) . . . . ?
C124 C125 C126 C121 -44(3) . . . . ?
C120 C121 C126 C125 -158.7(19) . . . . ?
C122 C121 C126 C125 24(3) . . . . ?
C118 N10 C127 C128 170.2(12) . . . . ?
Y4 N10 C127 C128 -9.3(16) . . . . ?
C131 N11 C128 C127 177.3(13) . . . . ?
Y4 N11 C128 C127 12.2(16) . . . . ?
C131 N11 C128 C129 -2.3(16) . . . . ?
Y4 N11 C128 C129 -167.4(10) . . . . ?
N10 C127 C128 N11 -2(2) . . . . ?
N10 C127 C128 C129 177.8(15) . . . . ?
N11 C128 C129 C130 2.1(19) . . . . ?
C127 C128 C129 C130 -177.5(16) . . . . ?
C128 C129 C130 C131 -1(2) . . . . ?
C128 N11 C131 C130 1.7(17) . . . . ?
Y4 N11 C131 C130 159.0(12) . . . . ?
C129 C130 C131 N11 0(2) . . . . ?
Y6 O6 C133 C132 134.6(10) . . . . ?
Y4 O6 C133 C132 -81.6(11) . . . . ?
Y6 O6 C133 C134 -47.0(16) . . . . ?
Y4 O6 C133 C134 96.8(9) . . . . ?
Y6 O6 C133 Y4 -143.8(12) . . . . ?
C137 C132 C133 O6 165.9(11) . . . . ?
C142 C132 C133 O6 -13.1(16) . . . . ?
C137 C132 C133 C134 -12.4(16) . . . . ?
C142 C132 C133 C134 168.5(11) . . . . ?
C137 C132 C133 Y4 116.1(10) . . . . ?
C142 C132 C133 Y4 -63.0(11) . . . . ?
O5 Y4 C133 O6 13.0(7) . . . . ?
N11 Y4 C133 O6 145.1(7) . . . . ?
N13 Y4 C133 O6 -141.4(7) . . . . ?
N12 Y4 C133 O6 -102.5(7) . . . . ?
N10 Y4 C133 O6 91.3(8) . . . . ?
C108 Y4 C133 O6 -10.8(8) . . . . ?
Y6 Y4 C133 O6 15.6(6) . . . . ?
O6 Y4 C133 C132 119.4(12) . . . . ?
O5 Y4 C133 C132 132.4(8) . . . . ?
N11 Y4 C133 C132 -95.5(9) . . . . ?
N13 Y4 C133 C132 -22.0(11) . . . . ?
N12 Y4 C133 C132 16.9(8) . . . . ?
N10 Y4 C133 C132 -149.4(8) . . . . ?
C108 Y4 C133 C132 108.6(8) . . . . ?
Y6 Y4 C133 C132 135.0(9) . . . . ?
O6 Y4 C133 C134 -108.7(12) . . . . ?
O5 Y4 C133 C134 -95.7(9) . . . . ?
N11 Y4 C133 C134 36.4(9) . . . . ?
N13 Y4 C133 C134 109.9(9) . . . . ?
N12 Y4 C133 C134 148.8(9) . . . . ?
N10 Y4 C133 C134 -17.4(11) . . . . ?
C108 Y4 C133 C134 -119.5(9) . . . . ?
Y6 Y4 C133 C134 -93.1(9) . . . . ?
O6 C133 C134 C135 -173.8(11) . . . . ?
C132 C133 C134 C135 4.6(17) . . . . ?
Y4 C133 C134 C135 -119.7(12) . . . . ?
C133 C134 C135 C136 3(2) . . . . ?
C134 C135 C136 C137 -2(2) . . . . ?
C134 C135 C136 C141 171.6(15) . . . . ?
C135 C136 C137 C132 -6(2) . . . . ?
C141 C136 C137 C132 -179.8(15) . . . . ?
C135 C136 C137 C138 -176.8(14) . . . . ?
C141 C136 C137 C138 9(2) . . . . ?
C133 C132 C137 C136 13(2) . . . . ?
C142 C132 C137 C136 -167.9(13) . . . . ?
C133 C132 C137 C138 -175.6(12) . . . . ?
C142 C132 C137 C138 3.4(19) . . . . ?
C136 C137 C138 C139 -22(2) . . . . ?
C132 C137 C138 C139 167.0(14) . . . . ?
C137 C138 C139 C140 47(2) . . . . ?
C138 C139 C140 C141 -60(2) . . . . ?
C139 C140 C141 C136 48(2) . . . . ?
C135 C136 C141 C140 164.7(16) . . . . ?
C137 C136 C141 C140 -21(3) . . . . ?
C137 C132 C142 C143 -108.1(16) . . . . ?
C133 C132 C142 C143 70.8(16) . . . . ?
C137 C132 C142 C147 73.0(16) . . . . ?
C133 C132 C142 C147 -108.0(13) . . . . ?
C147 C142 C143 C144 0.3(17) . . . . ?
C132 C142 C143 C144 -178.5(12) . . . . ?
C147 C142 C143 N12 178.7(10) . . . . ?
C132 C142 C143 N12 -0.1(18) . . . . ?
C152 N12 C143 C142 145.8(12) . . . . ?
Y4 N12 C143 C142 -52.7(14) . . . . ?
C152 N12 C143 C144 -35.8(16) . . . . ?
Y4 N12 C143 C144 125.7(10) . . . . ?
C142 C143 C144 C145 -3.1(19) . . . . ?
N12 C143 C144 C145 178.6(11) . . . . ?
C143 C144 C145 C146 3(2) . . . . ?
C144 C145 C146 C147 -1(2) . . . . ?
C144 C145 C146 C151 172.1(13) . . . . ?
C145 C146 C147 C142 -2.0(19) . . . . ?
C151 C146 C147 C142 -175.5(12) . . . . ?
C145 C146 C147 C148 176.5(12) . . . . ?
C151 C146 C147 C148 3.0(18) . . . . ?
C143 C142 C147 C146 2.3(18) . . . . ?
C132 C142 C147 C146 -178.8(12) . . . . ?
C143 C142 C147 C148 -176.1(11) . . . . ?
C132 C142 C147 C148 2.8(17) . . . . ?
C146 C147 C148 C149 45.7(16) . . . . ?
C142 C147 C148 C149 -135.9(13) . . . . ?
C147 C148 C149 C150 -51.8(19) . . . . ?
C148 C149 C150 C151 9(3) . . . . ?
C149 C150 C151 C146 39(2) . . . . ?
C145 C146 C151 C150 139.9(17) . . . . ?
C147 C146 C151 C150 -47.1(19) . . . . ?
C143 N12 C152 C153 171.7(12) . . . . ?
Y4 N12 C152 C153 8.0(16) . . . . ?
N12 C152 C153 N13 1(2) . . . . ?
N12 C152 C153 C154 173.9(14) . . . . ?
C156 N13 C153 C152 177.0(12) . . . . ?
Y4 N13 C153 C152 -9.9(15) . . . . ?
C156 N13 C153 C154 2.8(15) . . . . ?
Y4 N13 C153 C154 175.9(9) . . . . ?
C152 C153 C154 C155 -176.5(15) . . . . ?
N13 C153 C154 C155 -3.3(16) . . . . ?
C153 C154 C155 C156 2.5(16) . . . . ?
C153 N13 C156 C155 -1.1(16) . . . . ?
Y4 N13 C156 C155 -171.5(10) . . . . ?
C154 C155 C156 N13 -0.9(17) . . . . ?
C162 C157 C158 O7 167.5(12) . . . . ?
C167 C157 C158 O7 -15(2) . . . . ?
C162 C157 C158 C159 -6(2) . . . . ?
C167 C157 C158 C159 171.2(14) . . . . ?
C162 C157 C158 Y5 102.3(13) . . . . ?
C167 C157 C158 Y5 -80.3(14) . . . . ?
Y6 O7 C158 C157 154.3(11) . . . . ?
Y5 O7 C158 C157 -89.4(13) . . . . ?
Y6 O7 C158 C159 -31.7(19) . . . . ?
Y5 O7 C158 C159 84.6(11) . . . . ?
Y6 O7 C158 Y5 -116.3(12) . . . . ?
O7 Y5 C158 C157 119.8(13) . . . . ?
O8 Y5 C158 C157 159.3(9) . . . . ?
N15 Y5 C158 C157 41.9(14) . . . . ?
N17 Y5 C158 C157 -46.8(10) . . . . ?
N14 Y5 C158 C157 34.6(9) . . . . ?
N16 Y5 C158 C157 -117.0(9) . . . . ?
C183 Y5 C158 C157 165.5(9) . . . . ?
Y6 Y5 C158 C157 140.5(10) . . . . ?
O8 Y5 C158 O7 39.4(7) . . . . ?
N15 Y5 C158 O7 -77.9(11) . . . . ?
N17 Y5 C158 O7 -166.6(7) . . . . ?
N14 Y5 C158 O7 -85.3(7) . . . . ?
N16 Y5 C158 O7 123.2(7) . . . . ?
C183 Y5 C158 O7 45.7(8) . . . . ?
Y6 Y5 C158 O7 20.6(5) . . . . ?
O7 Y5 C158 C159 -115.7(13) . . . . ?
O8 Y5 C158 C159 -76.2(9) . . . . ?
N15 Y5 C158 C159 166.4(9) . . . . ?
N17 Y5 C158 C159 77.7(9) . . . . ?
N14 Y5 C158 C159 159.1(10) . . . . ?
N16 Y5 C158 C159 7.5(10) . . . . ?
C183 Y5 C158 C159 -70.0(10) . . . . ?
Y6 Y5 C158 C159 -95.0(9) . . . . ?
C157 C158 C159 C160 7(2) . . . . ?
O7 C158 C159 C160 -167.1(12) . . . . ?
Y5 C158 C159 C160 -105.0(13) . . . . ?
C158 C159 C160 C161 -5(2) . . . . ?
C159 C160 C161 C162 3(2) . . . . ?
C159 C160 C161 C166 176.8(15) . . . . ?
C160 C161 C162 C157 -1(2) . . . . ?
C166 C161 C162 C157 -175.6(14) . . . . ?
C160 C161 C162 C163 174.1(15) . . . . ?
C166 C161 C162 C163 0(2) . . . . ?
C158 C157 C162 C161 3(2) . . . . ?
C167 C157 C162 C161 -174.2(14) . . . . ?
C158 C157 C162 C163 -172.4(14) . . . . ?
C167 C157 C162 C163 10(2) . . . . ?
C161 C162 C163 C164 11(2) . . . . ?
C157 C162 C163 C164 -173.4(15) . . . . ?
C162 C163 C164 C165 -38(3) . . . . ?
C163 C164 C165 C166 51(4) . . . . ?
C164 C165 C166 C161 -35(3) . . . . ?
C160 C161 C166 C165 -163(2) . . . . ?
C162 C161 C166 C165 11(3) . . . . ?
C158 C157 C167 C172 -108.8(16) . . . . ?
C162 C157 C167 C172 68.6(18) . . . . ?
C158 C157 C167 C168 70.2(18) . . . . ?
C162 C157 C167 C168 -112.4(15) . . . . ?
C172 C167 C168 C169 -1.7(19) . . . . ?
C157 C167 C168 C169 179.3(11) . . . . ?
C172 C167 C168 N14 175.1(11) . . . . ?
C157 C167 C168 N14 -3.8(18) . . . . ?
C177 N14 C168 C167 153.2(12) . . . . ?
Y5 N14 C168 C167 -24.2(16) . . . . ?
C177 N14 C168 C169 -29.9(16) . . . . ?
Y5 N14 C168 C169 152.6(9) . . . . ?
C167 C168 C169 C170 -2.4(18) . . . . ?
N14 C168 C169 C170 -179.3(12) . . . . ?
C168 C169 C170 C171 2(2) . . . . ?
C169 C170 C171 C172 2(2) . . . . ?
C169 C170 C171 C176 178.1(15) . . . . ?
C170 C171 C172 C167 -6(2) . . . . ?
C176 C171 C172 C167 177.5(14) . . . . ?
C170 C171 C172 C173 174.3(14) . . . . ?
C176 C171 C172 C173 -2(2) . . . . ?
C168 C167 C172 C171 6(2) . . . . ?
C157 C167 C172 C171 -174.8(13) . . . . ?
C168 C167 C172 C173 -174.2(13) . . . . ?
C157 C167 C172 C173 5(2) . . . . ?
C171 C172 C173 C174 15(3) . . . . ?
C167 C172 C173 C174 -164(2) . . . . ?
C172 C173 C174 C175 1(4) . . . . ?
C173 C174 C175 C176 -28(4) . . . . ?
C174 C175 C176 C171 40(2) . . . . ?
C172 C171 C176 C175 -25(2) . . . . ?
C170 C171 C176 C175 158.6(15) . . . . ?
C168 N14 C177 C178 175.3(12) . . . . ?
Y5 N14 C177 C178 -6.6(15) . . . . ?
N14 C177 C178 N15 -13(2) . . . . ?
N14 C177 C178 C179 175.0(16) . . . . ?
C181 N15 C178 C177 -179.7(13) . . . . ?
Y5 N15 C178 C177 25.5(15) . . . . ?
C181 N15 C178 C179 -5.9(17) . . . . ?
Y5 N15 C178 C179 -160.6(10) . . . . ?
C177 C178 C179 C180 176.9(16) . . . . ?
N15 C178 C179 C180 4.2(19) . . . . ?
C178 C179 C180 C181 -1(2) . . . . ?
C178 N15 C181 C180 5.5(18) . . . . ?
Y5 N15 C181 C180 150.5(12) . . . . ?
C179 C180 C181 N15 -3(2) . . . . ?
C187 C182 C183 O8 166.3(12) . . . . ?
C192 C182 C183 O8 -21.1(19) . . . . ?
C187 C182 C183 C184 -7(2) . . . . ?
C192 C182 C183 C184 165.2(12) . . . . ?
C187 C182 C183 Y5 119.1(11) . . . . ?
C192 C182 C183 Y5 -68.3(11) . . . . ?
Y6 O8 C183 C182 130.9(12) . . . . ?
Y5 O8 C183 C182 -76.6(13) . . . . ?
Y6 O8 C183 C184 -55.3(18) . . . . ?
Y5 O8 C183 C184 97.2(11) . . . . ?
Y6 O8 C183 Y5 -152.5(14) . . . . ?
O7 Y5 C183 C182 131.5(9) . . . . ?
O8 Y5 C183 C182 123.7(12) . . . . ?
N15 Y5 C183 C182 -95.9(9) . . . . ?
N17 Y5 C183 C182 -20.3(11) . . . . ?
N14 Y5 C183 C182 -149.8(8) . . . . ?
N16 Y5 C183 C182 18.9(8) . . . . ?
C158 Y5 C183 C182 109.3(9) . . . . ?
Y6 Y5 C183 C182 135.1(9) . . . . ?
O7 Y5 C183 O8 7.8(7) . . . . ?
N15 Y5 C183 O8 140.4(8) . . . . ?
N17 Y5 C183 O8 -143.9(8) . . . . ?
N14 Y5 C183 O8 86.5(8) . . . . ?
N16 Y5 C183 O8 -104.7(8) . . . . ?
C158 Y5 C183 O8 -14.4(9) . . . . ?
Y6 Y5 C183 O8 11.4(6) . . . . ?
O7 Y5 C183 C184 -98.5(10) . . . . ?
O8 Y5 C183 C184 -106.3(13) . . . . ?
N15 Y5 C183 C184 34.1(9) . . . . ?
N17 Y5 C183 C184 109.8(10) . . . . ?
N14 Y5 C183 C184 -19.7(12) . . . . ?
N16 Y5 C183 C184 149.0(10) . . . . ?
C158 Y5 C183 C184 -120.7(9) . . . . ?
Y6 Y5 C183 C184 -94.8(10) . . . . ?
C182 C183 C184 C185 3(2) . . . . ?
O8 C183 C184 C185 -170.9(12) . . . . ?
Y5 C183 C184 C185 -118.7(12) . . . . ?
C183 C184 C185 C186 2(2) . . . . ?
C184 C185 C186 C187 -3(2) . . . . ?
C184 C185 C186 C191 176.1(13) . . . . ?
C185 C186 C187 C182 -1(2) . . . . ?
C191 C186 C187 C182 180.0(13) . . . . ?
C185 C186 C187 C188 179.3(13) . . . . ?
C191 C186 C187 C188 0(2) . . . . ?
C183 C182 C187 C186 6(2) . . . . ?
C192 C182 C187 C186 -166.1(13) . . . . ?
C183 C182 C187 C188 -174.0(13) . . . . ?
C192 C182 C187 C188 13.5(19) . . . . ?
C186 C187 C188 C189 -7(2) . . . . ?
C182 C187 C188 C189 173.0(15) . . . . ?
C187 C188 C189 C190 31(3) . . . . ?
C188 C189 C190 C191 -47(4) . . . . ?
C189 C190 C191 C186 37(3) . . . . ?
C185 C186 C191 C190 167(2) . . . . ?
C187 C186 C191 C190 -14(3) . . . . ?
C183 C182 C192 C197 -105.3(15) . . . . ?
C187 C182 C192 C197 67.5(16) . . . . ?
C183 C182 C192 C193 76.2(15) . . . . ?
C187 C182 C192 C193 -111.0(14) . . . . ?
C202 N16 C193 C192 147.9(13) . . . . ?
Y5 N16 C193 C192 -51.8(16) . . . . ?
C202 N16 C193 C194 -31.9(18) . . . . ?
Y5 N16 C193 C194 128.4(11) . . . . ?
C197 C192 C193 N16 179.9(12) . . . . ?
C182 C192 C193 N16 -1.6(18) . . . . ?
C197 C192 C193 C194 -0.2(18) . . . . ?
C182 C192 C193 C194 178.2(11) . . . . ?
N16 C193 C194 C195 177.6(12) . . . . ?
C192 C193 C194 C195 -2.2(18) . . . . ?
C193 C194 C195 C196 1(2) . . . . ?
C194 C195 C196 C197 2.5(19) . . . . ?
C194 C195 C196 C201 178.5(13) . . . . ?
C195 C196 C197 C192 -5(2) . . . . ?
C201 C196 C197 C192 179.0(13) . . . . ?
C195 C196 C197 C198 173.8(12) . . . . ?
C201 C196 C197 C198 -2(2) . . . . ?
C193 C192 C197 C196 4(2) . . . . ?
C182 C192 C197 C196 -174.6(12) . . . . ?
C193 C192 C197 C198 -174.9(12) . . . . ?
C182 C192 C197 C198 6.7(19) . . . . ?
C196 C197 C198 C199 35(2) . . . . ?
C192 C197 C198 C199 -146.7(19) . . . . ?
C197 C198 C199 C200 -17(3) . . . . ?
C198 C199 C200 C201 -27(3) . . . . ?
C197 C196 C201 C200 -42.9(19) . . . . ?
C195 C196 C201 C200 141.1(14) . . . . ?
C199 C200 C201 C196 56(2) . . . . ?
C193 N16 C202 C203 176.1(13) . . . . ?
Y5 N16 C202 C203 13.0(16) . . . . ?
N16 C202 C203 C204 175.5(15) . . . . ?
N16 C202 C203 N17 -6(2) . . . . ?
C206 N17 C203 C204 -0.9(17) . . . . ?
Y5 N17 C203 C204 174.1(10) . . . . ?
C206 N17 C203 C202 -179.3(13) . . . . ?
Y5 N17 C203 C202 -4.3(16) . . . . ?
C202 C203 C204 C205 -177.6(15) . . . . ?
N17 C203 C204 C205 4.2(18) . . . . ?
C203 C204 C205 C206 -5.7(18) . . . . ?
C203 N17 C206 C205 -3.0(18) . . . . ?
Y5 N17 C206 C205 -175.7(12) . . . . ?
C204 C205 C206 N17 6(2) . . . . ?
C219 C214 C215 C216 0.0 . . . . ?
C213 C214 C215 C216 180.0(16) . . . . ?
C214 C215 C216 C217 0.0 . . . . ?
C215 C216 C217 C218 0.0 . . . . ?
C216 C217 C218 C219 0.0 . . . . ?
C217 C218 C219 C214 0.0 . . . . ?
C215 C214 C219 C218 0.0 . . . . ?
C213 C214 C219 C218 -180.0(16) . . . . ?
C226 C221 C222 C223 0.0 . . . . ?
C220 C221 C222 C223 -178.4(15) . . . . ?
C221 C222 C223 C224 0.0 . . . . ?
C222 C223 C224 C225 0.0 . . . . ?
C223 C224 C225 C226 0.0 . . . . ?
C224 C225 C226 C221 0.0 . . . . ?
C222 C221 C226 C225 0.0 . . . . ?
C220 C221 C226 C225 178.4(14) . . . . ?
C233 C228 C229 C230 0.0 . . . . ?
C227 C228 C229 C230 176.0(14) . . . . ?
C228 C229 C230 C231 0.0 . . . . ?
C229 C230 C231 C232 0.0 . . . . ?
C230 C231 C232 C233 0.0 . . . . ?
C231 C232 C233 C228 0.0 . . . . ?
C229 C228 C233 C232 0.0 . . . . ?
C227 C228 C233 C232 -175.3(17) . . . . ?
